data_7112178
loop_
_publ_author_name
'Christian Plenk'
'Thomas Weyhermuller'
'Eva Rentschler'

_publ_section_title
;
 Folded Cr12Co12 and Cr12Ni12 wheels: a sharp increase in nuclearity of
 heterometallic chromium rings
;
_journal_name_full Chem.Commun.
_journal_page_first 3871
_journal_paper_doi 10.1039/C4CC00895B
_journal_volume 50
_journal_year 2014
_chemical_formula_moiety 'C272 H476 Cr12 N16 Ni12 O112, 9(C3 H6 O)'
_chemical_formula_sum 'C299 H530 Cr12 N16 Ni12 O121'
_chemical_formula_weight 7613.88
_chemical_name_systematic
;
octakis(\m3-hydroxo)-tetrakis(\m2-2,2'-bipyrimidine-N,N',N'',N''')
-octakis(\m2-hydroxo)-hexatriacontakis(\m2-pivalato)-tetrakis(pivalato-O,O')
-tetrakis(pivalato)-tetrakis(pivalic acid)-dodeca-chromium(III)
-dodeca-nickel(II) nonaacetone solvate
;
_space_group_crystal_system monoclinic
_space_group_IT_number 14
_space_group_name_Hall '-P 2yn'
_space_group_name_H-M_alt 'P 1 21/n 1'
_symmetry_space_group_name_Hall '-P 2yn'
_symmetry_space_group_name_H-M 'P 1 21/n 1'
_atom_sites_solution_hydrogens mixed
_audit_creation_method SHELXL-2012
_cell_angle_alpha 90
_cell_angle_beta 113.9190(10)
_cell_angle_gamma 90
_cell_formula_units_Z 4
_cell_length_a 39.8265(9)
_cell_length_b 26.8781(7)
_cell_length_c 43.4526(10)
_cell_measurement_reflns_used 102141
_cell_measurement_temperature 173(2)
_cell_measurement_theta_max 27.97
_cell_measurement_theta_min 0.90
_cell_volume 42519.6(18)
_computing_cell_refinement 'APEX2 V2.0(Bruker, 2006)'
_computing_data_collection 'APEX2 V2.0(Bruker, 2006)'
_computing_data_reduction 'APEX2 V2.0(Bruker, 2006)'
_computing_structure_refinement 'SHELXL-2012 (Sheldrick, 2012)'
_computing_structure_solution 'SHELXS-97 (Sheldrick, 1990)'
_diffrn_ambient_temperature 173(2)
_diffrn_measured_fraction_theta_full 1.000
_diffrn_measured_fraction_theta_max 0.998
_diffrn_measurement_device_type 'SMART CCD'
_diffrn_measurement_method '\k-geometry diffractometry'
_diffrn_radiation_monochromator graphite
_diffrn_radiation_source 'fine-focus sealed tube'
_diffrn_radiation_type MoK\a
_diffrn_radiation_wavelength 0.71073
_diffrn_reflns_av_R_equivalents 0.2683
_diffrn_reflns_av_unetI/netI 0.1554
_diffrn_reflns_Laue_measured_fraction_full 1.000
_diffrn_reflns_Laue_measured_fraction_max 0.998
_diffrn_reflns_limit_h_max 52
_diffrn_reflns_limit_h_min -52
_diffrn_reflns_limit_k_max 35
_diffrn_reflns_limit_k_min -35
_diffrn_reflns_limit_l_max 57
_diffrn_reflns_limit_l_min -57
_diffrn_reflns_number 744307
_diffrn_reflns_point_group_measured_fraction_full 1.000
_diffrn_reflns_point_group_measured_fraction_max 0.998
_diffrn_reflns_theta_full 25.242
_diffrn_reflns_theta_max 27.970
_diffrn_reflns_theta_min 0.899
_exptl_absorpt_coefficient_mu 0.883
_exptl_absorpt_correction_T_max 0.7593
_exptl_absorpt_correction_T_min 0.6816
_exptl_absorpt_correction_type multi-scan
_exptl_absorpt_process_details 'Platon; Spek, A.L. (2003), J.Appl.Cryst. 36, 7-13'
_exptl_crystal_colour green
_exptl_crystal_density_diffrn 1.189
_exptl_crystal_description block
_exptl_crystal_F_000 16112
_exptl_crystal_size_max 0.470
_exptl_crystal_size_mid 0.410
_exptl_crystal_size_min 0.330
_refine_diff_density_max 1.360
_refine_diff_density_min -0.729
_refine_diff_density_rms 0.145
_refine_ls_extinction_method none
_refine_ls_goodness_of_fit_ref 1.034
_refine_ls_hydrogen_treatment constr
_refine_ls_matrix_type full
_refine_ls_number_parameters 4543
_refine_ls_number_reflns 102141
_refine_ls_number_restraints 2402
_refine_ls_restrained_S_all 1.038
_refine_ls_R_factor_all 0.2212
_refine_ls_R_factor_gt 0.0872
_refine_ls_shift/su_max 0.013
_refine_ls_shift/su_mean 0.000
_refine_ls_structure_factor_coef Fsqd
_refine_ls_weighting_details
;
 w=1/[\s^2^(Fo^2^)+(0.1291P)^2^+104.8663P]
 where P=(Fo^2^+2Fc^2^)/3
;
_refine_ls_weighting_scheme calc
_refine_ls_wR_factor_gt 0.2256
_refine_ls_wR_factor_ref 0.3040
_reflns_Friedel_coverage 0.000
_reflns_number_gt 43268
_reflns_number_total 102141
_reflns_threshold_expression 'I > 2\s(I)'
_cod_data_source_file c4cc00895b2.cif
_cod_data_source_block cp208
_cod_database_code 7112178
_shelx_space_group_comment
;
The symmetry employed for this shelxl refinement is uniquely defined
by the following loop, which should always be used as a source of
symmetry information in preference to the above space-group names.
They are only intended as comments.
;

loop_
_space_group_symop_operation_xyz
'x, y, z'
'-x+1/2, y+1/2, -z+1/2'
'-x, -y, -z'
'x-1/2, -y-1/2, z-1/2'

loop_
_atom_site_label
_atom_site_type_symbol
_atom_site_fract_x
_atom_site_fract_y
_atom_site_fract_z
_atom_site_U_iso_or_equiv
_atom_site_adp_type
_atom_site_occupancy
_atom_site_site_symmetry_order
_atom_site_calc_flag
_atom_site_refinement_flags_posn
_atom_site_refinement_flags_adp
_atom_site_refinement_flags_occupancy
_atom_site_disorder_assembly
_atom_site_disorder_group
C1 C 0.49259(19) 0.2452(3) 0.28678(18) 0.0334(16) Uani 1 1 d . . . . .
C2 C 0.4632(2) 0.2083(3) 0.28287(18) 0.0365(17) Uani 1 1 d . . . . .
C3 C 0.4210(2) 0.1533(3) 0.2511(2) 0.048(2) Uani 1 1 d . . . . .
H3 H 0.4089 0.1360 0.2305 0.058 Uiso 1 1 calc R U . . .
C4 C 0.4107(2) 0.1440(3) 0.2771(2) 0.053(2) Uani 1 1 d . . . . .
H4 H 0.3914 0.1213 0.2746 0.063 Uiso 1 1 calc R U . . .
C5 C 0.4292(2) 0.1686(3) 0.3069(2) 0.053(2) Uani 1 1 d . . . . .
H5 H 0.4229 0.1625 0.3254 0.063 Uiso 1 1 calc R U . . .
C6 C 0.5362(2) 0.2988(3) 0.3208(2) 0.046(2) Uani 1 1 d . . . . .
H6 H 0.5498 0.3131 0.3423 0.055 Uiso 1 1 calc R U . . .
C7 C 0.5428(2) 0.3146(3) 0.2939(2) 0.046(2) Uani 1 1 d . . . . .
H7 H 0.5605 0.3397 0.2963 0.055 Uiso 1 1 calc R U . . .
C8 C 0.5225(2) 0.2927(3) 0.2628(2) 0.051(2) Uani 1 1 d . . . . .
H8 H 0.5270 0.3022 0.2437 0.061 Uiso 1 1 calc R U . . .
C9 C 0.6896(2) 0.5431(3) 0.3453(2) 0.0387(17) Uani 1 1 d . . . . .
C10 C 0.7250(2) 0.5167(3) 0.35144(19) 0.0391(18) Uani 1 1 d . . . . .
C11 C 0.7647(2) 0.4548(4) 0.3771(3) 0.065(3) Uani 1 1 d . . . . .
H11 H 0.7724 0.4277 0.3923 0.078 Uiso 1 1 calc R U . . .
C12 C 0.7857(3) 0.4688(4) 0.3606(3) 0.076(3) Uani 1 1 d . . . . .
H12 H 0.8073 0.4509 0.3633 0.091 Uiso 1 1 calc R U . . .
C13 C 0.7753(3) 0.5086(4) 0.3405(3) 0.066(3) Uani 1 1 d . . . . .
H13 H 0.7904 0.5199 0.3298 0.079 Uiso 1 1 calc R U . . .
C14 C 0.6512(2) 0.6070(3) 0.3201(2) 0.047(2) Uani 1 1 d . . . . .
H14 H 0.6454 0.6364 0.3068 0.056 Uiso 1 1 calc R U . . .
C15 C 0.6265(2) 0.5893(3) 0.3319(2) 0.056(2) Uani 1 1 d . . . . .
H15 H 0.6038 0.6059 0.3270 0.067 Uiso 1 1 calc R U . . .
C16 C 0.6355(2) 0.5461(3) 0.3513(2) 0.054(2) Uani 1 1 d . . . . .
H16 H 0.6189 0.5332 0.3599 0.064 Uiso 1 1 calc R U . . .
C33 C 0.5401(3) 0.1462(3) 0.3837(2) 0.060(3) Uani 1 1 d D . . . .
C34 C 0.5458(3) 0.0899(4) 0.3856(2) 0.085(3) Uani 1 1 d D U . . .
C35 C 0.5734(5) 0.0767(6) 0.3714(5) 0.106(7) Uani 0.63 1 d D U P A 1
H35A H 0.5647 0.0889 0.3482 0.159 Uiso 0.63 1 calc R U P A 1
H35B H 0.5763 0.0404 0.3716 0.159 Uiso 0.63 1 calc R U P A 1
H35C H 0.5971 0.0921 0.3851 0.159 Uiso 0.63 1 calc R U P A 1
C36 C 0.5101(5) 0.0650(6) 0.3639(5) 0.120(8) Uani 0.63 1 d D U P A 1
H36A H 0.5014 0.0781 0.3409 0.181 Uiso 0.63 1 calc R U P A 1
H36B H 0.4918 0.0718 0.3731 0.181 Uiso 0.63 1 calc R U P A 1
H36C H 0.5140 0.0290 0.3636 0.181 Uiso 0.63 1 calc R U P A 1
C37 C 0.5587(5) 0.0712(6) 0.4205(4) 0.088(5) Uani 0.63 1 d D U P A 1
H37A H 0.5406 0.0794 0.4297 0.132 Uiso 0.63 1 calc R U P A 1
H37B H 0.5823 0.0867 0.4344 0.132 Uiso 0.63 1 calc R U P A 1
H37C H 0.5618 0.0350 0.4206 0.132 Uiso 0.63 1 calc R U P A 1
C35B C 0.5410(11) 0.0691(9) 0.3525(6) 0.120(13) Uani 0.37 1 d D U P A 2
H35D H 0.5575 0.0863 0.3443 0.180 Uiso 0.37 1 calc R U P A 2
H35E H 0.5155 0.0738 0.3364 0.180 Uiso 0.37 1 calc R U P A 2
H35F H 0.5469 0.0336 0.3549 0.180 Uiso 0.37 1 calc R U P A 2
C36B C 0.5183(9) 0.0667(9) 0.3969(10) 0.160(19) Uani 0.37 1 d D U P A 2
H36D H 0.5226 0.0788 0.4194 0.241 Uiso 0.37 1 calc R U P A 2
H36E H 0.5210 0.0304 0.3974 0.241 Uiso 0.37 1 calc R U P A 2
H36F H 0.4934 0.0757 0.3811 0.241 Uiso 0.37 1 calc R U P A 2
C37B C 0.5834(7) 0.0779(10) 0.4114(8) 0.146(18) Uani 0.37 1 d D U P A 2
H37D H 0.6019 0.0898 0.4036 0.220 Uiso 0.37 1 calc R U P A 2
H37E H 0.5859 0.0418 0.4148 0.220 Uiso 0.37 1 calc R U P A 2
H37F H 0.5872 0.0943 0.4327 0.220 Uiso 0.37 1 calc R U P A 2
C38 C 0.4734(3) 0.2179(3) 0.4104(2) 0.062(3) Uani 1 1 d D . . . .
C39 C 0.4559(4) 0.1837(5) 0.4292(4) 0.061(6) Uani 0.54 1 d D U P B 1
C40 C 0.4713(8) 0.1924(9) 0.4651(4) 0.147(11) Uani 0.54 1 d D U P B 1
H40A H 0.4680 0.2274 0.4695 0.221 Uiso 0.54 1 calc R U P B 1
H40B H 0.4975 0.1844 0.4747 0.221 Uiso 0.54 1 calc R U P B 1
H40C H 0.4587 0.1712 0.4756 0.221 Uiso 0.54 1 calc R U P B 1
C41 C 0.4603(6) 0.1311(5) 0.4244(5) 0.078(6) Uani 0.54 1 d D U P B 1
H41A H 0.4509 0.1238 0.4002 0.117 Uiso 0.54 1 calc R U P B 1
H41B H 0.4465 0.1117 0.4345 0.117 Uiso 0.54 1 calc R U P B 1
H41C H 0.4864 0.1223 0.4352 0.117 Uiso 0.54 1 calc R U P B 1
C42 C 0.4166(5) 0.1929(11) 0.4169(7) 0.159(16) Uani 0.54 1 d D U P B 1
H42A H 0.4048 0.1850 0.3928 0.238 Uiso 0.54 1 calc R U P B 1
H42B H 0.4123 0.2279 0.4204 0.238 Uiso 0.54 1 calc R U P B 1
H42C H 0.4061 0.1718 0.4293 0.238 Uiso 0.54 1 calc R U P B 1
C39B C 0.4461(5) 0.1957(6) 0.4249(4) 0.076(9) Uani 0.46 1 d D U P B 2
C40B C 0.4448(7) 0.2239(10) 0.4527(5) 0.103(9) Uani 0.46 1 d D U P B 2
H40D H 0.4694 0.2253 0.4709 0.155 Uiso 0.46 1 calc R U P B 2
H40E H 0.4279 0.2078 0.4608 0.155 Uiso 0.46 1 calc R U P B 2
H40F H 0.4362 0.2577 0.4452 0.155 Uiso 0.46 1 calc R U P B 2
C41B C 0.4569(10) 0.1453(8) 0.4370(8) 0.23(2) Uani 0.46 1 d D U P B 2
H41D H 0.4574 0.1246 0.4186 0.350 Uiso 0.46 1 calc R U P B 2
H41E H 0.4392 0.1315 0.4451 0.350 Uiso 0.46 1 calc R U P B 2
H41F H 0.4814 0.1458 0.4555 0.350 Uiso 0.46 1 calc R U P B 2
C42B C 0.4085(4) 0.1928(10) 0.3999(6) 0.076(7) Uani 0.46 1 d D U P B 2
H42D H 0.4077 0.1726 0.3808 0.114 Uiso 0.46 1 calc R U P B 2
H42E H 0.3995 0.2263 0.3920 0.114 Uiso 0.46 1 calc R U P B 2
H42F H 0.3931 0.1775 0.4100 0.114 Uiso 0.46 1 calc R U P B 2
C43 C 0.4617(2) 0.3306(4) 0.3635(2) 0.050(2) Uani 1 1 d . . . . .
C44 C 0.4270(2) 0.3637(4) 0.3553(3) 0.065(3) Uani 1 1 d . . . . .
C45 C 0.4080(3) 0.3409(5) 0.3758(3) 0.091(4) Uani 1 1 d . . . . .
H45A H 0.4001 0.3071 0.3678 0.136 Uiso 1 1 calc R U . . .
H45B H 0.3866 0.3611 0.3733 0.136 Uiso 1 1 calc R U . . .
H45C H 0.4251 0.3399 0.3996 0.136 Uiso 1 1 calc R U . . .
C46 C 0.4025(3) 0.3603(6) 0.3181(3) 0.107(5) Uani 1 1 d . . . . .
H46A H 0.3955 0.3255 0.3120 0.160 Uiso 1 1 calc R U . . .
H46B H 0.4158 0.3728 0.3050 0.160 Uiso 1 1 calc R U . . .
H46C H 0.3804 0.3804 0.3131 0.160 Uiso 1 1 calc R U . . .
C47 C 0.4369(3) 0.4167(4) 0.3657(3) 0.079(3) Uani 1 1 d . . . . .
H47A H 0.4497 0.4310 0.3528 0.119 Uiso 1 1 calc R U . . .
H47B H 0.4529 0.4179 0.3898 0.119 Uiso 1 1 calc R U . . .
H47C H 0.4145 0.4358 0.3615 0.119 Uiso 1 1 calc R U . . .
C48 C 0.5345(2) 0.3692(3) 0.4821(2) 0.0446(19) Uani 1 1 d . . . . .
C49 C 0.5160(3) 0.3904(3) 0.5044(2) 0.056(2) Uani 1 1 d . . . . .
C50 C 0.5045(4) 0.3480(5) 0.5199(3) 0.101(4) Uani 1 1 d . U . . .
H50A H 0.4873 0.3269 0.5021 0.151 Uiso 1 1 calc R U . . .
H50B H 0.4926 0.3608 0.5341 0.151 Uiso 1 1 calc R U . . .
H50C H 0.5262 0.3285 0.5337 0.151 Uiso 1 1 calc R U . . .
C51 C 0.4829(4) 0.4215(6) 0.4809(3) 0.109(5) Uani 1 1 d . U . . .
H51A H 0.4917 0.4485 0.4708 0.163 Uiso 1 1 calc R U . . .
H51B H 0.4701 0.4358 0.4940 0.163 Uiso 1 1 calc R U . . .
H51C H 0.4660 0.4002 0.4631 0.163 Uiso 1 1 calc R U . . .
C52 C 0.5427(4) 0.4235(5) 0.5317(3) 0.094(4) Uani 1 1 d . U . . .
H52A H 0.5493 0.4522 0.5214 0.141 Uiso 1 1 calc R U . . .
H52B H 0.5649 0.4046 0.5449 0.141 Uiso 1 1 calc R U . . .
H52C H 0.5312 0.4351 0.5465 0.141 Uiso 1 1 calc R U . . .
C53 C 0.5975(3) 0.2721(3) 0.4824(2) 0.053(2) Uani 1 1 d . . . . .
C54 C 0.6157(3) 0.2327(4) 0.5105(3) 0.066(3) Uani 1 1 d . U . . .
C55 C 0.6564(4) 0.2346(5) 0.5234(3) 0.099(4) Uani 1 1 d . U . . .
H55A H 0.6650 0.2680 0.5321 0.148 Uiso 1 1 calc R U . . .
H55B H 0.6640 0.2269 0.5051 0.148 Uiso 1 1 calc R U . . .
H55C H 0.6671 0.2102 0.5415 0.148 Uiso 1 1 calc R U . . .
C56 C 0.6039(4) 0.2483(5) 0.5383(3) 0.105(4) Uani 1 1 d . U . . .
H56A H 0.6150 0.2805 0.5475 0.158 Uiso 1 1 calc R U . . .
H56B H 0.6119 0.2232 0.5562 0.158 Uiso 1 1 calc R U . . .
H56C H 0.5770 0.2513 0.5290 0.158 Uiso 1 1 calc R U . . .
C57 C 0.6019(4) 0.1813(4) 0.4968(3) 0.104(4) Uani 1 1 d . U . . .
H57A H 0.5751 0.1802 0.4890 0.156 Uiso 1 1 calc R U . . .
H57B H 0.6130 0.1565 0.5146 0.156 Uiso 1 1 calc R U . . .
H57C H 0.6086 0.1738 0.4780 0.156 Uiso 1 1 calc R U . . .
C58 C 0.6715(3) 0.4103(4) 0.5226(2) 0.056(2) Uani 1 1 d . . . . .
C59 C 0.6928(3) 0.4101(4) 0.5614(3) 0.068(3) Uani 1 1 d D U . . .
C60 C 0.7059(4) 0.4620(5) 0.5717(4) 0.121(5) Uani 1 1 d D U . . .
H60A H 0.6848 0.4843 0.5661 0.181 Uiso 1 1 calc R U . . .
H60B H 0.7209 0.4728 0.5597 0.181 Uiso 1 1 calc R U . . .
H60C H 0.7208 0.4631 0.5960 0.181 Uiso 1 1 calc R U . . .
C61 C 0.7246(5) 0.3750(7) 0.5691(4) 0.150(6) Uani 1 1 d D U . . .
H61A H 0.7153 0.3413 0.5619 0.225 Uiso 1 1 calc R U . . .
H61B H 0.7397 0.3749 0.5934 0.225 Uiso 1 1 calc R U . . .
H61C H 0.7395 0.3858 0.5572 0.225 Uiso 1 1 calc R U . . .
C62 C 0.6703(4) 0.3909(6) 0.5788(3) 0.111(4) Uani 1 1 d D U . . .
H62A H 0.6608 0.3578 0.5699 0.167 Uiso 1 1 calc R U . . .
H62B H 0.6496 0.4135 0.5748 0.167 Uiso 1 1 calc R U . . .
H62C H 0.6854 0.3885 0.6030 0.167 Uiso 1 1 calc R U . . .
C63 C 0.6044(3) 0.4850(3) 0.4554(2) 0.048(2) Uani 1 1 d . . . . .
C64 C 0.5883(3) 0.5358(3) 0.4584(2) 0.055(2) Uani 1 1 d . . . . .
C65 C 0.6006(4) 0.5760(4) 0.4395(3) 0.093(4) Uani 1 1 d . . . . .
H65A H 0.6275 0.5772 0.4488 0.139 Uiso 1 1 calc R U . . .
H65B H 0.5911 0.6085 0.4423 0.139 Uiso 1 1 calc R U . . .
H65C H 0.5910 0.5676 0.4155 0.139 Uiso 1 1 calc R U . . .
C66 C 0.5472(3) 0.5330(4) 0.4450(3) 0.082(3) Uani 1 1 d . . . . .
H66A H 0.5401 0.5084 0.4579 0.123 Uiso 1 1 calc R U . . .
H66B H 0.5373 0.5232 0.4213 0.123 Uiso 1 1 calc R U . . .
H66C H 0.5374 0.5657 0.4471 0.123 Uiso 1 1 calc R U . . .
C67 C 0.6046(3) 0.5478(4) 0.4961(2) 0.072(3) Uani 1 1 d . . . . .
H67A H 0.6314 0.5499 0.5044 0.108 Uiso 1 1 calc R U . . .
H67B H 0.5980 0.5215 0.5083 0.108 Uiso 1 1 calc R U . . .
H67C H 0.5949 0.5797 0.4998 0.108 Uiso 1 1 calc R U . . .
C68 C 0.7306(2) 0.3821(3) 0.4433(2) 0.051(2) Uani 1 1 d . . . . .
C69 C 0.7599(2) 0.3413(4) 0.4562(2) 0.072(3) Uani 1 1 d D . . . .
C70 C 0.7478(3) 0.3004(4) 0.4738(3) 0.079(3) Uani 1 1 d D . . . .
H70A H 0.7659 0.2734 0.4803 0.118 Uiso 1 1 calc R U . . .
H70B H 0.7239 0.2875 0.4585 0.118 Uiso 1 1 calc R U . . .
H70C H 0.7460 0.3140 0.4940 0.118 Uiso 1 1 calc R U . . .
C71 C 0.7942(3) 0.3674(5) 0.4814(4) 0.111(4) Uani 1 1 d D U . . .
H71A H 0.8149 0.3441 0.4889 0.167 Uiso 1 1 calc R U . . .
H71B H 0.7897 0.3787 0.5008 0.167 Uiso 1 1 calc R U . . .
H71C H 0.8000 0.3961 0.4705 0.167 Uiso 1 1 calc R U . . .
C72 C 0.7668(4) 0.3209(5) 0.4260(4) 0.109(4) Uani 1 1 d D U . . .
H72A H 0.7858 0.2951 0.4339 0.164 Uiso 1 1 calc R U . . .
H72B H 0.7750 0.3481 0.4157 0.164 Uiso 1 1 calc R U . . .
H72C H 0.7440 0.3067 0.4094 0.164 Uiso 1 1 calc R U . . .
C73 C 0.7186(2) 0.5206(4) 0.4541(3) 0.064(3) Uani 1 1 d D . . . .
C74 C 0.7361(3) 0.5692(6) 0.4706(3) 0.113(5) Uani 1 1 d D U . . .
C75 C 0.7750(4) 0.5713(8) 0.4760(5) 0.202(10) Uani 1 1 d D U . . .
H75A H 0.7771 0.5656 0.4545 0.302 Uiso 1 1 calc R U . . .
H75B H 0.7888 0.5456 0.4922 0.302 Uiso 1 1 calc R U . . .
H75C H 0.7850 0.6041 0.4848 0.302 Uiso 1 1 calc R U . . .
C76 C 0.7185(6) 0.6123(6) 0.4486(5) 0.227(11) Uani 1 1 d D U . . .
H76A H 0.7200 0.6080 0.4268 0.341 Uiso 1 1 calc R U . . .
H76B H 0.7313 0.6429 0.4593 0.341 Uiso 1 1 calc R U . . .
H76C H 0.6927 0.6144 0.4453 0.341 Uiso 1 1 calc R U . . .
C77 C 0.7335(5) 0.5783(7) 0.5029(4) 0.176(8) Uani 1 1 d D U . . .
H77A H 0.7077 0.5782 0.4995 0.265 Uiso 1 1 calc R U . . .
H77B H 0.7445 0.6107 0.5118 0.265 Uiso 1 1 calc R U . . .
H77C H 0.7467 0.5521 0.5189 0.265 Uiso 1 1 calc R U . . .
C78 C 0.6498(2) 0.3865(3) 0.3363(2) 0.048(2) Uani 1 1 d . . . . .
C79 C 0.6484(2) 0.3661(4) 0.3027(2) 0.063(3) Uani 1 1 d . . . . .
C80 C 0.6849(4) 0.3777(6) 0.2992(3) 0.108(4) Uani 1 1 d . U . . .
H80A H 0.7052 0.3602 0.3168 0.162 Uiso 1 1 calc R U . . .
H80B H 0.6895 0.4136 0.3014 0.162 Uiso 1 1 calc R U . . .
H80C H 0.6830 0.3666 0.2770 0.162 Uiso 1 1 calc R U . . .
C81 C 0.6174(3) 0.3960(5) 0.2745(3) 0.089(4) Uani 1 1 d . . . . .
H81A H 0.5936 0.3878 0.2748 0.134 Uiso 1 1 calc R U . . .
H81B H 0.6172 0.3872 0.2525 0.134 Uiso 1 1 calc R U . . .
H81C H 0.6220 0.4317 0.2784 0.134 Uiso 1 1 calc R U . . .
C82 C 0.6406(4) 0.3105(4) 0.3000(3) 0.085(4) Uani 1 1 d . . . . .
H82A H 0.6167 0.3045 0.3009 0.127 Uiso 1 1 calc R U . . .
H82B H 0.6598 0.2933 0.3188 0.127 Uiso 1 1 calc R U . . .
H82C H 0.6401 0.2981 0.2787 0.127 Uiso 1 1 calc R U . . .
C83 C 0.6371(2) 0.2865(3) 0.3938(2) 0.048(2) Uani 1 1 d . . . . .
C84 C 0.6435(3) 0.2305(3) 0.3922(2) 0.059(2) Uani 1 1 d . . . . .
C85 C 0.6800(3) 0.2212(4) 0.3887(3) 0.083(4) Uani 1 1 d . . . . .
H85A H 0.6837 0.1853 0.3874 0.124 Uiso 1 1 calc R U . . .
H85B H 0.7004 0.2349 0.4083 0.124 Uiso 1 1 calc R U . . .
H85C H 0.6792 0.2373 0.3682 0.124 Uiso 1 1 calc R U . . .
C86 C 0.6112(3) 0.2084(4) 0.3615(3) 0.068(3) Uani 1 1 d . . . . .
H86A H 0.6145 0.1724 0.3607 0.102 Uiso 1 1 calc R U . . .
H86B H 0.6107 0.2236 0.3408 0.102 Uiso 1 1 calc R U . . .
H86C H 0.5880 0.2153 0.3634 0.102 Uiso 1 1 calc R U . . .
C87 C 0.6452(3) 0.2088(4) 0.4250(3) 0.079(3) Uani 1 1 d . . . . .
H87A H 0.6479 0.1726 0.4247 0.119 Uiso 1 1 calc R U . . .
H87B H 0.6226 0.2170 0.4278 0.119 Uiso 1 1 calc R U . . .
H87C H 0.6663 0.2229 0.4439 0.119 Uiso 1 1 calc R U . . .
C88 C 0.5672(2) 0.4504(3) 0.36558(19) 0.0375(17) Uani 1 1 d . . . . .
C89 C 0.5294(2) 0.4642(3) 0.3368(2) 0.046(2) Uani 1 1 d . . . . .
C90 C 0.5381(3) 0.4872(5) 0.3084(3) 0.089(4) Uani 1 1 d . . . . .
H90A H 0.5490 0.4619 0.2991 0.133 Uiso 1 1 calc R U . . .
H90B H 0.5554 0.5148 0.3174 0.133 Uiso 1 1 calc R U . . .
H90C H 0.5153 0.4996 0.2906 0.133 Uiso 1 1 calc R U . . .
C91 C 0.5096(3) 0.5021(4) 0.3499(3) 0.072(3) Uani 1 1 d . . . . .
H91A H 0.5036 0.4868 0.3675 0.108 Uiso 1 1 calc R U . . .
H91B H 0.4870 0.5130 0.3313 0.108 Uiso 1 1 calc R U . . .
H91C H 0.5256 0.5309 0.3592 0.108 Uiso 1 1 calc R U . . .
C92 C 0.5055(3) 0.4185(4) 0.3236(3) 0.072(3) Uani 1 1 d . . . . .
H92A H 0.4999 0.4039 0.3416 0.108 Uiso 1 1 calc R U . . .
H92B H 0.5186 0.3941 0.3158 0.108 Uiso 1 1 calc R U . . .
H92C H 0.4826 0.4280 0.3048 0.108 Uiso 1 1 calc R U . . .
C93 C 0.7744(2) 0.6699(4) 0.3609(2) 0.064(3) Uani 1 1 d D . . . .
C94 C 0.8079(3) 0.6788(3) 0.3936(2) 0.074(3) Uani 1 1 d D . . . .
C95 C 0.8351(4) 0.7143(6) 0.3886(4) 0.101(7) Uani 0.63 1 d D U P C 1
H95A H 0.8561 0.7194 0.4101 0.152 Uiso 0.63 1 calc R U P C 1
H95B H 0.8230 0.7462 0.3802 0.152 Uiso 0.63 1 calc R U P C 1
H95C H 0.8436 0.7000 0.3722 0.152 Uiso 0.63 1 calc R U P C 1
C96 C 0.7957(4) 0.6994(7) 0.4205(3) 0.083(5) Uani 0.63 1 d D U P C 1
H96A H 0.7778 0.6767 0.4231 0.124 Uiso 0.63 1 calc R U P C 1
H96B H 0.7845 0.7322 0.4135 0.124 Uiso 0.63 1 calc R U P C 1
H96C H 0.8171 0.7023 0.4420 0.124 Uiso 0.63 1 calc R U P C 1
C97 C 0.8276(4) 0.6283(5) 0.4068(4) 0.106(7) Uani 0.63 1 d D U P C 1
H97A H 0.8106 0.6054 0.4109 0.159 Uiso 0.63 1 calc R U P C 1
H97B H 0.8491 0.6338 0.4279 0.159 Uiso 0.63 1 calc R U P C 1
H97C H 0.8353 0.6139 0.3901 0.159 Uiso 0.63 1 calc R U P C 1
C95B C 0.8155(6) 0.7354(5) 0.3985(5) 0.096(11) Uani 0.37 1 d D U P C 2
H95D H 0.8212 0.7483 0.3800 0.144 Uiso 0.37 1 calc R U P C 2
H95E H 0.8364 0.7414 0.4199 0.144 Uiso 0.37 1 calc R U P C 2
H95F H 0.7938 0.7524 0.3985 0.144 Uiso 0.37 1 calc R U P C 2
C96B C 0.8015(5) 0.6588(10) 0.4237(3) 0.094(11) Uani 0.37 1 d D U P C 2
H96D H 0.7800 0.6753 0.4247 0.141 Uiso 0.37 1 calc R U P C 2
H96E H 0.8231 0.6656 0.4445 0.141 Uiso 0.37 1 calc R U P C 2
H96F H 0.7972 0.6229 0.4212 0.141 Uiso 0.37 1 calc R U P C 2
C97B C 0.8419(3) 0.6538(10) 0.3921(5) 0.087(9) Uani 0.37 1 d D U P C 2
H97D H 0.8452 0.6656 0.3722 0.130 Uiso 0.37 1 calc R U P C 2
H97E H 0.8385 0.6176 0.3908 0.130 Uiso 0.37 1 calc R U P C 2
H97F H 0.8637 0.6622 0.4124 0.130 Uiso 0.37 1 calc R U P C 2
C98 C 0.7734(2) 0.6297(3) 0.2772(2) 0.048(2) Uani 1 1 d D . . . .
C99 C 0.8101(2) 0.6251(3) 0.27374(18) 0.059(2) Uani 1 1 d D . . . .
C100 C 0.8082(4) 0.5807(7) 0.2518(5) 0.107(8) Uani 0.58 1 d D U P D 1
H10A H 0.8316 0.5774 0.2495 0.161 Uiso 0.58 1 calc R U P D 1
H10B H 0.7883 0.5854 0.2296 0.161 Uiso 0.58 1 calc R U P D 1
H10C H 0.8037 0.5506 0.2623 0.161 Uiso 0.58 1 calc R U P D 1
C101 C 0.8408(3) 0.6176(8) 0.3080(4) 0.090(7) Uani 0.58 1 d D U P D 1
H10D H 0.8642 0.6147 0.3057 0.135 Uiso 0.58 1 calc R U P D 1
H10E H 0.8363 0.5872 0.3182 0.135 Uiso 0.58 1 calc R U P D 1
H10F H 0.8418 0.6461 0.3224 0.135 Uiso 0.58 1 calc R U P D 1
C102 C 0.8169(4) 0.6717(6) 0.2580(5) 0.107(8) Uani 0.58 1 d D U P D 1
H10G H 0.8404 0.6688 0.2558 0.160 Uiso 0.58 1 calc R U P D 1
H10H H 0.8178 0.7004 0.2723 0.160 Uiso 0.58 1 calc R U P D 1
H10I H 0.7971 0.6764 0.2357 0.160 Uiso 0.58 1 calc R U P D 1
C300 C 0.8029(5) 0.6156(12) 0.2375(3) 0.090(9) Uani 0.42 1 d D U P D 2
H30A H 0.8263 0.6127 0.2352 0.135 Uiso 0.42 1 calc R U P D 2
H30B H 0.7888 0.6434 0.2236 0.135 Uiso 0.42 1 calc R U P D 2
H30C H 0.7889 0.5847 0.2299 0.135 Uiso 0.42 1 calc R U P D 2
C301 C 0.8322(5) 0.5834(10) 0.2955(6) 0.104(11) Uani 0.42 1 d D U P D 2
H30D H 0.8556 0.5806 0.2932 0.155 Uiso 0.42 1 calc R U P D 2
H30E H 0.8186 0.5522 0.2885 0.155 Uiso 0.42 1 calc R U P D 2
H30F H 0.8369 0.5902 0.3191 0.155 Uiso 0.42 1 calc R U P D 2
C302 C 0.8303(6) 0.6741(8) 0.2838(10) 0.115(12) Uani 0.42 1 d D U P D 2
H30G H 0.8539 0.6716 0.2818 0.172 Uiso 0.42 1 calc R U P D 2
H30H H 0.8347 0.6817 0.3072 0.172 Uiso 0.42 1 calc R U P D 2
H30I H 0.8155 0.7005 0.2691 0.172 Uiso 0.42 1 calc R U P D 2
C103 C 0.6834(2) 0.5746(3) 0.2372(2) 0.0443(19) Uani 1 1 d . . . . .
C104 C 0.6749(3) 0.5329(3) 0.2107(3) 0.058(2) Uani 1 1 d . . . . .
C105 C 0.6455(4) 0.5503(5) 0.1773(3) 0.098(4) Uani 1 1 d . U . . .
H10J H 0.6405 0.5238 0.1605 0.147 Uiso 1 1 calc R U . . .
H10K H 0.6541 0.5800 0.1697 0.147 Uiso 1 1 calc R U . . .
H10L H 0.6229 0.5581 0.1802 0.147 Uiso 1 1 calc R U . . .
C106 C 0.6628(4) 0.4856(5) 0.2214(3) 0.096(4) Uani 1 1 d . U . . .
H10M H 0.6575 0.4606 0.2036 0.144 Uiso 1 1 calc R U . . .
H10N H 0.6406 0.4919 0.2253 0.144 Uiso 1 1 calc R U . . .
H10O H 0.6823 0.4735 0.2422 0.144 Uiso 1 1 calc R U . . .
C107 C 0.7095(4) 0.5249(6) 0.2064(4) 0.124(5) Uani 1 1 d . U . . .
H10P H 0.7059 0.4987 0.1897 0.185 Uiso 1 1 calc R U . . .
H10Q H 0.7289 0.5149 0.2280 0.185 Uiso 1 1 calc R U . . .
H10R H 0.7167 0.5559 0.1987 0.185 Uiso 1 1 calc R U . . .
C108 C 0.7156(2) 0.7933(3) 0.2624(2) 0.046(2) Uani 1 1 d . . . . .
C109 C 0.7453(2) 0.8332(4) 0.2741(2) 0.058(2) Uani 1 1 d . . . . .
C110 C 0.7488(4) 0.8499(5) 0.2422(3) 0.104(4) Uani 1 1 d . U . . .
H11A H 0.7252 0.8632 0.2264 0.155 Uiso 1 1 calc R U . . .
H11B H 0.7557 0.8214 0.2320 0.155 Uiso 1 1 calc R U . . .
H11C H 0.7677 0.8757 0.2477 0.155 Uiso 1 1 calc R U . . .
C111 C 0.7331(3) 0.8784(4) 0.2886(3) 0.087(4) Uani 1 1 d . U . . .
H11D H 0.7297 0.8683 0.3088 0.130 Uiso 1 1 calc R U . . .
H11E H 0.7098 0.8912 0.2718 0.130 Uiso 1 1 calc R U . . .
H11F H 0.7519 0.9044 0.2944 0.130 Uiso 1 1 calc R U . . .
C112 C 0.7805(3) 0.8143(5) 0.2990(4) 0.111(5) Uani 1 1 d . U . . .
H11G H 0.7772 0.8031 0.3192 0.167 Uiso 1 1 calc R U . . .
H11H H 0.7989 0.8408 0.3052 0.167 Uiso 1 1 calc R U . . .
H11I H 0.7887 0.7863 0.2894 0.167 Uiso 1 1 calc R U . . .
C113 C 0.6872(2) 0.7371(3) 0.1832(2) 0.045(2) Uani 1 1 d . . . . .
C114 C 0.6964(3) 0.7438(4) 0.1521(2) 0.056(2) Uani 1 1 d . . . . .
C115 C 0.6862(4) 0.7956(5) 0.1370(3) 0.092(4) Uani 1 1 d . U . . .
H11J H 0.7018 0.8203 0.1531 0.138 Uiso 1 1 calc R U . . .
H11K H 0.6604 0.8024 0.1322 0.138 Uiso 1 1 calc R U . . .
H11L H 0.6900 0.7975 0.1161 0.138 Uiso 1 1 calc R U . . .
C116 C 0.7372(4) 0.7329(6) 0.1625(4) 0.112(5) Uani 1 1 d . U . . .
H11M H 0.7519 0.7580 0.1788 0.167 Uiso 1 1 calc R U . . .
H11N H 0.7430 0.7338 0.1426 0.167 Uiso 1 1 calc R U . . .
H11O H 0.7430 0.6998 0.1729 0.167 Uiso 1 1 calc R U . . .
C117 C 0.6723(4) 0.7060(5) 0.1263(3) 0.093(4) Uani 1 1 d . U . . .
H11P H 0.6787 0.6723 0.1355 0.140 Uiso 1 1 calc R U . . .
H11Q H 0.6765 0.7087 0.1056 0.140 Uiso 1 1 calc R U . . .
H11R H 0.6464 0.7126 0.1212 0.140 Uiso 1 1 calc R U . . .
C118 C 0.6055(2) 0.8783(3) 0.1907(2) 0.052(2) Uani 1 1 d D . . . .
C119 C 0.6081(2) 0.9268(4) 0.1741(2) 0.080(3) Uani 1 1 d D . . . .
C120 C 0.6066(6) 0.9704(4) 0.1966(5) 0.101(7) Uani 0.55 1 d D U P E 1
H12A H 0.5832 0.9696 0.1991 0.151 Uiso 0.55 1 calc R U P E 1
H12B H 0.6088 1.0020 0.1863 0.151 Uiso 0.55 1 calc R U P E 1
H12C H 0.6270 0.9674 0.2189 0.151 Uiso 0.55 1 calc R U P E 1
C121 C 0.5743(4) 0.9317(7) 0.1403(4) 0.116(9) Uani 0.55 1 d D U P E 1
H12D H 0.5519 0.9260 0.1440 0.174 Uiso 0.55 1 calc R U P E 1
H12E H 0.5758 0.9069 0.1244 0.174 Uiso 0.55 1 calc R U P E 1
H12F H 0.5736 0.9651 0.1311 0.174 Uiso 0.55 1 calc R U P E 1
C122 C 0.6428(4) 0.9302(6) 0.1681(5) 0.081(6) Uani 0.55 1 d D U P E 1
H12G H 0.6432 0.9620 0.1572 0.121 Uiso 0.55 1 calc R U P E 1
H12H H 0.6435 0.9028 0.1535 0.121 Uiso 0.55 1 calc R U P E 1
H12I H 0.6642 0.9281 0.1897 0.121 Uiso 0.55 1 calc R U P E 1
C320 C 0.5804(5) 0.9646(5) 0.1748(6) 0.080(3) Uani 0.45 1 d D U P E 2
H32A H 0.5833 0.9955 0.1642 0.120 Uiso 0.45 1 calc R U P E 2
H32B H 0.5843 0.9713 0.1982 0.120 Uiso 0.45 1 calc R U P E 2
H32C H 0.5555 0.9515 0.1625 0.120 Uiso 0.45 1 calc R U P E 2
C321 C 0.6026(8) 0.9164(7) 0.1375(4) 0.134(13) Uani 0.45 1 d D U P E 2
H32D H 0.6227 0.8955 0.1374 0.202 Uiso 0.45 1 calc R U P E 2
H32E H 0.6024 0.9479 0.1261 0.202 Uiso 0.45 1 calc R U P E 2
H32F H 0.5792 0.8991 0.1258 0.202 Uiso 0.45 1 calc R U P E 2
C322 C 0.6473(4) 0.9481(7) 0.1927(6) 0.109(10) Uani 0.45 1 d D U P E 2
H32G H 0.6654 0.9223 0.1946 0.163 Uiso 0.45 1 calc R U P E 2
H32H H 0.6506 0.9591 0.2153 0.163 Uiso 0.45 1 calc R U P E 2
H32I H 0.6506 0.9765 0.1800 0.163 Uiso 0.45 1 calc R U P E 2
C123 C 0.5629(2) 0.7579(3) 0.1661(2) 0.0430(19) Uani 1 1 d . . . . .
C124 C 0.5393(3) 0.7419(4) 0.1297(2) 0.062(3) Uani 1 1 d . . . . .
C125 C 0.5354(4) 0.7904(5) 0.1086(3) 0.097(4) Uani 1 1 d . . . . .
H12J H 0.5228 0.8160 0.1161 0.146 Uiso 1 1 calc R U . . .
H12K H 0.5212 0.7833 0.0847 0.146 Uiso 1 1 calc R U . . .
H12L H 0.5599 0.8024 0.1119 0.146 Uiso 1 1 calc R U . . .
C126 C 0.5014(3) 0.7259(5) 0.1256(3) 0.094(4) Uani 1 1 d . . . . .
H12M H 0.4894 0.7532 0.1321 0.141 Uiso 1 1 calc R U . . .
H12N H 0.5033 0.6969 0.1399 0.141 Uiso 1 1 calc R U . . .
H12O H 0.4868 0.7170 0.1020 0.141 Uiso 1 1 calc R U . . .
C127 C 0.5593(3) 0.7016(5) 0.1184(3) 0.098(4) Uani 1 1 d . . . . .
H12P H 0.5439 0.6915 0.0952 0.148 Uiso 1 1 calc R U . . .
H12Q H 0.5641 0.6727 0.1333 0.148 Uiso 1 1 calc R U . . .
H12R H 0.5826 0.7149 0.1194 0.148 Uiso 1 1 calc R U . . .
C128 C 0.5722(2) 0.8811(3) 0.2838(2) 0.0445(19) Uani 1 1 d . . . . .
C129 C 0.5947(3) 0.9247(4) 0.3039(3) 0.071(3) Uani 1 1 d . U . . .
C130 C 0.5787(5) 0.9711(5) 0.2853(4) 0.132(5) Uani 1 1 d . U . . .
H13A H 0.5810 0.9710 0.2637 0.197 Uiso 1 1 calc R U . . .
H13B H 0.5918 0.9999 0.2986 0.197 Uiso 1 1 calc R U . . .
H13C H 0.5527 0.9730 0.2812 0.197 Uiso 1 1 calc R U . . .
C131 C 0.5963(4) 0.9245(5) 0.3396(3) 0.109(4) Uani 1 1 d . U . . .
H13D H 0.6026 0.8910 0.3491 0.163 Uiso 1 1 calc R U . . .
H13E H 0.5724 0.9342 0.3390 0.163 Uiso 1 1 calc R U . . .
H13F H 0.6151 0.9482 0.3535 0.163 Uiso 1 1 calc R U . . .
C132 C 0.6344(4) 0.9188(6) 0.3080(4) 0.121(5) Uani 1 1 d . U . . .
H13G H 0.6350 0.9147 0.2858 0.182 Uiso 1 1 calc R U . . .
H13H H 0.6453 0.8895 0.3218 0.182 Uiso 1 1 calc R U . . .
H13I H 0.6485 0.9485 0.3189 0.182 Uiso 1 1 calc R U . . .
C133 C 0.4855(2) 0.8606(3) 0.2044(2) 0.047(2) Uani 1 1 d D . . . .
C134 C 0.4515(3) 0.8847(3) 0.1770(2) 0.065(3) Uani 1 1 d D . . . .
C135 C 0.4584(4) 0.9003(5) 0.1476(3) 0.115(5) Uani 1 1 d D U . . .
H13J H 0.4801 0.9220 0.1550 0.172 Uiso 1 1 calc R U . . .
H13K H 0.4370 0.9185 0.1318 0.172 Uiso 1 1 calc R U . . .
H13L H 0.4628 0.8709 0.1364 0.172 Uiso 1 1 calc R U . . .
C136 C 0.4402(4) 0.9293(4) 0.1916(3) 0.103(4) Uani 1 1 d D U . . .
H13M H 0.4328 0.9185 0.2095 0.155 Uiso 1 1 calc R U . . .
H13N H 0.4195 0.9460 0.1738 0.155 Uiso 1 1 calc R U . . .
H13O H 0.4609 0.9525 0.2009 0.155 Uiso 1 1 calc R U . . .
C137 C 0.4204(3) 0.8478(5) 0.1673(3) 0.116(5) Uani 1 1 d D U . . .
H13P H 0.4151 0.8402 0.1869 0.174 Uiso 1 1 calc R U . . .
H13Q H 0.4273 0.8171 0.1591 0.174 Uiso 1 1 calc R U . . .
H13R H 0.3984 0.8620 0.1494 0.174 Uiso 1 1 calc R U . . .
C138 C 0.5544(2) 0.7197(3) 0.3178(2) 0.0454(19) Uani 1 1 d D . . . .
C139 C 0.5505(2) 0.6898(3) 0.3460(2) 0.067(3) Uani 1 1 d D U . . .
C140 C 0.5322(3) 0.6392(3) 0.3315(3) 0.099(4) Uani 1 1 d D U . . .
H14A H 0.5084 0.6450 0.3127 0.149 Uiso 1 1 calc R U . . .
H14B H 0.5284 0.6203 0.3492 0.149 Uiso 1 1 calc R U . . .
H14C H 0.5481 0.6202 0.3236 0.149 Uiso 1 1 calc R U . . .
C141 C 0.5888(3) 0.6813(5) 0.3748(2) 0.097(4) Uani 1 1 d D U . . .
H14D H 0.5998 0.7135 0.3842 0.146 Uiso 1 1 calc R U . . .
H14E H 0.6047 0.6640 0.3660 0.146 Uiso 1 1 calc R U . . .
H14F H 0.5862 0.6611 0.3925 0.146 Uiso 1 1 calc R U . . .
C142 C 0.5250(3) 0.7180(4) 0.3596(3) 0.096(4) Uani 1 1 d D U . . .
H14G H 0.5368 0.7493 0.3701 0.144 Uiso 1 1 calc R U . . .
H14H H 0.5208 0.6973 0.3762 0.144 Uiso 1 1 calc R U . . .
H14I H 0.5014 0.7253 0.3409 0.144 Uiso 1 1 calc R U . . .
C143 C 0.6491(2) 0.7593(3) 0.3258(2) 0.050(2) Uani 1 1 d . . . . .
C144 C 0.6802(3) 0.7673(4) 0.3602(2) 0.066(3) Uani 1 1 d . . . . .
C145 C 0.6671(3) 0.7977(5) 0.3823(3) 0.088(4) Uani 1 1 d . . . . .
H14J H 0.6871 0.8011 0.4047 0.133 Uiso 1 1 calc R U . . .
H14K H 0.6462 0.7810 0.3843 0.133 Uiso 1 1 calc R U . . .
H14L H 0.6596 0.8307 0.3724 0.133 Uiso 1 1 calc R U . . .
C146 C 0.7104(3) 0.7951(5) 0.3545(3) 0.097(4) Uani 1 1 d . . . . .
H14M H 0.7310 0.8010 0.3762 0.146 Uiso 1 1 calc R U . . .
H14N H 0.7008 0.8270 0.3436 0.146 Uiso 1 1 calc R U . . .
H14O H 0.7187 0.7752 0.3401 0.146 Uiso 1 1 calc R U . . .
C147 C 0.6940(3) 0.7177(4) 0.3772(3) 0.077(3) Uani 1 1 d . . . . .
H14P H 0.7133 0.7233 0.3998 0.116 Uiso 1 1 calc R U . . .
H14Q H 0.7041 0.6983 0.3638 0.116 Uiso 1 1 calc R U . . .
H14R H 0.6737 0.6994 0.3791 0.116 Uiso 1 1 calc R U . . .
C148 C 0.5574(2) 0.6622(3) 0.22776(19) 0.0448(19) Uani 1 1 d D . . . .
C149 C 0.55451(19) 0.6071(3) 0.21808(19) 0.064(2) Uani 1 1 d D . . . .
C150 C 0.5487(5) 0.6029(5) 0.1812(3) 0.114(7) Uani 0.66 1 d D U P F 1
H15A H 0.5267 0.6217 0.1671 0.170 Uiso 0.66 1 calc R U P F 1
H15B H 0.5455 0.5678 0.1744 0.170 Uiso 0.66 1 calc R U P F 1
H15C H 0.5701 0.6164 0.1784 0.170 Uiso 0.66 1 calc R U P F 1
C151 C 0.5884(3) 0.5787(4) 0.2394(3) 0.058(4) Uani 0.66 1 d D U P F 1
H15D H 0.5941 0.5846 0.2632 0.088 Uiso 0.66 1 calc R U P F 1
H15E H 0.6091 0.5898 0.2343 0.088 Uiso 0.66 1 calc R U P F 1
H15F H 0.5843 0.5431 0.2345 0.088 Uiso 0.66 1 calc R U P F 1
C152 C 0.5213(4) 0.5842(5) 0.2214(5) 0.105(6) Uani 0.66 1 d D U P F 1
H15G H 0.4993 0.6037 0.2083 0.157 Uiso 0.66 1 calc R U P F 1
H15H H 0.5251 0.5842 0.2452 0.157 Uiso 0.66 1 calc R U P F 1
H15I H 0.5181 0.5500 0.2130 0.157 Uiso 0.66 1 calc R U P F 1
C350 C 0.5240(5) 0.5981(6) 0.1842(4) 0.078(9) Uani 0.34 1 d D U P F 2
H35G H 0.5234 0.5627 0.1784 0.117 Uiso 0.34 1 calc R U P F 2
H35H H 0.5281 0.6181 0.1672 0.117 Uiso 0.34 1 calc R U P F 2
H35I H 0.5005 0.6075 0.1849 0.117 Uiso 0.34 1 calc R U P F 2
C351 C 0.5906(4) 0.5892(6) 0.2181(6) 0.064(2) Uani 0.34 1 d D U P F 2
H35J H 0.6110 0.6054 0.2364 0.095 Uiso 0.34 1 calc R U P F 2
H35K H 0.5916 0.5975 0.1965 0.095 Uiso 0.34 1 calc R U P F 2
H35L H 0.5925 0.5531 0.2214 0.095 Uiso 0.34 1 calc R U P F 2
C352 C 0.5469(8) 0.5769(5) 0.2444(5) 0.107(13) Uani 0.34 1 d D U P F 2
H35M H 0.5680 0.5794 0.2662 0.160 Uiso 0.34 1 calc R U P F 2
H35N H 0.5429 0.5420 0.2374 0.160 Uiso 0.34 1 calc R U P F 2
H35O H 0.5250 0.5900 0.2465 0.160 Uiso 0.34 1 calc R U P F 2
O1 O 0.53886(15) 0.26157(19) 0.39412(12) 0.0427(13) Uani 1 1 d . . . . .
H1B H 0.5548 0.2804 0.3857 0.051 Uiso 1 1 d R U . . .
O2 O 0.56294(13) 0.35338(18) 0.42603(12) 0.0350(11) Uani 1 1 d . . . . .
H2AL H 0.5755 0.3397 0.4123 0.042 Uiso 1 1 d R U . . .
O3 O 0.63702(13) 0.37862(19) 0.44591(12) 0.0365(11) Uani 1 1 d . . . . .
H377 H 0.6527 0.3487 0.4555 0.044 Uiso 1 1 d R U . . .
O4 O 0.65451(13) 0.44256(18) 0.40784(12) 0.0362(11) Uani 1 1 d . . . . .
H4A H 0.6362 0.4703 0.4012 0.043 Uiso 1 1 d R U . . .
O5 O 0.70650(13) 0.67098(19) 0.29229(13) 0.0395(12) Uani 1 1 d . . . . .
H5A H 0.6827 0.6770 0.2939 0.047 Uiso 1 1 d R U . . .
O6 O 0.65176(13) 0.71191(18) 0.23372(13) 0.0378(12) Uani 1 1 d . . . . .
H6B H 0.6468 0.7104 0.2542 0.045 Uiso 1 1 d R U . . .
O7 O 0.61049(13) 0.79109(18) 0.24294(12) 0.0357(11) Uani 1 1 d . . . . .
H7A H 0.6252 0.8173 0.2592 0.043 Uiso 1 1 d R U . . .
O8 O 0.54516(13) 0.77450(18) 0.24578(12) 0.0346(11) Uani 1 1 d . . . . .
H8A H 0.5294 0.7492 0.2294 0.041 Uiso 1 1 d R U . . .
O17 O 0.52212(19) 0.1673(2) 0.35683(15) 0.0602(16) Uani 1 1 d . . . . .
O18 O 0.5550(2) 0.1699(2) 0.41185(16) 0.072(2) Uani 1 1 d . . . . .
H18 H 0.5504 0.2004 0.4085 0.108 Uiso 1 1 calc R U . . .
O19 O 0.47241(19) 0.2025(2) 0.38337(15) 0.0619(17) Uani 1 1 d . . . . .
O20 O 0.49055(18) 0.2558(2) 0.42627(16) 0.0649(18) Uani 1 1 d . . . . .
O21 O 0.45970(16) 0.2937(2) 0.34589(15) 0.0564(15) Uani 1 1 d . . . . .
O22 O 0.48915(15) 0.3431(2) 0.39025(15) 0.0529(15) Uani 1 1 d . . . . .
O23 O 0.51427(17) 0.3426(2) 0.45743(16) 0.0596(17) Uani 1 1 d . . . . .
O24 O 0.56798(16) 0.3784(2) 0.49065(14) 0.0479(14) Uani 1 1 d . . . . .
O25 O 0.56407(17) 0.2665(2) 0.46330(13) 0.0503(14) Uani 1 1 d . . . . .
O26 O 0.61707(15) 0.3090(2) 0.48268(14) 0.0484(14) Uani 1 1 d . . . . .
O27 O 0.63791(15) 0.4003(2) 0.51098(13) 0.0517(15) Uani 1 1 d . . . . .
O28 O 0.68994(16) 0.4234(3) 0.50600(14) 0.0601(17) Uani 1 1 d . . . . .
O29 O 0.58558(15) 0.44662(19) 0.45328(13) 0.0430(13) Uani 1 1 d . . . . .
O30 O 0.63726(15) 0.4852(2) 0.45814(14) 0.0469(13) Uani 1 1 d . . . . .
O31 O 0.70980(14) 0.3861(2) 0.45934(14) 0.0507(15) Uani 1 1 d . . . . .
O32 O 0.72973(15) 0.4092(2) 0.42041(16) 0.0590(17) Uani 1 1 d . . . . .
O33 O 0.70842(17) 0.4902(3) 0.46981(15) 0.0616(17) Uani 1 1 d . . . . .
O34 O 0.71575(17) 0.5166(2) 0.42505(17) 0.0596(17) Uani 1 1 d . . . . .
O35 O 0.67610(17) 0.4138(2) 0.35248(16) 0.0581(16) Uani 1 1 d . . . . .
O36 O 0.62327(15) 0.3754(2) 0.34385(14) 0.0517(15) Uani 1 1 d . . . . .
O37 O 0.66397(16) 0.3168(2) 0.40346(15) 0.0538(15) Uani 1 1 d . . . . .
O38 O 0.60468(14) 0.3027(2) 0.38613(13) 0.0434(13) Uani 1 1 d . . . . .
O39 O 0.57401(13) 0.4059(2) 0.37375(13) 0.0407(12) Uani 1 1 d . . . . .
O40 O 0.58921(14) 0.4862(2) 0.37884(14) 0.0477(14) Uani 1 1 d . . . . .
O41 O 0.75625(15) 0.6312(2) 0.35779(14) 0.0523(15) Uani 1 1 d . . . . .
O42 O 0.76646(17) 0.7043(2) 0.33826(16) 0.0591(16) Uani 1 1 d . . . . .
H42 H 0.7477 0.6959 0.3213 0.089 Uiso 1 1 calc R U . . .
O43 O 0.76880(15) 0.6061(2) 0.29991(16) 0.0582(16) Uani 1 1 d . . . . .
O44 O 0.74959(15) 0.6563(2) 0.25518(15) 0.0512(14) Uani 1 1 d . . . . .
O45 O 0.69748(17) 0.5615(2) 0.26762(15) 0.0523(15) Uani 1 1 d . . . . .
O46 O 0.67802(16) 0.6189(2) 0.22704(14) 0.0505(14) Uani 1 1 d . . . . .
O47 O 0.72559(14) 0.7494(2) 0.26113(14) 0.0463(13) Uani 1 1 d . . . . .
O48 O 0.68270(15) 0.8072(2) 0.25321(14) 0.0473(14) Uani 1 1 d . . . . .
O49 O 0.69850(16) 0.6986(2) 0.20005(15) 0.0520(14) Uani 1 1 d . . . . .
O50 O 0.66888(15) 0.7712(2) 0.18879(14) 0.0489(14) Uani 1 1 d . . . . .
O51 O 0.63082(17) 0.8478(2) 0.19765(16) 0.0555(16) Uani 1 1 d . . . . .
O52 O 0.57715(17) 0.8712(2) 0.19540(18) 0.0666(19) Uani 1 1 d . . . . .
O53 O 0.59712(15) 0.7541(2) 0.17655(13) 0.0470(13) Uani 1 1 d . . . . .
O54 O 0.54601(15) 0.7773(3) 0.18198(14) 0.0570(16) Uani 1 1 d . . . . .
O55 O 0.57773(16) 0.8706(2) 0.25743(16) 0.0520(15) Uani 1 1 d . . . . .
O56 O 0.55049(16) 0.8597(2) 0.29267(14) 0.0488(14) Uani 1 1 d . . . . .
O57 O 0.51255(16) 0.8529(2) 0.19740(16) 0.0610(17) Uani 1 1 d . . . . .
O58 O 0.48346(16) 0.8501(2) 0.23143(15) 0.0568(16) Uani 1 1 d . . . . .
O59 O 0.53697(16) 0.7584(2) 0.30945(14) 0.0510(14) Uani 1 1 d . . . . .
O60 O 0.57563(15) 0.7012(2) 0.30509(14) 0.0459(13) Uani 1 1 d . . . . .
O61 O 0.62244(16) 0.7899(2) 0.31458(14) 0.0507(14) Uani 1 1 d . . . . .
O62 O 0.64970(15) 0.7226(2) 0.30779(14) 0.0458(13) Uani 1 1 d . . . . .
O63 O 0.58841(14) 0.68043(19) 0.24530(14) 0.0450(13) Uani 1 1 d . . . . .
O64 O 0.52813(16) 0.6855(2) 0.21806(17) 0.0623(18) Uani 1 1 d . . . . .
Ni1 Ni 0.49433(3) 0.23562(4) 0.35382(3) 0.0462(3) Uani 1 1 d . . . . .
Ni2 Ni 0.62518(3) 0.37630(4) 0.39132(2) 0.0374(2) Uani 1 1 d . . . . .
Ni3 Ni 0.69368(3) 0.46035(4) 0.39147(3) 0.0398(2) Uani 1 1 d . . . . .
Ni4 Ni 0.72396(3) 0.60107(4) 0.30985(3) 0.0437(3) Uani 1 1 d . . . . .
Ni5 Ni 0.59443(3) 0.74006(4) 0.27500(3) 0.0384(2) Uani 1 1 d . . . . .
Ni6 Ni 0.51499(3) 0.80391(4) 0.26959(3) 0.0383(2) Uani 1 1 d . . . . .
N1 N 0.49642(17) 0.2581(2) 0.25921(16) 0.0398(15) Uani 1 1 d . . . . .
N2 N 0.51104(17) 0.2635(2) 0.31784(15) 0.0380(14) Uani 1 1 d . . . . .
N3 N 0.44726(17) 0.1854(2) 0.25351(16) 0.0390(15) Uani 1 1 d . . . . .
N4 N 0.45585(18) 0.2009(2) 0.31026(16) 0.0430(16) Uani 1 1 d . . . . .
N5 N 0.66824(17) 0.5216(2) 0.35819(17) 0.0434(16) Uani 1 1 d . . . . .
N6 N 0.68311(16) 0.5843(2) 0.32661(16) 0.0398(15) Uani 1 1 d . . . . .
N7 N 0.73343(17) 0.4784(3) 0.37239(18) 0.0469(17) Uani 1 1 d . . . . .
N8 N 0.74413(18) 0.5330(3) 0.33504(17) 0.0490(17) Uani 1 1 d . . . . .
Cr1 Cr 0.52728(4) 0.30426(5) 0.42512(3) 0.0431(3) Uani 1 1 d . . . . .
Cr2 Cr 0.60088(3) 0.37756(5) 0.46677(3) 0.0375(3) Uani 1 1 d . . . . .
Cr3 Cr 0.67289(3) 0.43518(5) 0.45703(3) 0.0430(3) Uani 1 1 d . . . . .
Cr4 Cr 0.70005(3) 0.68363(5) 0.24549(3) 0.0394(3) Uani 1 1 d . . . . .
Cr5 Cr 0.63948(3) 0.77840(5) 0.21587(3) 0.0381(3) Uani 1 1 d . . . . .
Cr6 Cr 0.56072(3) 0.82255(5) 0.22061(3) 0.0432(3) Uani 1 1 d . . . . .
C17 C 0.4439(2) 0.7627(3) 0.26221(19) 0.0375(17) Uani 1 1 d . . . . .
C18 C 0.4526(2) 0.7997(3) 0.28954(19) 0.0382(17) Uani 1 1 d . . . . .
C19 C 0.4917(2) 0.8589(3) 0.3220(2) 0.055(2) Uani 1 1 d . . . . .
H19 H 0.5133 0.8787 0.3279 0.066 Uiso 1 1 calc R U . . .
C20 C 0.4703(3) 0.8642(4) 0.3394(3) 0.063(3) Uani 1 1 d . . . . .
H20 H 0.4772 0.8864 0.3580 0.075 Uiso 1 1 calc R U . . .
C21 C 0.4382(2) 0.8367(3) 0.3298(2) 0.050(2) Uani 1 1 d . . . . .
H21 H 0.4223 0.8416 0.3409 0.060 Uiso 1 1 calc R U . . .
C22 C 0.4019(2) 0.7061(3) 0.2286(2) 0.048(2) Uani 1 1 d . . . . .
H22 H 0.3791 0.6891 0.2215 0.058 Uiso 1 1 calc R U . . .
C23 C 0.4254(2) 0.6960(3) 0.2134(2) 0.046(2) Uani 1 1 d . . . . .
H23 H 0.4193 0.6716 0.1962 0.055 Uiso 1 1 calc R U . . .
C24 C 0.4576(2) 0.7218(3) 0.2235(2) 0.052(2) Uani 1 1 d . . . . .
H24 H 0.4734 0.7162 0.2124 0.063 Uiso 1 1 calc R U . . .
C25 C 0.34520(18) 0.4802(2) 0.07834(16) 0.0270(14) Uani 1 1 d . . . . .
C26 C 0.32841(19) 0.5108(3) 0.04778(17) 0.0309(15) Uani 1 1 d . . . . .
C27 C 0.2865(2) 0.5704(3) 0.0175(2) 0.046(2) Uani 1 1 d . . . . .
H27 H 0.2671 0.5928 0.0151 0.056 Uiso 1 1 calc R U . . .
C28 C 0.2987(2) 0.5667(3) -0.0076(2) 0.051(2) Uani 1 1 d . . . . .
H28 H 0.2885 0.5866 -0.0273 0.061 Uiso 1 1 calc R U . . .
C29 C 0.3267(2) 0.5329(3) -0.0034(2) 0.0450(19) Uani 1 1 d . . . . .
H29 H 0.3357 0.5303 -0.0205 0.054 Uiso 1 1 calc R U . . .
C30 C 0.3840(2) 0.4173(3) 0.10547(19) 0.0408(18) Uani 1 1 d . . . . .
H30 H 0.4010 0.3922 0.1061 0.049 Uiso 1 1 calc R U . . .
C31 C 0.3762(2) 0.4243(3) 0.1332(2) 0.046(2) Uani 1 1 d . . . . .
H31 H 0.3877 0.4049 0.1530 0.055 Uiso 1 1 calc R U . . .
C32 C 0.3511(2) 0.4608(3) 0.1309(2) 0.048(2) Uani 1 1 d . . . . .
H32 H 0.3442 0.4654 0.1493 0.057 Uiso 1 1 calc R U . . .
C153 C 0.3363(2) 0.8483(3) 0.2368(2) 0.048(2) Uani 1 1 d . . . . .
C154 C 0.3312(3) 0.9018(4) 0.2268(3) 0.062(3) Uani 1 1 d . . . . .
C155 C 0.3607(4) 0.9177(4) 0.2141(3) 0.086(4) Uani 1 1 d . . . . .
H15J H 0.3851 0.9103 0.2315 0.129 Uiso 1 1 calc R U . . .
H15K H 0.3586 0.9535 0.2094 0.129 Uiso 1 1 calc R U . . .
H15L H 0.3570 0.8994 0.1935 0.129 Uiso 1 1 calc R U . . .
C156 C 0.2926(3) 0.9130(4) 0.2009(3) 0.077(3) Uani 1 1 d . . . . .
H15M H 0.2908 0.9482 0.1947 0.116 Uiso 1 1 calc R U . . .
H15N H 0.2747 0.9054 0.2105 0.116 Uiso 1 1 calc R U . . .
H15O H 0.2874 0.8925 0.1808 0.116 Uiso 1 1 calc R U . . .
C157 C 0.3382(3) 0.9311(4) 0.2597(3) 0.079(3) Uani 1 1 d . . . . .
H15P H 0.3633 0.9248 0.2761 0.119 Uiso 1 1 calc R U . . .
H15Q H 0.3207 0.9202 0.2689 0.119 Uiso 1 1 calc R U . . .
H15R H 0.3349 0.9668 0.2547 0.119 Uiso 1 1 calc R U . . .
C158 C 0.3323(2) 0.7802(3) 0.3159(2) 0.049(2) Uani 1 1 d . . . . .
C159 C 0.3225(3) 0.8099(4) 0.3413(2) 0.055(2) Uani 1 1 d . . . . .
C160 C 0.2932(4) 0.8458(6) 0.3214(4) 0.121(5) Uani 1 1 d . U . . .
H16A H 0.2711 0.8275 0.3070 0.181 Uiso 1 1 calc R U . . .
H16B H 0.3018 0.8660 0.3072 0.181 Uiso 1 1 calc R U . . .
H16C H 0.2874 0.8675 0.3367 0.181 Uiso 1 1 calc R U . . .
C161 C 0.3115(4) 0.7757(5) 0.3630(3) 0.099(4) Uani 1 1 d . U . . .
H16D H 0.2927 0.7524 0.3487 0.149 Uiso 1 1 calc R U . . .
H16E H 0.3016 0.7953 0.3764 0.149 Uiso 1 1 calc R U . . .
H16F H 0.3330 0.7570 0.3781 0.149 Uiso 1 1 calc R U . . .
C162 C 0.3557(4) 0.8406(6) 0.3649(3) 0.113(5) Uani 1 1 d . U . . .
H16G H 0.3488 0.8593 0.3808 0.170 Uiso 1 1 calc R U . . .
H16H H 0.3633 0.8638 0.3515 0.170 Uiso 1 1 calc R U . . .
H16I H 0.3761 0.8181 0.3773 0.170 Uiso 1 1 calc R U . . .
C163 C 0.3826(2) 0.6709(3) 0.3186(2) 0.049(2) Uani 1 1 d . . . . .
C164 C 0.4013(2) 0.6430(4) 0.3527(2) 0.060(2) Uani 1 1 d . . . . .
C165 C 0.4429(3) 0.6403(5) 0.3624(3) 0.084(3) Uani 1 1 d . . . . .
H16J H 0.4530 0.6741 0.3651 0.126 Uiso 1 1 calc R U . . .
H16K H 0.4476 0.6230 0.3447 0.126 Uiso 1 1 calc R U . . .
H16L H 0.4547 0.6221 0.3836 0.126 Uiso 1 1 calc R U . . .
C166 C 0.3923(4) 0.6731(5) 0.3777(3) 0.098(4) Uani 1 1 d . . . . .
H16M H 0.4033 0.7063 0.3801 0.147 Uiso 1 1 calc R U . . .
H16N H 0.4021 0.6563 0.3996 0.147 Uiso 1 1 calc R U . . .
H16O H 0.3656 0.6763 0.3697 0.147 Uiso 1 1 calc R U . . .
C167 C 0.3865(3) 0.5916(4) 0.3506(3) 0.094(4) Uani 1 1 d . . . . .
H16P H 0.3930 0.5719 0.3348 0.141 Uiso 1 1 calc R U . . .
H16Q H 0.3597 0.5931 0.3426 0.141 Uiso 1 1 calc R U . . .
H16R H 0.3971 0.5761 0.3729 0.141 Uiso 1 1 calc R U . . .
C168 C 0.2335(2) 0.7187(3) 0.2136(2) 0.0408(18) Uani 1 1 d . . . . .
C169 C 0.2003(2) 0.7534(3) 0.2029(2) 0.052(2) Uani 1 1 d . . . . .
C170 C 0.1844(4) 0.7603(5) 0.1645(3) 0.105(4) Uani 1 1 d . U . . .
H17A H 0.1631 0.7826 0.1575 0.157 Uiso 1 1 calc R U . . .
H17B H 0.1767 0.7279 0.1534 0.157 Uiso 1 1 calc R U . . .
H17C H 0.2032 0.7748 0.1580 0.157 Uiso 1 1 calc R U . . .
C171 C 0.1728(3) 0.7283(5) 0.2128(4) 0.102(4) Uani 1 1 d . U . . .
H17D H 0.1510 0.7494 0.2066 0.153 Uiso 1 1 calc R U . . .
H17E H 0.1835 0.7228 0.2372 0.153 Uiso 1 1 calc R U . . .
H17F H 0.1659 0.6963 0.2011 0.153 Uiso 1 1 calc R U . . .
C172 C 0.2107(3) 0.8038(4) 0.2197(4) 0.103(4) Uani 1 1 d . U . . .
H17G H 0.1889 0.8251 0.2125 0.154 Uiso 1 1 calc R U . . .
H17H H 0.2292 0.8192 0.2133 0.154 Uiso 1 1 calc R U . . .
H17I H 0.2208 0.7996 0.2442 0.154 Uiso 1 1 calc R U . . .
C173 C 0.2494(2) 0.6296(3) 0.2766(2) 0.0425(19) Uani 1 1 d . . . . .
C174 C 0.2302(2) 0.6113(3) 0.2991(2) 0.052(2) Uani 1 1 d . . . . .
C175 C 0.2537(4) 0.5685(6) 0.3207(4) 0.111(5) Uani 1 1 d . U . . .
H17J H 0.2545 0.5412 0.3061 0.167 Uiso 1 1 calc R U . . .
H17K H 0.2428 0.5565 0.3359 0.167 Uiso 1 1 calc R U . . .
H17L H 0.2787 0.5804 0.3340 0.167 Uiso 1 1 calc R U . . .
C176 C 0.1925(4) 0.5906(6) 0.2790(3) 0.113(5) Uani 1 1 d . U . . .
H17M H 0.1935 0.5675 0.2620 0.169 Uiso 1 1 calc R U . . .
H17N H 0.1756 0.6180 0.2680 0.169 Uiso 1 1 calc R U . . .
H17O H 0.1838 0.5730 0.2941 0.169 Uiso 1 1 calc R U . . .
C177 C 0.2315(4) 0.6511(6) 0.3237(4) 0.114(5) Uani 1 1 d . U . . .
H17P H 0.2567 0.6636 0.3350 0.171 Uiso 1 1 calc R U . . .
H17Q H 0.2235 0.6372 0.3405 0.171 Uiso 1 1 calc R U . . .
H17R H 0.2151 0.6784 0.3118 0.171 Uiso 1 1 calc R U . . .
C178 C 0.1868(2) 0.5581(3) 0.1601(2) 0.0409(18) Uani 1 1 d . . . . .
C179 C 0.1464(2) 0.5424(3) 0.1501(2) 0.050(2) Uani 1 1 d . . . . .
C180 C 0.1268(3) 0.5487(5) 0.1120(3) 0.081(3) Uani 1 1 d . . . . .
H18A H 0.1012 0.5379 0.1045 0.122 Uiso 1 1 calc R U . . .
H18B H 0.1391 0.5285 0.1009 0.122 Uiso 1 1 calc R U . . .
H18C H 0.1275 0.5838 0.1061 0.122 Uiso 1 1 calc R U . . .
C181 C 0.1459(3) 0.4878(4) 0.1578(4) 0.095(4) Uani 1 1 d . . . . .
H18D H 0.1206 0.4772 0.1523 0.143 Uiso 1 1 calc R U . . .
H18E H 0.1609 0.4820 0.1817 0.143 Uiso 1 1 calc R U . . .
H18F H 0.1560 0.4687 0.1442 0.143 Uiso 1 1 calc R U . . .
C182 C 0.1281(3) 0.5730(5) 0.1680(3) 0.084(4) Uani 1 1 d . . . . .
H18G H 0.1031 0.5606 0.1623 0.126 Uiso 1 1 calc R U . . .
H18H H 0.1269 0.6079 0.1611 0.126 Uiso 1 1 calc R U . . .
H18I H 0.1423 0.5705 0.1924 0.126 Uiso 1 1 calc R U . . .
C183 C 0.27725(18) 0.5100(3) 0.2125(2) 0.0410(18) Uani 1 1 d D . . . .
C184 C 0.29030(19) 0.4666(3) 0.2372(2) 0.059(2) Uani 1 1 d D . . . .
C185 C 0.3181(3) 0.4862(4) 0.2709(2) 0.110(5) Uani 1 1 d D U . . .
H18J H 0.3275 0.4584 0.2867 0.164 Uiso 1 1 calc R U . . .
H18K H 0.3061 0.5104 0.2800 0.164 Uiso 1 1 calc R U . . .
H18L H 0.3384 0.5023 0.2676 0.164 Uiso 1 1 calc R U . . .
C186 C 0.3079(3) 0.4271(3) 0.2237(2) 0.076(3) Uani 1 1 d D U . . .
H18M H 0.3162 0.3994 0.2397 0.114 Uiso 1 1 calc R U . . .
H18N H 0.3290 0.4414 0.2206 0.114 Uiso 1 1 calc R U . . .
H18O H 0.2899 0.4149 0.2021 0.114 Uiso 1 1 calc R U . . .
C187 C 0.2572(3) 0.4454(3) 0.2417(3) 0.100(4) Uani 1 1 d D U . . .
H18P H 0.2647 0.4163 0.2565 0.149 Uiso 1 1 calc R U . . .
H18Q H 0.2384 0.4356 0.2197 0.149 Uiso 1 1 calc R U . . .
H18R H 0.2470 0.4707 0.2518 0.149 Uiso 1 1 calc R U . . .
C188 C 0.2285(2) 0.6060(3) 0.07787(19) 0.0430(19) Uani 1 1 d . . . . .
C189 C 0.1971(2) 0.6378(4) 0.0561(2) 0.059(2) Uani 1 1 d . . . . .
C190 C 0.2070(3) 0.6664(5) 0.0310(3) 0.095(4) Uani 1 1 d . . . . .
H19A H 0.2289 0.6865 0.0430 0.143 Uiso 1 1 calc R U . . .
H19B H 0.1865 0.6882 0.0177 0.143 Uiso 1 1 calc R U . . .
H19C H 0.2119 0.6430 0.0160 0.143 Uiso 1 1 calc R U . . .
C191 C 0.1877(3) 0.6759(4) 0.0775(3) 0.090(4) Uani 1 1 d . . . . .
H19D H 0.2091 0.6971 0.0893 0.136 Uiso 1 1 calc R U . . .
H19E H 0.1810 0.6585 0.0940 0.136 Uiso 1 1 calc R U . . .
H19F H 0.1670 0.6964 0.0630 0.136 Uiso 1 1 calc R U . . .
C192 C 0.1643(3) 0.6042(5) 0.0377(3) 0.097(4) Uani 1 1 d . . . . .
H19G H 0.1436 0.6243 0.0228 0.145 Uiso 1 1 calc R U . . .
H19H H 0.1573 0.5870 0.0542 0.145 Uiso 1 1 calc R U . . .
H19I H 0.1708 0.5796 0.0244 0.145 Uiso 1 1 calc R U . . .
C193 C 0.2421(2) 0.4694(3) 0.0904(2) 0.0452(19) Uani 1 1 d D . . . .
C194 C 0.2273(3) 0.4171(5) 0.0794(3) 0.044(4) Uani 0.58 1 d D U P G 1
C195 C 0.2502(5) 0.3797(4) 0.1055(4) 0.069(5) Uani 0.58 1 d D U P G 1
H19J H 0.2483 0.3862 0.1269 0.104 Uiso 0.58 1 calc R U P G 1
H19K H 0.2760 0.3825 0.1087 0.104 Uiso 0.58 1 calc R U P G 1
H19L H 0.2413 0.3460 0.0978 0.104 Uiso 0.58 1 calc R U P G 1
C196 C 0.2285(5) 0.4049(5) 0.0460(3) 0.069(5) Uani 0.58 1 d D U P G 1
H19M H 0.2538 0.4078 0.0479 0.104 Uiso 0.58 1 calc R U P G 1
H19N H 0.2127 0.4282 0.0289 0.104 Uiso 0.58 1 calc R U P G 1
H19O H 0.2196 0.3709 0.0395 0.104 Uiso 0.58 1 calc R U P G 1
C197 C 0.1881(4) 0.4141(7) 0.0763(5) 0.076(7) Uani 0.58 1 d D U P G 1
H19P H 0.1873 0.4230 0.0979 0.114 Uiso 0.58 1 calc R U P G 1
H19Q H 0.1788 0.3802 0.0702 0.114 Uiso 0.58 1 calc R U P G 1
H19R H 0.1727 0.4373 0.0589 0.114 Uiso 0.58 1 calc R U P G 1
C394 C 0.2171(4) 0.4266(5) 0.0719(4) 0.037(5) Uani 0.42 1 d D U P G 2
C395 C 0.2364(8) 0.3778(4) 0.0853(7) 0.139(15) Uani 0.42 1 d D U P G 2
H39A H 0.2209 0.3502 0.0726 0.208 Uiso 0.42 1 calc R U P G 2
H39B H 0.2410 0.3745 0.1091 0.208 Uiso 0.42 1 calc R U P G 2
H39C H 0.2598 0.3770 0.0829 0.208 Uiso 0.42 1 calc R U P G 2
C396 C 0.2077(7) 0.4302(9) 0.0346(3) 0.092(9) Uani 0.42 1 d D U P G 2
H39D H 0.1910 0.4031 0.0229 0.138 Uiso 0.42 1 calc R U P G 2
H39E H 0.2302 0.4276 0.0308 0.138 Uiso 0.42 1 calc R U P G 2
H39F H 0.1958 0.4622 0.0261 0.138 Uiso 0.42 1 calc R U P G 2
C397 C 0.1821(5) 0.4287(11) 0.0777(8) 0.100(14) Uani 0.42 1 d D U P G 2
H39G H 0.1652 0.4025 0.0644 0.151 Uiso 0.42 1 calc R U P G 2
H39H H 0.1704 0.4613 0.0706 0.151 Uiso 0.42 1 calc R U P G 2
H39I H 0.1879 0.4236 0.1016 0.151 Uiso 0.42 1 calc R U P G 2
C198 C 0.3598(2) 0.6246(3) 0.1222(2) 0.0428(19) Uani 1 1 d . . . . .
C199 C 0.3919(2) 0.6444(3) 0.1150(2) 0.052(2) Uani 1 1 d . . . . .
C200 C 0.3956(3) 0.7011(4) 0.1212(3) 0.073(3) Uani 1 1 d . . . . .
H20A H 0.4007 0.7079 0.1448 0.110 Uiso 1 1 calc R U . . .
H20B H 0.3726 0.7174 0.1066 0.110 Uiso 1 1 calc R U . . .
H20C H 0.4158 0.7138 0.1160 0.110 Uiso 1 1 calc R U . . .
C201 C 0.4274(2) 0.6197(4) 0.1384(3) 0.072(3) Uani 1 1 d . . . . .
H20D H 0.4317 0.6269 0.1618 0.109 Uiso 1 1 calc R U . . .
H20E H 0.4479 0.6326 0.1338 0.109 Uiso 1 1 calc R U . . .
H20F H 0.4255 0.5837 0.1348 0.109 Uiso 1 1 calc R U . . .
C202 C 0.3855(3) 0.6330(4) 0.0780(2) 0.073(3) Uani 1 1 d . . . . .
H20G H 0.3628 0.6491 0.0627 0.110 Uiso 1 1 calc R U . . .
H20H H 0.3835 0.5969 0.0743 0.110 Uiso 1 1 calc R U . . .
H20I H 0.4062 0.6457 0.0736 0.110 Uiso 1 1 calc R U . . .
C203 C 0.3013(2) 0.7101(3) 0.1495(2) 0.047(2) Uani 1 1 d . . . . .
C204 C 0.2973(3) 0.7642(3) 0.1384(3) 0.059(2) Uani 1 1 d . . . . .
C205 C 0.3328(3) 0.7924(4) 0.1586(3) 0.071(3) Uani 1 1 d . . . . .
H20J H 0.3530 0.7783 0.1539 0.106 Uiso 1 1 calc R U . . .
H20K H 0.3386 0.7896 0.1827 0.106 Uiso 1 1 calc R U . . .
H20L H 0.3297 0.8276 0.1520 0.106 Uiso 1 1 calc R U . . .
C206 C 0.2654(3) 0.7856(4) 0.1470(3) 0.087(4) Uani 1 1 d . . . . .
H20M H 0.2613 0.8207 0.1404 0.131 Uiso 1 1 calc R U . . .
H20N H 0.2721 0.7827 0.1713 0.131 Uiso 1 1 calc R U . . .
H20O H 0.2428 0.7667 0.1348 0.131 Uiso 1 1 calc R U . . .
C207 C 0.2877(4) 0.7672(4) 0.1002(3) 0.088(4) Uani 1 1 d . . . . .
H20P H 0.3076 0.7524 0.0955 0.132 Uiso 1 1 calc R U . . .
H20Q H 0.2845 0.8021 0.0930 0.132 Uiso 1 1 calc R U . . .
H20R H 0.2649 0.7489 0.0878 0.132 Uiso 1 1 calc R U . . .
C208 C 0.3672(2) 0.5551(3) 0.2117(2) 0.047(2) Uani 1 1 d . . . . .
C209 C 0.4043(2) 0.5477(4) 0.2421(2) 0.059(2) Uani 1 1 d . . . . .
C210 C 0.4337(3) 0.5583(5) 0.2284(3) 0.098(4) Uani 1 1 d . . . . .
H21A H 0.4311 0.5345 0.2104 0.146 Uiso 1 1 calc R U . . .
H21B H 0.4582 0.5548 0.2466 0.146 Uiso 1 1 calc R U . . .
H21C H 0.4307 0.5922 0.2194 0.146 Uiso 1 1 calc R U . . .
C211 C 0.4098(3) 0.4936(4) 0.2532(3) 0.079(3) Uani 1 1 d . . . . .
H21D H 0.4065 0.4724 0.2338 0.118 Uiso 1 1 calc R U . . .
H21E H 0.3917 0.4845 0.2622 0.118 Uiso 1 1 calc R U . . .
H21F H 0.4346 0.4891 0.2707 0.118 Uiso 1 1 calc R U . . .
C212 C 0.4086(3) 0.5831(5) 0.2710(3) 0.094(4) Uani 1 1 d . . . . .
H21G H 0.4066 0.6175 0.2631 0.141 Uiso 1 1 calc R U . . .
H21H H 0.4327 0.5780 0.2895 0.141 Uiso 1 1 calc R U . . .
H21I H 0.3893 0.5763 0.2789 0.141 Uiso 1 1 calc R U . . .
C213 C 0.3133(2) 0.3759(3) -0.0124(2) 0.0424(18) Uani 1 1 d . . . . .
C214 C 0.2750(2) 0.3709(3) -0.0402(2) 0.052(2) Uani 1 1 d . . . . .
C215 C 0.2499(3) 0.3500(4) -0.0241(3) 0.074(3) Uani 1 1 d . . . . .
H21J H 0.2498 0.3727 -0.0066 0.112 Uiso 1 1 calc R U . . .
H21K H 0.2590 0.3173 -0.0142 0.112 Uiso 1 1 calc R U . . .
H21L H 0.2248 0.3465 -0.0414 0.112 Uiso 1 1 calc R U . . .
C216 C 0.2617(3) 0.4228(4) -0.0540(3) 0.084(3) Uani 1 1 d . . . . .
H21M H 0.2618 0.4442 -0.0357 0.126 Uiso 1 1 calc R U . . .
H21N H 0.2368 0.4206 -0.0716 0.126 Uiso 1 1 calc R U . . .
H21O H 0.2782 0.4368 -0.0635 0.126 Uiso 1 1 calc R U . . .
C217 C 0.2749(3) 0.3382(4) -0.0686(2) 0.065(3) Uani 1 1 d . . . . .
H21P H 0.2912 0.3525 -0.0781 0.098 Uiso 1 1 calc R U . . .
H21Q H 0.2499 0.3360 -0.0860 0.098 Uiso 1 1 calc R U . . .
H21R H 0.2835 0.3048 -0.0598 0.098 Uiso 1 1 calc R U . . .
C218 C 0.3958(2) 0.4242(3) -0.02450(19) 0.0359(17) Uani 1 1 d . . . . .
C219 C 0.3892(2) 0.4355(3) -0.06122(19) 0.0417(18) Uani 1 1 d . . . . .
C220 C 0.4026(3) 0.4899(3) -0.0615(2) 0.060(2) Uani 1 1 d . . . . .
H22A H 0.4288 0.4923 -0.0467 0.089 Uiso 1 1 calc R U . . .
H22B H 0.3886 0.5125 -0.0534 0.089 Uiso 1 1 calc R U . . .
H22C H 0.3988 0.4991 -0.0845 0.089 Uiso 1 1 calc R U . . .
C221 C 0.4110(3) 0.3998(4) -0.0732(2) 0.057(2) Uani 1 1 d . . . . .
H22D H 0.4373 0.4040 -0.0595 0.086 Uiso 1 1 calc R U . . .
H22E H 0.4059 0.4067 -0.0968 0.086 Uiso 1 1 calc R U . . .
H22F H 0.4038 0.3655 -0.0711 0.086 Uiso 1 1 calc R U . . .
C222 C 0.3489(3) 0.4306(4) -0.0834(2) 0.067(3) Uani 1 1 d . . . . .
H22G H 0.3447 0.4376 -0.1068 0.100 Uiso 1 1 calc R U . . .
H22H H 0.3350 0.4544 -0.0760 0.100 Uiso 1 1 calc R U . . .
H22I H 0.3407 0.3967 -0.0817 0.100 Uiso 1 1 calc R U . . .
C223 C 0.4529(2) 0.4694(3) 0.06000(18) 0.0365(17) Uani 1 1 d . . . . .
C224 C 0.4819(2) 0.5098(3) 0.0672(2) 0.0437(19) Uani 1 1 d . . . . .
C225 C 0.5192(3) 0.4934(4) 0.0929(2) 0.065(3) Uani 1 1 d . . . . .
H22J H 0.5370 0.5204 0.0967 0.098 Uiso 1 1 calc R U . . .
H22K H 0.5274 0.4640 0.0845 0.098 Uiso 1 1 calc R U . . .
H22L H 0.5173 0.4853 0.1141 0.098 Uiso 1 1 calc R U . . .
C226 C 0.4697(3) 0.5583(4) 0.0791(3) 0.082(3) Uani 1 1 d . . . . .
H22M H 0.4885 0.5839 0.0832 0.123 Uiso 1 1 calc R U . . .
H22N H 0.4665 0.5517 0.0999 0.123 Uiso 1 1 calc R U . . .
H22O H 0.4464 0.5698 0.0616 0.123 Uiso 1 1 calc R U . . .
C227 C 0.4841(3) 0.5190(4) 0.0335(2) 0.074(3) Uani 1 1 d . . . . .
H22P H 0.5023 0.5450 0.0362 0.111 Uiso 1 1 calc R U . . .
H22Q H 0.4601 0.5296 0.0170 0.111 Uiso 1 1 calc R U . . .
H22R H 0.4915 0.4882 0.0258 0.111 Uiso 1 1 calc R U . . .
C228 C 0.4278(2) 0.2549(3) 0.0179(2) 0.0405(18) Uani 1 1 d . . . . .
C229 C 0.4100(2) 0.2186(4) -0.0118(2) 0.055(2) Uani 1 1 d . . . . .
C230 C 0.4368(3) 0.2140(5) -0.0286(3) 0.094(4) Uani 1 1 d . U . . .
H23A H 0.4597 0.1987 -0.0129 0.141 Uiso 1 1 calc R U . . .
H23B H 0.4420 0.2471 -0.0350 0.141 Uiso 1 1 calc R U . . .
H23C H 0.4259 0.1931 -0.0487 0.141 Uiso 1 1 calc R U . . .
C231 C 0.4048(3) 0.1672(4) 0.0000(3) 0.081(3) Uani 1 1 d . U . . .
H23D H 0.4285 0.1549 0.0164 0.121 Uiso 1 1 calc R U . . .
H23E H 0.3954 0.1446 -0.0193 0.121 Uiso 1 1 calc R U . . .
H23F H 0.3873 0.1690 0.0106 0.121 Uiso 1 1 calc R U . . .
C232 C 0.3735(3) 0.2391(4) -0.0365(3) 0.092(4) Uani 1 1 d . U . . .
H23G H 0.3618 0.2148 -0.0545 0.137 Uiso 1 1 calc R U . . .
H23H H 0.3777 0.2701 -0.0462 0.137 Uiso 1 1 calc R U . . .
H23I H 0.3576 0.2456 -0.0247 0.137 Uiso 1 1 calc R U . . .
C233 C 0.5119(2) 0.3221(3) 0.0380(2) 0.0420(18) Uani 1 1 d . . . . .
C234 C 0.5427(2) 0.3257(4) 0.0251(2) 0.057(2) Uani 1 1 d . . . . .
C235 C 0.5703(3) 0.2850(5) 0.0395(3) 0.090(4) Uani 1 1 d . U . . .
H23J H 0.5811 0.2873 0.0641 0.135 Uiso 1 1 calc R U . . .
H23K H 0.5897 0.2884 0.0313 0.135 Uiso 1 1 calc R U . . .
H23L H 0.5582 0.2527 0.0326 0.135 Uiso 1 1 calc R U . . .
C236 C 0.5250(3) 0.3262(5) -0.0130(3) 0.088(4) Uani 1 1 d . U . . .
H23M H 0.5129 0.2942 -0.0212 0.133 Uiso 1 1 calc R U . . .
H23N H 0.5439 0.3318 -0.0217 0.133 Uiso 1 1 calc R U . . .
H23O H 0.5067 0.3529 -0.0207 0.133 Uiso 1 1 calc R U . . .
C237 C 0.5618(3) 0.3754(5) 0.0367(3) 0.091(4) Uani 1 1 d . U . . .
H23P H 0.5733 0.3763 0.0614 0.137 Uiso 1 1 calc R U . . .
H23Q H 0.5438 0.4023 0.0284 0.137 Uiso 1 1 calc R U . . .
H23R H 0.5807 0.3797 0.0279 0.137 Uiso 1 1 calc R U . . .
C238 C 0.5502(2) 0.2752(3) 0.1498(2) 0.0424(19) Uani 1 1 d . . . . .
C239 C 0.5903(2) 0.2933(4) 0.1656(2) 0.056(2) Uani 1 1 d . . . . .
C240 C 0.6041(3) 0.2941(5) 0.2036(3) 0.089(4) Uani 1 1 d . U . . .
H24A H 0.5906 0.3194 0.2103 0.134 Uiso 1 1 calc R U . . .
H24B H 0.6304 0.3022 0.2135 0.134 Uiso 1 1 calc R U . . .
H24C H 0.6003 0.2614 0.2116 0.134 Uiso 1 1 calc R U . . .
C241 C 0.5932(3) 0.3439(5) 0.1521(3) 0.109(5) Uani 1 1 d . U . . .
H24D H 0.5841 0.3423 0.1275 0.164 Uiso 1 1 calc R U . . .
H24E H 0.6189 0.3546 0.1617 0.164 Uiso 1 1 calc R U . . .
H24F H 0.5784 0.3677 0.1584 0.164 Uiso 1 1 calc R U . . .
C242 C 0.6108(3) 0.2535(6) 0.1547(3) 0.100(4) Uani 1 1 d . U . . .
H24G H 0.6023 0.2542 0.1301 0.150 Uiso 1 1 calc R U . . .
H24H H 0.6060 0.2207 0.1618 0.150 Uiso 1 1 calc R U . . .
H24I H 0.6372 0.2604 0.1651 0.150 Uiso 1 1 calc R U . . .
C243 C 0.5193(2) 0.1615(3) 0.1033(2) 0.048(2) Uani 1 1 d D . . . .
C244 C 0.5358(2) 0.1181(3) 0.09197(19) 0.065(3) Uani 1 1 d D . . . .
C245 C 0.5697(4) 0.1000(7) 0.1220(4) 0.104(7) Uani 0.59 1 d D U P H 1
H24J H 0.5809 0.0722 0.1150 0.155 Uiso 0.59 1 calc R U P H 1
H24K H 0.5626 0.0890 0.1400 0.155 Uiso 0.59 1 calc R U P H 1
H24L H 0.5875 0.1273 0.1303 0.155 Uiso 0.59 1 calc R U P H 1
C246 C 0.5465(6) 0.1335(6) 0.0639(4) 0.096(7) Uani 0.59 1 d D U P H 1
H24M H 0.5570 0.1049 0.0569 0.144 Uiso 0.59 1 calc R U P H 1
H24N H 0.5647 0.1602 0.0717 0.144 Uiso 0.59 1 calc R U P H 1
H24O H 0.5247 0.1453 0.0447 0.144 Uiso 0.59 1 calc R U P H 1
C247 C 0.5078(5) 0.0762(5) 0.0805(6) 0.151(11) Uani 0.59 1 d D U P H 1
H24P H 0.5180 0.0483 0.0725 0.226 Uiso 0.59 1 calc R U P H 1
H24Q H 0.4853 0.0880 0.0622 0.226 Uiso 0.59 1 calc R U P H 1
H24R H 0.5022 0.0653 0.0994 0.226 Uiso 0.59 1 calc R U P H 1
C445 C 0.5706(5) 0.1355(7) 0.0888(7) 0.100(10) Uani 0.41 1 d D U P H 2
H44A H 0.5890 0.1447 0.1110 0.150 Uiso 0.41 1 calc R U P H 2
H44B H 0.5649 0.1643 0.0738 0.150 Uiso 0.41 1 calc R U P H 2
H44C H 0.5802 0.1085 0.0795 0.150 Uiso 0.41 1 calc R U P H 2
C446 C 0.5082(6) 0.1006(8) 0.0578(4) 0.106(11) Uani 0.41 1 d D U P H 2
H44D H 0.5188 0.0729 0.0500 0.158 Uiso 0.41 1 calc R U P H 2
H44E H 0.5025 0.1280 0.0416 0.158 Uiso 0.41 1 calc R U P H 2
H44F H 0.4857 0.0895 0.0597 0.158 Uiso 0.41 1 calc R U P H 2
C447 C 0.5446(7) 0.0762(6) 0.1172(5) 0.095(10) Uani 0.41 1 d D U P H 2
H44G H 0.5612 0.0884 0.1395 0.143 Uiso 0.41 1 calc R U P H 2
H44H H 0.5564 0.0490 0.1103 0.143 Uiso 0.41 1 calc R U P H 2
H44I H 0.5218 0.0641 0.1182 0.143 Uiso 0.41 1 calc R U P H 2
C248 C 0.5305(2) 0.1544(3) 0.2247(2) 0.053(2) Uani 1 1 d D . . . .
C249 C 0.5674(3) 0.1322(3) 0.2503(2) 0.068(3) Uani 1 1 d D U . . .
C250 C 0.5963(3) 0.1734(4) 0.2607(3) 0.116(5) Uani 1 1 d D U . . .
H25A H 0.5886 0.2002 0.2717 0.175 Uiso 1 1 calc R U . . .
H25B H 0.5989 0.1865 0.2408 0.175 Uiso 1 1 calc R U . . .
H25C H 0.6199 0.1599 0.2764 0.175 Uiso 1 1 calc R U . . .
C251 C 0.5796(3) 0.0912(4) 0.2334(3) 0.086(3) Uani 1 1 d D U . . .
H25D H 0.5778 0.1027 0.2114 0.129 Uiso 1 1 calc R U . . .
H25E H 0.5639 0.0620 0.2305 0.129 Uiso 1 1 calc R U . . .
H25F H 0.6052 0.0823 0.2475 0.129 Uiso 1 1 calc R U . . .
C252 C 0.5629(3) 0.1128(4) 0.2809(2) 0.080(3) Uani 1 1 d D U . . .
H25G H 0.5474 0.1356 0.2869 0.120 Uiso 1 1 calc R U . . .
H25H H 0.5870 0.1102 0.2997 0.120 Uiso 1 1 calc R U . . .
H25I H 0.5513 0.0798 0.2760 0.120 Uiso 1 1 calc R U . . .
C253 C 0.4320(2) 0.1438(3) 0.1582(2) 0.051(2) Uani 1 1 d D . . . .
C254 C 0.4018(3) 0.1051(4) 0.1391(2) 0.057(4) Uani 0.67 1 d D U P I 1
C255 C 0.4173(5) 0.0534(4) 0.1514(4) 0.089(5) Uani 0.67 1 d D U P I 1
H25J H 0.4386 0.0474 0.1460 0.133 Uiso 0.67 1 calc R U P I 1
H25K H 0.3984 0.0283 0.1403 0.133 Uiso 0.67 1 calc R U P I 1
H25L H 0.4248 0.0514 0.1758 0.133 Uiso 0.67 1 calc R U P I 1
C256 C 0.3680(3) 0.1146(6) 0.1461(4) 0.084(5) Uani 0.67 1 d D U P I 1
H25M H 0.3586 0.1480 0.1385 0.125 Uiso 0.67 1 calc R U P I 1
H25N H 0.3746 0.1118 0.1704 0.125 Uiso 0.67 1 calc R U P I 1
H25O H 0.3491 0.0899 0.1342 0.125 Uiso 0.67 1 calc R U P I 1
C257 C 0.3923(4) 0.1097(5) 0.1014(2) 0.067(5) Uani 0.67 1 d D U P I 1
H25P H 0.4142 0.1026 0.0971 0.101 Uiso 0.67 1 calc R U P I 1
H25Q H 0.3838 0.1435 0.0938 0.101 Uiso 0.67 1 calc R U P I 1
H25R H 0.3729 0.0858 0.0890 0.101 Uiso 0.67 1 calc R U P I 1
C454 C 0.4127(6) 0.0963(7) 0.1407(5) 0.083(13) Uani 0.33 1 d D U P I 2
C455 C 0.4403(9) 0.0534(6) 0.1496(9) 0.091(12) Uani 0.33 1 d D U P I 2
H45D H 0.4278 0.0232 0.1379 0.137 Uiso 0.33 1 calc R U P I 2
H45E H 0.4505 0.0477 0.1740 0.137 Uiso 0.33 1 calc R U P I 2
H45F H 0.4601 0.0618 0.1427 0.137 Uiso 0.33 1 calc R U P I 2
C456 C 0.3821(8) 0.0836(11) 0.1523(11) 0.128(18) Uani 0.33 1 d D U P I 2
H45G H 0.3691 0.0537 0.1405 0.193 Uiso 0.33 1 calc R U P I 2
H45H H 0.3649 0.1115 0.1471 0.193 Uiso 0.33 1 calc R U P I 2
H45I H 0.3929 0.0774 0.1766 0.193 Uiso 0.33 1 calc R U P I 2
C457 C 0.3959(12) 0.1041(13) 0.1025(5) 0.22(5) Uani 0.33 1 d D U P I 2
H45J H 0.3832 0.0738 0.0913 0.325 Uiso 0.33 1 calc R U P I 2
H45K H 0.4155 0.1119 0.0950 0.325 Uiso 0.33 1 calc R U P I 2
H45L H 0.3784 0.1318 0.0967 0.325 Uiso 0.33 1 calc R U P I 2
C258 C 0.4044(2) 0.2932(3) 0.19171(19) 0.0402(18) Uani 1 1 d D . . . .
C259 C 0.3763(2) 0.3168(3) 0.2030(2) 0.070(3) Uani 1 1 d D U . . .
C260 C 0.3920(3) 0.3652(4) 0.2211(3) 0.089(4) Uani 1 1 d D U . . .
H26A H 0.3951 0.3888 0.2052 0.133 Uiso 1 1 calc R U . . .
H26B H 0.4160 0.3588 0.2395 0.133 Uiso 1 1 calc R U . . .
H26C H 0.3753 0.3793 0.2302 0.133 Uiso 1 1 calc R U . . .
C261 C 0.3417(3) 0.3291(5) 0.1730(3) 0.092(4) Uani 1 1 d D U . . .
H26D H 0.3466 0.3556 0.1599 0.139 Uiso 1 1 calc R U . . .
H26E H 0.3229 0.3403 0.1806 0.139 Uiso 1 1 calc R U . . .
H26F H 0.3329 0.2994 0.1589 0.139 Uiso 1 1 calc R U . . .
C262 C 0.3691(3) 0.2844(5) 0.2277(3) 0.097(4) Uani 1 1 d D U . . .
H26G H 0.3926 0.2730 0.2450 0.146 Uiso 1 1 calc R U . . .
H26H H 0.3545 0.2556 0.2160 0.146 Uiso 1 1 calc R U . . .
H26I H 0.3558 0.3034 0.2384 0.146 Uiso 1 1 calc R U . . .
C263 C 0.3774(2) 0.2688(3) 0.0993(2) 0.0448(19) Uani 1 1 d D . . . .
C264 C 0.3386(2) 0.2609(2) 0.0726(2) 0.060(2) Uani 1 1 d D U . . .
C265 C 0.3190(3) 0.2218(4) 0.0846(3) 0.102(4) Uani 1 1 d D U . . .
H26J H 0.3322 0.1902 0.0881 0.153 Uiso 1 1 calc R U . . .
H26K H 0.2939 0.2174 0.0676 0.153 Uiso 1 1 calc R U . . .
H26L H 0.3182 0.2327 0.1058 0.153 Uiso 1 1 calc R U . . .
C266 C 0.3181(2) 0.3104(3) 0.0660(2) 0.068(3) Uani 1 1 d D U . . .
H26M H 0.3312 0.3350 0.0584 0.102 Uiso 1 1 calc R U . . .
H26N H 0.3167 0.3221 0.0868 0.102 Uiso 1 1 calc R U . . .
H26O H 0.2933 0.3059 0.0486 0.102 Uiso 1 1 calc R U . . .
C267 C 0.3423(3) 0.2430(4) 0.0405(2) 0.090(4) Uani 1 1 d D U . . .
H26P H 0.3546 0.2105 0.0448 0.134 Uiso 1 1 calc R U . . .
H26Q H 0.3569 0.2670 0.0342 0.134 Uiso 1 1 calc R U . . .
H26R H 0.3179 0.2400 0.0222 0.134 Uiso 1 1 calc R U . . .
C268 C 0.4928(2) 0.3631(3) 0.17351(18) 0.0410(18) Uani 1 1 d D . . . .
C269 C 0.50017(18) 0.4178(3) 0.18211(17) 0.053(2) Uani 1 1 d D . . . .
C270 C 0.5402(2) 0.4302(4) 0.1882(3) 0.103(4) Uani 1 1 d D U . . .
H27A H 0.5438 0.4245 0.1675 0.154 Uiso 1 1 calc R U . . .
H27B H 0.5570 0.4088 0.2061 0.154 Uiso 1 1 calc R U . . .
H27C H 0.5453 0.4651 0.1949 0.154 Uiso 1 1 calc R U . . .
C271 C 0.4744(2) 0.4509(3) 0.1537(2) 0.070(3) Uani 1 1 d D U . . .
H27D H 0.4489 0.4414 0.1484 0.106 Uiso 1 1 calc R U . . .
H27E H 0.4797 0.4466 0.1337 0.106 Uiso 1 1 calc R U . . .
H27F H 0.4782 0.4857 0.1609 0.106 Uiso 1 1 calc R U . . .
C272 C 0.4950(4) 0.4288(4) 0.2146(3) 0.123(5) Uani 1 1 d D U . . .
H27G H 0.4692 0.4237 0.2107 0.184 Uiso 1 1 calc R U . . .
H27H H 0.5019 0.4634 0.2214 0.184 Uiso 1 1 calc R U . . .
H27I H 0.5106 0.4064 0.2325 0.184 Uiso 1 1 calc R U . . .
O9 O 0.33095(13) 0.73414(18) 0.24801(13) 0.0397(12) Uani 1 1 d . . . . .
H9B H 0.3349 0.7146 0.2304 0.048 Uiso 1 1 d R U . . .
O10 O 0.29830(13) 0.64020(18) 0.23572(12) 0.0374(12) Uani 1 1 d . . . . .
H10S H 0.3087 0.6528 0.2200 0.045 Uiso 1 1 d R U . . .
O11 O 0.26300(13) 0.60965(18) 0.16908(12) 0.0378(12) Uani 1 1 d . . . . .
H11S H 0.2459 0.6339 0.1527 0.045 Uiso 1 1 d R U . . .
O12 O 0.29876(13) 0.55582(18) 0.13962(12) 0.0350(11) Uani 1 1 d . . . . .
H12S H 0.3160 0.5296 0.1537 0.042 Uiso 1 1 d R U . . .
O13 O 0.39545(12) 0.36961(18) 0.04007(12) 0.0343(11) Uani 1 1 d . . . . .
H13S H 0.3984 0.3583 0.0627 0.041 Uiso 1 1 d R U . . .
O14 O 0.46274(13) 0.32774(17) 0.07896(11) 0.0332(11) Uani 1 1 d . . . . .
H14S H 0.4803 0.3505 0.0957 0.040 Uiso 1 1 d R U . . .
O15 O 0.46539(13) 0.24066(17) 0.11567(12) 0.0342(11) Uani 1 1 d . . . . .
H15S H 0.4459 0.2168 0.1017 0.041 Uiso 1 1 d R U . . .
O16 O 0.47847(13) 0.24662(17) 0.18117(11) 0.0325(11) Uani 1 1 d . . . . .
H16S H 0.4988 0.2705 0.1935 0.039 Uiso 1 1 d R U . . .
O65 O 0.36703(16) 0.8289(2) 0.24958(15) 0.0514(14) Uani 1 1 d . . . . .
O66 O 0.30623(16) 0.8232(2) 0.23219(15) 0.0550(15) Uani 1 1 d . . . . .
H66 H 0.3117 0.7936 0.2386 0.082 Uiso 1 1 calc R U . . .
O67 O 0.35808(16) 0.7953(2) 0.30915(15) 0.0539(15) Uani 1 1 d . . . . .
O68 O 0.31284(16) 0.7427(2) 0.30389(14) 0.0514(15) Uani 1 1 d . . . . .
O69 O 0.39946(15) 0.7063(2) 0.31309(14) 0.0517(14) Uani 1 1 d . . . . .
O70 O 0.35055(15) 0.6566(2) 0.29993(14) 0.0484(14) Uani 1 1 d . . . . .
O71 O 0.25940(14) 0.7259(2) 0.24134(14) 0.0432(13) Uani 1 1 d . . . . .
O72 O 0.23124(14) 0.68293(19) 0.19369(13) 0.0442(13) Uani 1 1 d . . . . .
O73 O 0.27899(15) 0.6527(2) 0.29070(13) 0.0464(13) Uani 1 1 d . . . . .
O74 O 0.23401(14) 0.6191(2) 0.24598(13) 0.0420(12) Uani 1 1 d . . . . .
O75 O 0.19889(14) 0.5916(2) 0.18171(14) 0.0465(14) Uani 1 1 d . . . . .
O76 O 0.20429(15) 0.5351(2) 0.14686(14) 0.0500(14) Uani 1 1 d . . . . .
O77 O 0.26589(15) 0.5473(2) 0.22353(13) 0.0457(13) Uani 1 1 d . . . . .
O78 O 0.27690(16) 0.50559(19) 0.18426(14) 0.0459(14) Uani 1 1 d . . . . .
O79 O 0.22419(14) 0.5862(2) 0.10320(13) 0.0453(13) Uani 1 1 d . . . . .
O80 O 0.25497(15) 0.5984(2) 0.07056(14) 0.0467(13) Uani 1 1 d . . . . .
O81 O 0.24059(16) 0.4824(2) 0.11819(14) 0.0503(14) Uani 1 1 d . . . . .
O82 O 0.25813(15) 0.4923(2) 0.07600(14) 0.0465(14) Uani 1 1 d . . . . .
O83 O 0.33623(15) 0.5994(2) 0.09953(14) 0.0470(13) Uani 1 1 d . . . . .
O84 O 0.36024(15) 0.6333(2) 0.15128(14) 0.0476(14) Uani 1 1 d . . . . .
O85 O 0.28574(15) 0.6758(2) 0.12786(14) 0.0494(14) Uani 1 1 d . . . . .
O86 O 0.32066(15) 0.6980(2) 0.18009(14) 0.0460(13) Uani 1 1 d . . . . .
O87 O 0.34990(14) 0.5952(2) 0.20944(13) 0.0442(13) Uani 1 1 d . . . . .
O88 O 0.35701(17) 0.5212(2) 0.19019(16) 0.0655(18) Uani 1 1 d . . . . .
O89 O 0.32068(14) 0.40843(19) 0.00952(13) 0.0400(12) Uani 1 1 d . . . . .
O90 O 0.33791(15) 0.3439(2) -0.01275(14) 0.0502(14) Uani 1 1 d . . . . .
H90 H 0.3580 0.3496 0.0035 0.075 Uiso 1 1 calc R U . . .
O91 O 0.37409(14) 0.44389(19) -0.01353(13) 0.0419(13) Uani 1 1 d . . . . .
O92 O 0.42318(15) 0.3983(2) -0.00726(13) 0.0424(13) Uani 1 1 d . . . . .
O93 O 0.42037(14) 0.48151(19) 0.05218(14) 0.0438(13) Uani 1 1 d . . . . .
O94 O 0.46399(14) 0.42526(19) 0.06108(13) 0.0426(13) Uani 1 1 d . . . . .
O95 O 0.42529(14) 0.3000(2) 0.01098(13) 0.0418(12) Uani 1 1 d . . . . .
O96 O 0.44544(15) 0.23574(19) 0.04624(13) 0.0422(12) Uani 1 1 d . . . . .
O97 O 0.48921(14) 0.3570(2) 0.03009(14) 0.0458(13) Uani 1 1 d . . . . .
O98 O 0.51116(15) 0.2838(2) 0.05412(14) 0.0466(14) Uani 1 1 d . . . . .
O99 O 0.53020(14) 0.2922(2) 0.12144(14) 0.0464(13) Uani 1 1 d . . . . .
O100 O 0.54075(15) 0.2419(2) 0.16529(13) 0.0524(15) Uani 1 1 d . . . . .
O101 O 0.51330(16) 0.2004(2) 0.08711(14) 0.0500(14) Uani 1 1 d . . . . .
O102 O 0.5132(2) 0.1541(2) 0.12954(17) 0.072(2) Uani 1 1 d . . . . .
O103 O 0.5284(2) 0.1618(3) 0.19558(17) 0.074(2) Uani 1 1 d . . . . .
O104 O 0.50796(16) 0.1674(2) 0.23557(14) 0.0509(14) Uani 1 1 d . . . . .
O105 O 0.45469(19) 0.1566(2) 0.14520(16) 0.0609(17) Uani 1 1 d . . . . .
O106 O 0.43315(16) 0.1601(2) 0.18488(14) 0.0516(15) Uani 1 1 d . . . . .
O107 O 0.42001(15) 0.2561(2) 0.20681(15) 0.0530(15) Uani 1 1 d . . . . .
O108 O 0.41186(16) 0.31637(19) 0.16990(14) 0.0481(14) Uani 1 1 d . . . . .
O109 O 0.39338(15) 0.2362(2) 0.12117(15) 0.0495(14) Uani 1 1 d . . . . .
O110 O 0.39501(13) 0.30750(19) 0.09770(13) 0.0402(12) Uani 1 1 d . . . . .
O111 O 0.46637(15) 0.35017(18) 0.14642(13) 0.0408(12) Uani 1 1 d . . . . .
O112 O 0.51349(16) 0.3327(2) 0.19469(14) 0.0522(15) Uani 1 1 d . . . . .
Ni7 Ni 0.38030(3) 0.76349(4) 0.27976(3) 0.0411(2) Uani 1 1 d . . . . .
Ni8 Ni 0.31639(3) 0.62281(4) 0.16382(2) 0.0380(2) Uani 1 1 d . . . . .
Ni9 Ni 0.29605(3) 0.54870(4) 0.09229(2) 0.0352(2) Uani 1 1 d . . . . .
Ni10 Ni 0.37431(2) 0.44010(3) 0.03269(2) 0.0329(2) Uani 1 1 d . . . . .
Ni11 Ni 0.43826(3) 0.28579(3) 0.14277(2) 0.0341(2) Uani 1 1 d . . . . .
Ni12 Ni 0.46392(3) 0.21318(3) 0.21590(2) 0.0346(2) Uani 1 1 d . . . . .
N9 N 0.46760(17) 0.7550(2) 0.24888(16) 0.0404(15) Uani 1 1 d . . . . .
N10 N 0.41086(17) 0.7394(2) 0.25324(16) 0.0404(15) Uani 1 1 d . . . . .
N11 N 0.48289(18) 0.8260(2) 0.29633(16) 0.0418(15) Uani 1 1 d . . . . .
N12 N 0.42957(18) 0.8034(2) 0.30496(16) 0.0418(15) Uani 1 1 d . . . . .
N13 N 0.33598(18) 0.4900(2) 0.10386(15) 0.0386(15) Uani 1 1 d . . . . .
N14 N 0.36834(16) 0.4448(2) 0.07773(14) 0.0322(13) Uani 1 1 d . . . . .
N15 N 0.30187(17) 0.5421(2) 0.04576(15) 0.0352(14) Uani 1 1 d . . . . .
N16 N 0.34152(15) 0.5037(2) 0.02412(14) 0.0317(13) Uani 1 1 d . . . . .
Cr7 Cr 0.30634(3) 0.69154(5) 0.26922(3) 0.0388(3) Uani 1 1 d . . . . .
Cr8 Cr 0.25018(3) 0.61515(4) 0.20839(3) 0.0354(3) Uani 1 1 d . . . . .
Cr9 Cr 0.25183(3) 0.54556(5) 0.14289(3) 0.0375(3) Uani 1 1 d . . . . .
Cr10 Cr 0.44308(3) 0.36344(4) 0.03689(3) 0.0338(3) Uani 1 1 d . . . . .
Cr11 Cr 0.48721(3) 0.26462(4) 0.08451(3) 0.0346(3) Uani 1 1 d . . . . .
Cr12 Cr 0.49664(4) 0.20083(5) 0.15621(3) 0.0459(3) Uani 1 1 d . . . . .
O1A1 O 0.4087(3) 0.0347(4) 0.2455(4) 0.173(6) Uani 1 1 d D U . . .
C1A1 C 0.4383(4) 0.0215(5) 0.2610(4) 0.120(5) Uani 1 1 d D U . . .
C2A1 C 0.4697(4) 0.0410(7) 0.2558(4) 0.179(9) Uani 1 1 d D U . . .
H2A1 H 0.4613 0.0659 0.2378 0.268 Uiso 1 1 calc R U . . .
H2A2 H 0.4820 0.0137 0.2495 0.268 Uiso 1 1 calc R U . . .
H2A3 H 0.4869 0.0565 0.2767 0.268 Uiso 1 1 calc R U . . .
C3A1 C 0.4476(5) -0.0167(7) 0.2867(5) 0.222(12) Uani 1 1 d D U . . .
H3A1 H 0.4253 -0.0278 0.2890 0.333 Uiso 1 1 calc R U . . .
H3A2 H 0.4649 -0.0031 0.3083 0.333 Uiso 1 1 calc R U . . .
H3A3 H 0.4590 -0.0449 0.2804 0.333 Uiso 1 1 calc R U . . .
O1A2 O 0.5456(4) 0.9248(5) 0.3898(4) 0.187(6) Uani 1 1 d D U . . .
C1A2 C 0.5675(7) 0.8996(8) 0.4093(4) 0.196(11) Uani 1 1 d D U . . .
C2A2 C 0.5781(7) 0.8515(7) 0.4009(6) 0.264(14) Uani 1 1 d D U . . .
H2A4 H 0.5612 0.8420 0.3781 0.396 Uiso 1 1 calc R U . . .
H2A5 H 0.5772 0.8266 0.4170 0.396 Uiso 1 1 calc R U . . .
H2A6 H 0.6032 0.8535 0.4020 0.396 Uiso 1 1 calc R U . . .
C3A2 C 0.5900(8) 0.9160(10) 0.4434(5) 0.312(18) Uani 1 1 d D U . . .
H3A4 H 0.5805 0.9476 0.4477 0.468 Uiso 1 1 calc R U . . .
H3A5 H 0.6154 0.9204 0.4460 0.468 Uiso 1 1 calc R U . . .
H3A6 H 0.5892 0.8909 0.4594 0.468 Uiso 1 1 calc R U . . .
O1A3 O 0.4378(5) 0.9059(8) 0.3896(4) 0.246(9) Uani 1 1 d D U . . .
C1A3 C 0.4488(6) 0.9252(8) 0.4157(5) 0.188(9) Uani 1 1 d D U . . .
C3A3 C 0.4333(9) 0.9158(13) 0.4403(6) 0.323(19) Uani 1 1 d D U . . .
X3AX H 0.4427 0.9406 0.4584 0.484 Uiso 0.5 1 d R U P . .
X3AY H 0.4406 0.8825 0.4498 0.484 Uiso 0.5 1 d R U P . .
X3AZ H 0.4065 0.9179 0.4295 0.484 Uiso 0.5 1 d R U P . .
C2A3 C 0.4733(8) 0.9678(9) 0.4238(6) 0.275(16) Uani 1 1 d D U . . .
X2AX H 0.4751 0.9824 0.4451 0.413 Uiso 0.5 1 d R U P . .
X2AY H 0.4636 0.9926 0.4058 0.413 Uiso 0.5 1 d R U P . .
X2AZ H 0.4977 0.9572 0.4260 0.413 Uiso 0.5 1 d R U P . .
O1A4 O 0.4032(8) 0.9846(14) 0.4922(13) 0.30(2) Uani 0.5 1 d D U P . .
C1A4 C 0.4322(8) 0.9984(10) 0.4963(14) 0.20(2) Uani 0.5 1 d D U P . .
C2A4 C 0.4402(9) 1.0497(10) 0.4913(10) 0.172(16) Uani 0.5 1 d D U P . .
H2AX H 0.4178 1.0696 0.4846 0.259 Uiso 0.5 1 calc R U P . .
H2AY H 0.4495 1.0512 0.4736 0.259 Uiso 0.5 1 calc R U P . .
H2AZ H 0.4589 1.0628 0.5123 0.259 Uiso 0.5 1 calc R U P . .
C3A4 C 0.4644(8) 0.9665(11) 0.5089(10) 0.161(15) Uani 0.5 1 d D U P . .
H3AX H 0.4574 0.9333 0.5135 0.241 Uiso 0.5 1 calc R U P . .
H3AY H 0.4827 0.9807 0.5297 0.241 Uiso 0.5 1 calc R U P . .
H3AZ H 0.4749 0.9642 0.4920 0.241 Uiso 0.5 1 calc R U P . .
O1A5 O 0.4773(7) 0.7786(11) 0.4198(8) 0.216(14) Uani 0.5 1 d D U P . .
C1A5 C 0.5059(7) 0.7945(9) 0.4363(12) 0.19(2) Uani 0.5 1 d D U P . .
C2A5 C 0.5387(7) 0.7640(11) 0.4515(8) 0.159(14) Uani 0.5 1 d D U P . .
H2AA H 0.5325 0.7291 0.4452 0.239 Uiso 0.5 1 calc R U P . .
H2AB H 0.5485 0.7672 0.4761 0.239 Uiso 0.5 1 calc R U P . .
H298 H 0.5572 0.7751 0.4435 0.239 Uiso 0.5 1 calc R U P . .
C3A5 C 0.5124(10) 0.8468(9) 0.4449(11) 0.196(18) Uani 0.5 1 d D U P . .
H3AA H 0.4892 0.8651 0.4346 0.294 Uiso 0.5 1 calc R U P . .
H3AB H 0.5300 0.8600 0.4365 0.294 Uiso 0.5 1 calc R U P . .
H455 H 0.5223 0.8506 0.4694 0.294 Uiso 0.5 1 calc R U P . .
O1A6 O 0.6792(9) 0.6736(16) 0.5365(10) 0.28(2) Uani 0.5 1 d D U P . .
C1A6 C 0.6487(10) 0.6853(19) 0.5280(9) 0.29(4) Uani 0.5 1 d D U P . .
C2A6 C 0.6283(13) 0.7110(19) 0.4965(9) 0.26(3) Uani 0.5 1 d D U P . .
H2AD H 0.6424 0.7101 0.4824 0.396 Uiso 0.5 1 calc R U P . .
H2AE H 0.6243 0.7456 0.5011 0.396 Uiso 0.5 1 calc R U P . .
H2AF H 0.6046 0.6945 0.4846 0.396 Uiso 0.5 1 calc R U P . .
C3A6 C 0.6303(11) 0.6856(18) 0.5508(11) 0.23(2) Uani 0.5 1 d D U P . .
H3AD H 0.6443 0.6652 0.5706 0.346 Uiso 0.5 1 calc R U P . .
H3AE H 0.6055 0.6718 0.5393 0.346 Uiso 0.5 1 calc R U P . .
H3AF H 0.6287 0.7198 0.5579 0.346 Uiso 0.5 1 calc R U P . .
O1A7 O 0.6704(10) 0.5903(14) 0.5904(9) 0.27(2) Uani 0.5 1 d D U P . .
C1A7 C 0.6592(8) 0.5635(12) 0.6047(6) 0.146(14) Uani 0.5 1 d D U P . .
C2A7 C 0.6801(10) 0.5490(16) 0.6394(7) 0.22(2) Uani 0.5 1 d D U P . .
H2AG H 0.7031 0.5679 0.6487 0.333 Uiso 0.5 1 calc R U P . .
H2AH H 0.6856 0.5134 0.6405 0.333 Uiso 0.5 1 calc R U P . .
H2AI H 0.6657 0.5560 0.6527 0.333 Uiso 0.5 1 calc R U P . .
C3A7 C 0.6248(8) 0.5368(14) 0.5887(8) 0.191(18) Uani 0.5 1 d D U P . .
H3AG H 0.6118 0.5487 0.5656 0.286 Uiso 0.5 1 calc R U P . .
H3AH H 0.6095 0.5426 0.6013 0.286 Uiso 0.5 1 calc R U P . .
H3AI H 0.6297 0.5011 0.5885 0.286 Uiso 0.5 1 calc R U P . .
O1A8 O 0.3158(6) 0.5692(6) -0.0758(4) 0.251(9) Uani 1 1 d D U . . .
C1A8 C 0.3172(5) 0.5962(5) -0.0957(3) 0.124(5) Uani 1 1 d D U . . .
C2A8 C 0.3282(7) 0.5818(9) -0.1225(5) 0.253(13) Uani 1 1 d D U . . .
H2AJ H 0.3248 0.5459 -0.1263 0.379 Uiso 1 1 calc R U . . .
H466 H 0.3541 0.5902 -0.1160 0.379 Uiso 1 1 calc R U . . .
H477 H 0.3131 0.5996 -0.1432 0.379 Uiso 1 1 calc R U . . .
C3A8 C 0.3202(10) 0.6502(5) -0.0900(8) 0.36(2) Uani 1 1 d D U . . .
H3AJ H 0.3113 0.6588 -0.0727 0.540 Uiso 1 1 calc R U . . .
H3AK H 0.3054 0.6674 -0.1110 0.540 Uiso 1 1 calc R U . . .
H3AL H 0.3460 0.6603 -0.0824 0.540 Uiso 1 1 calc R U . . .
O1A9 O 0.2602(6) 0.6787(6) -0.0387(5) 0.269(11) Uani 1 1 d D U . . .
C1A9 C 0.2690(6) 0.7111(8) -0.0193(5) 0.223(13) Uani 1 1 d D U . . .
C2A9 C 0.3026(8) 0.7099(14) 0.0112(8) 0.47(3) Uani 1 1 d D U . . .
H2AM H 0.3181 0.6824 0.0099 0.698 Uiso 1 1 calc R U . . .
H2AN H 0.2965 0.7050 0.0307 0.698 Uiso 1 1 calc R U . . .
H2AO H 0.3157 0.7414 0.0136 0.698 Uiso 1 1 calc R U . . .
C3A9 C 0.2442(8) 0.7509(8) -0.0195(7) 0.269(15) Uani 1 1 d D U . . .
H3AM H 0.2244 0.7537 -0.0421 0.404 Uiso 1 1 calc R U . . .
H3AN H 0.2578 0.7824 -0.0136 0.404 Uiso 1 1 calc R U . . .
H3AO H 0.2338 0.7436 -0.0031 0.404 Uiso 1 1 calc R U . . .
O1A0 O 0.1873(8) 0.4691(11) -0.1323(7) 0.207(13) Uani 0.5 1 d D U P . .
C1A0 C 0.1966(8) 0.4499(11) -0.1513(8) 0.149(14) Uani 0.5 1 d D U P . .
C2A0 C 0.2292(10) 0.4650(16) -0.1559(10) 0.208(19) Uani 0.5 1 d D U P . .
H2AP H 0.2373 0.4976 -0.1455 0.311 Uiso 0.5 1 calc R U P . .
H2AQ H 0.2235 0.4670 -0.1800 0.311 Uiso 0.5 1 calc R U P . .
H2AR H 0.2487 0.4405 -0.1454 0.311 Uiso 0.5 1 calc R U P . .
C3A0 C 0.1817(13) 0.4025(12) -0.1670(10) 0.24(2) Uani 0.5 1 d D U P . .
H3AP H 0.1621 0.3921 -0.1602 0.356 Uiso 0.5 1 calc R U P . .
H3AQ H 0.2012 0.3774 -0.1598 0.356 Uiso 0.5 1 calc R U P . .
H3AR H 0.1716 0.4061 -0.1915 0.356 Uiso 0.5 1 calc R U P . .
O1AA O 0.3214(8) 0.9132(12) 0.1053(10) 0.257(18) Uani 0.5 1 d D U P . .
C1AA C 0.2995(7) 0.9382(9) 0.1083(8) 0.123(11) Uani 0.5 1 d D U P . .
C2AA C 0.2616(8) 0.9227(13) 0.0987(12) 0.23(2) Uani 0.5 1 d D U P . .
H2AS H 0.2588 0.8880 0.0910 0.338 Uiso 0.5 1 calc R U P . .
H2AT H 0.2454 0.9440 0.0804 0.338 Uiso 0.5 1 calc R U P . .
H2AU H 0.2552 0.9255 0.1181 0.338 Uiso 0.5 1 calc R U P . .
C3AA C 0.3059(9) 0.9899(10) 0.1185(10) 0.179(16) Uani 0.5 1 d D U P . .
H3AS H 0.3321 0.9977 0.1256 0.268 Uiso 0.5 1 calc R U P . .
H3AT H 0.2987 0.9959 0.1372 0.268 Uiso 0.5 1 calc R U P . .
H3AU H 0.2913 1.0112 0.0994 0.268 Uiso 0.5 1 calc R U P . .
O1AB O 0.3606(12) 0.8057(17) 0.0043(8) 0.32(2) Uani 0.5 1 d D U P . .
C1AB C 0.3778(9) 0.8125(16) 0.0325(8) 0.23(2) Uani 0.5 1 d D U P . .
C2AB C 0.4134(10) 0.7892(19) 0.0505(11) 0.25(3) Uani 0.5 1 d D U P . .
H2AV H 0.4220 0.7746 0.0344 0.369 Uiso 0.5 1 calc R U P . .
H2AW H 0.4111 0.7631 0.0653 0.369 Uiso 0.5 1 calc R U P . .
H2AK H 0.4311 0.8143 0.0641 0.369 Uiso 0.5 1 calc R U P . .
C3AB C 0.3627(11) 0.8351(17) 0.0545(11) 0.23(2) Uani 0.5 1 d D U P . .
H3AV H 0.3384 0.8489 0.0409 0.340 Uiso 0.5 1 calc R U P . .
H3AW H 0.3790 0.8617 0.0677 0.340 Uiso 0.5 1 calc R U P . .
H388 H 0.3604 0.8098 0.0698 0.340 Uiso 0.5 1 calc R U P . .
O1AC O 0.8561(6) 0.4372(8) 0.4309(5) 0.142(8) Uani 0.5 1 d D U P . .
C1AC C 0.8664(11) 0.4730(10) 0.4464(6) 0.168(17) Uani 0.5 1 d D U P . .
C2AC C 0.8724(19) 0.4770(18) 0.4816(8) 0.34(4) Uani 0.5 1 d D U P . .
Y2A H 0.8626 0.4474 0.4882 0.515 Uiso 0.5 1 calc R U P . .
X2A H 0.8599 0.5067 0.4848 0.515 Uiso 0.5 1 calc R U P . .
H299 H 0.8988 0.4796 0.4956 0.515 Uiso 0.5 1 calc R U P . .
C3AC C 0.8797(10) 0.5158(10) 0.4342(9) 0.184(17) Uani 0.5 1 d D U P . .
X3A H 0.8769 0.5096 0.4111 0.276 Uiso 0.5 1 calc R U P . .
Y3A H 0.9056 0.5214 0.4486 0.276 Uiso 0.5 1 calc R U P . .
H3AC H 0.8654 0.5453 0.4347 0.276 Uiso 0.5 1 calc R U P . .

loop_
_atom_site_aniso_label
_atom_site_aniso_U_11
_atom_site_aniso_U_22
_atom_site_aniso_U_33
_atom_site_aniso_U_23
_atom_site_aniso_U_13
_atom_site_aniso_U_12
C1 0.031(4) 0.038(4) 0.033(4) 0.006(3) 0.015(3) 0.000(3)
C2 0.037(4) 0.040(4) 0.033(4) 0.005(3) 0.015(3) 0.000(3)
C3 0.049(5) 0.048(5) 0.045(5) 0.000(4) 0.016(4) -0.018(4)
C4 0.052(5) 0.058(6) 0.048(5) 0.005(4) 0.020(4) -0.021(4)
C5 0.058(5) 0.051(5) 0.055(5) 0.004(4) 0.029(5) -0.025(4)
C6 0.038(4) 0.055(5) 0.037(5) -0.002(4) 0.009(4) -0.008(4)
C7 0.040(4) 0.046(5) 0.047(5) 0.000(4) 0.015(4) -0.019(4)
C8 0.054(5) 0.052(5) 0.048(5) 0.006(4) 0.023(4) -0.013(4)
C9 0.029(4) 0.038(4) 0.048(5) 0.001(4) 0.014(3) 0.004(3)
C10 0.028(4) 0.047(5) 0.043(5) 0.005(4) 0.015(3) 0.002(3)
C11 0.050(5) 0.061(6) 0.097(8) 0.037(5) 0.044(6) 0.023(5)
C12 0.060(6) 0.084(8) 0.106(9) 0.038(7) 0.057(6) 0.031(6)
C13 0.058(6) 0.077(7) 0.083(7) 0.032(6) 0.051(6) 0.023(5)
C14 0.037(4) 0.040(5) 0.068(6) 0.015(4) 0.025(4) 0.008(4)
C15 0.040(5) 0.052(5) 0.088(7) 0.020(5) 0.038(5) 0.011(4)
C16 0.040(5) 0.053(5) 0.079(6) 0.027(5) 0.035(5) 0.011(4)
C33 0.095(8) 0.035(5) 0.054(6) 0.000(4) 0.034(6) -0.002(5)
C34 0.095(5) 0.074(5) 0.079(5) 0.005(4) 0.029(4) -0.002(4)
C35 0.122(10) 0.082(10) 0.116(10) 0.012(8) 0.050(8) 0.008(8)
C36 0.125(11) 0.094(10) 0.119(11) 0.003(8) 0.027(8) -0.006(8)
C37 0.109(10) 0.067(8) 0.077(9) 0.018(7) 0.027(7) 0.010(7)
C35B 0.121(13) 0.120(13) 0.120(13) 0.000(2) 0.049(6) 0.000(2)
C36B 0.16(2) 0.16(2) 0.16(2) 0.004(10) 0.070(12) -0.002(10)
C37B 0.144(19) 0.14(2) 0.15(2) -0.007(10) 0.053(11) 0.003(10)
C38 0.083(7) 0.058(6) 0.057(6) -0.007(5) 0.039(5) -0.032(5)
C39 0.064(9) 0.067(9) 0.051(8) 0.000(7) 0.023(7) -0.018(7)
C40 0.147(11) 0.147(11) 0.147(11) 0.0002(10) 0.060(5) -0.0003(10)
C41 0.112(14) 0.054(10) 0.084(12) 0.028(9) 0.055(10) -0.021(9)
C42 0.159(16) 0.159(16) 0.159(16) 0.001(2) 0.065(7) 0.000(2)
C39B 0.080(12) 0.075(11) 0.072(11) 0.012(8) 0.030(8) -0.018(8)
C40B 0.130(17) 0.118(17) 0.105(15) -0.001(12) 0.093(14) -0.049(13)
C41B 0.23(2) 0.23(2) 0.23(2) 0.0000(10) 0.095(8) 0.0000(10)
C42B 0.056(11) 0.109(15) 0.086(14) 0.023(11) 0.053(10) -0.023(10)
C43 0.037(5) 0.062(6) 0.053(6) 0.006(5) 0.021(4) -0.007(4)
C44 0.035(5) 0.075(7) 0.080(7) 0.010(5) 0.019(5) -0.003(5)
C45 0.057(7) 0.101(9) 0.128(11) 0.006(8) 0.053(7) -0.006(6)
C46 0.068(8) 0.128(12) 0.091(9) 0.003(8) -0.002(7) 0.014(8)
C47 0.045(6) 0.069(7) 0.117(10) -0.009(6) 0.026(6) 0.011(5)
C48 0.047(5) 0.047(5) 0.048(5) 0.004(4) 0.028(4) 0.005(4)
C49 0.068(6) 0.053(5) 0.063(6) -0.007(4) 0.043(5) -0.006(5)
C50 0.143(10) 0.106(9) 0.108(9) -0.004(7) 0.106(8) -0.020(8)
C51 0.109(9) 0.147(11) 0.088(8) -0.003(8) 0.059(7) 0.053(8)
C52 0.102(9) 0.107(9) 0.088(8) -0.038(7) 0.053(7) -0.007(7)
C53 0.072(7) 0.045(5) 0.043(5) 0.008(4) 0.024(5) 0.006(5)
C54 0.075(5) 0.060(4) 0.059(4) 0.009(3) 0.022(4) 0.000(4)
C55 0.104(7) 0.085(7) 0.086(7) 0.036(6) 0.018(6) 0.023(6)
C56 0.133(8) 0.112(8) 0.067(6) 0.027(6) 0.037(6) 0.007(7)
C57 0.121(8) 0.067(6) 0.094(7) 0.023(6) 0.014(6) 0.005(6)
C58 0.064(6) 0.064(6) 0.034(5) -0.006(4) 0.012(4) -0.010(5)
C59 0.070(4) 0.079(5) 0.056(4) 0.002(4) 0.027(4) -0.010(4)
C60 0.136(9) 0.131(9) 0.091(7) -0.015(7) 0.042(7) -0.028(7)
C61 0.160(10) 0.163(10) 0.111(9) 0.014(8) 0.040(7) 0.026(8)
C62 0.118(8) 0.146(9) 0.072(7) 0.006(6) 0.041(6) -0.023(7)
C63 0.064(6) 0.045(5) 0.036(5) 0.006(4) 0.020(4) 0.008(4)
C64 0.078(7) 0.040(5) 0.055(6) -0.003(4) 0.036(5) 0.007(4)
C65 0.152(12) 0.046(6) 0.113(10) 0.011(6) 0.088(9) 0.006(7)
C66 0.093(9) 0.067(7) 0.098(9) -0.003(6) 0.051(7) 0.025(6)
C67 0.103(9) 0.063(7) 0.063(7) -0.018(5) 0.046(6) -0.004(6)
C68 0.030(4) 0.064(6) 0.051(5) 0.016(4) 0.008(4) 0.010(4)
C69 0.044(5) 0.072(7) 0.092(8) 0.034(6) 0.019(5) 0.013(5)
C70 0.059(6) 0.069(7) 0.089(8) 0.034(6) 0.010(6) 0.014(5)
C71 0.077(7) 0.096(7) 0.132(8) 0.043(7) 0.014(6) 0.003(6)
C72 0.109(8) 0.108(8) 0.137(8) 0.017(6) 0.077(7) 0.039(6)
C73 0.045(5) 0.073(7) 0.069(7) -0.001(5) 0.020(5) -0.025(5)
C74 0.116(6) 0.120(6) 0.111(6) -0.006(4) 0.054(5) -0.015(4)
C75 0.179(12) 0.202(13) 0.210(13) -0.022(9) 0.065(9) -0.024(9)
C76 0.240(14) 0.204(14) 0.228(14) -0.006(9) 0.085(9) -0.002(9)
C77 0.193(11) 0.168(11) 0.170(11) -0.019(8) 0.076(8) -0.040(8)
C78 0.040(5) 0.064(6) 0.040(5) 0.009(4) 0.015(4) 0.011(4)
C79 0.044(5) 0.093(8) 0.054(6) -0.007(5) 0.023(5) -0.012(5)
C80 0.101(7) 0.152(9) 0.101(7) -0.018(6) 0.073(6) 0.002(6)
C81 0.082(8) 0.136(11) 0.046(6) 0.001(6) 0.022(6) -0.005(8)
C82 0.111(10) 0.087(9) 0.068(7) -0.002(6) 0.047(7) 0.020(7)
C83 0.043(5) 0.050(5) 0.044(5) 0.002(4) 0.010(4) 0.011(4)
C84 0.054(6) 0.044(5) 0.064(6) -0.010(4) 0.010(5) 0.008(4)
C85 0.058(6) 0.065(7) 0.117(10) -0.019(6) 0.027(6) 0.023(5)
C86 0.065(6) 0.050(6) 0.078(7) -0.011(5) 0.018(5) 0.007(5)
C87 0.092(8) 0.053(6) 0.068(7) 0.022(5) 0.007(6) 0.009(6)
C88 0.032(4) 0.044(5) 0.038(4) 0.005(3) 0.016(3) 0.001(3)
C89 0.038(4) 0.049(5) 0.049(5) 0.005(4) 0.016(4) 0.006(4)
C90 0.071(7) 0.122(10) 0.055(7) 0.028(7) 0.007(6) -0.007(7)
C91 0.044(5) 0.069(7) 0.088(8) -0.007(6) 0.011(5) 0.017(5)
C92 0.047(6) 0.057(6) 0.085(8) 0.008(5) -0.002(5) -0.003(5)
C93 0.041(5) 0.090(8) 0.060(6) -0.006(6) 0.019(5) -0.008(5)
C94 0.053(6) 0.092(8) 0.069(7) 0.000(6) 0.016(5) -0.008(6)
C95 0.074(11) 0.140(15) 0.074(11) 0.006(11) 0.015(9) -0.032(11)
C96 0.073(10) 0.114(13) 0.064(10) -0.018(9) 0.029(8) -0.031(10)
C97 0.074(11) 0.124(15) 0.097(13) -0.004(11) 0.011(10) -0.002(11)
C95B 0.086(17) 0.106(18) 0.077(16) -0.021(14) 0.015(13) 0.002(15)
C96B 0.089(17) 0.112(19) 0.079(16) 0.012(14) 0.031(13) -0.014(15)
C97B 0.066(15) 0.119(19) 0.080(16) -0.004(14) 0.036(13) 0.008(14)
C98 0.034(4) 0.054(5) 0.056(5) -0.005(4) 0.020(4) -0.004(4)
C99 0.042(5) 0.075(7) 0.068(6) 0.005(5) 0.031(5) 0.002(5)
C100 0.071(12) 0.143(16) 0.124(15) -0.034(13) 0.056(11) 0.011(11)
C101 0.047(9) 0.127(15) 0.111(14) 0.010(12) 0.049(10) 0.009(10)
C102 0.077(12) 0.129(15) 0.131(16) 0.054(13) 0.060(12) 0.006(11)
C300 0.072(14) 0.106(17) 0.109(17) -0.019(14) 0.054(13) 0.008(13)
C301 0.083(16) 0.125(19) 0.135(19) 0.012(15) 0.078(15) 0.023(14)
C302 0.076(16) 0.13(2) 0.14(2) -0.017(16) 0.052(15) -0.023(14)
C103 0.039(4) 0.036(5) 0.060(6) -0.005(4) 0.022(4) 0.001(4)
C104 0.067(6) 0.043(5) 0.069(6) -0.009(4) 0.031(5) -0.002(4)
C105 0.121(8) 0.088(7) 0.076(7) -0.016(6) 0.031(6) 0.000(6)
C106 0.115(8) 0.080(7) 0.089(7) -0.009(6) 0.036(6) -0.020(6)
C107 0.120(8) 0.128(9) 0.136(9) -0.047(7) 0.066(7) 0.005(7)
C108 0.040(5) 0.057(6) 0.040(5) 0.000(4) 0.016(4) -0.018(4)
C109 0.043(5) 0.058(6) 0.072(6) -0.010(5) 0.022(5) -0.019(4)
C110 0.113(9) 0.127(10) 0.092(8) -0.010(7) 0.063(7) -0.069(8)
C111 0.081(7) 0.069(7) 0.116(9) -0.018(6) 0.045(7) -0.028(6)
C112 0.064(7) 0.093(9) 0.154(12) -0.011(8) 0.021(8) -0.028(7)
C113 0.040(5) 0.058(6) 0.039(5) -0.005(4) 0.018(4) -0.013(4)
C114 0.062(6) 0.074(7) 0.043(5) 0.009(4) 0.033(5) 0.005(5)
C115 0.124(8) 0.102(7) 0.079(6) 0.018(5) 0.070(6) 0.002(6)
C116 0.099(7) 0.159(9) 0.111(8) 0.022(7) 0.078(7) 0.010(6)
C117 0.123(8) 0.104(7) 0.070(6) -0.011(5) 0.056(6) -0.011(6)
C118 0.059(6) 0.051(5) 0.053(5) 0.015(4) 0.029(5) -0.006(5)
C119 0.082(7) 0.059(6) 0.110(8) 0.030(6) 0.050(6) 0.005(5)
C120 0.113(15) 0.067(12) 0.128(15) -0.006(11) 0.055(12) -0.033(11)
C121 0.106(15) 0.102(15) 0.124(16) 0.053(12) 0.030(12) -0.024(12)
C122 0.081(9) 0.081(10) 0.101(10) 0.034(7) 0.058(8) -0.012(7)
C320 0.082(7) 0.059(6) 0.110(8) 0.030(6) 0.050(6) 0.005(5)
C321 0.16(2) 0.14(2) 0.125(19) 0.043(15) 0.071(16) -0.021(16)
C322 0.111(17) 0.069(14) 0.134(18) 0.008(13) 0.036(14) -0.037(13)
C123 0.035(4) 0.050(5) 0.045(5) 0.003(4) 0.017(4) -0.009(4)
C124 0.045(5) 0.085(7) 0.046(5) -0.001(5) 0.007(4) -0.010(5)
C125 0.098(9) 0.127(11) 0.052(7) 0.023(7) 0.015(6) -0.014(8)
C126 0.065(7) 0.140(12) 0.069(8) -0.010(7) 0.018(6) -0.036(7)
C127 0.078(8) 0.122(11) 0.080(8) -0.046(8) 0.016(7) 0.002(8)
C128 0.046(5) 0.028(4) 0.056(5) -0.004(4) 0.017(4) -0.002(4)
C129 0.076(5) 0.060(4) 0.076(5) -0.007(4) 0.031(4) -0.011(4)
C130 0.136(9) 0.092(8) 0.137(9) -0.006(7) 0.025(7) -0.007(7)
C131 0.113(8) 0.105(8) 0.097(7) -0.032(6) 0.032(6) -0.030(6)
C132 0.111(8) 0.109(8) 0.133(9) -0.032(7) 0.039(7) -0.033(7)
C133 0.041(5) 0.046(5) 0.055(6) 0.006(4) 0.021(4) 0.005(4)
C134 0.058(6) 0.066(6) 0.075(7) 0.021(5) 0.031(5) 0.021(5)
C135 0.102(8) 0.140(9) 0.112(8) 0.046(7) 0.053(6) 0.020(7)
C136 0.115(8) 0.097(7) 0.107(8) 0.019(6) 0.053(6) 0.035(6)
C137 0.084(7) 0.117(8) 0.121(8) 0.009(7) 0.015(6) -0.011(6)
C138 0.055(5) 0.038(5) 0.051(5) 0.005(4) 0.029(4) 0.000(4)
C139 0.077(6) 0.065(6) 0.078(6) 0.010(5) 0.050(5) 0.010(5)
C140 0.105(9) 0.061(7) 0.165(11) 0.016(7) 0.090(9) 0.003(6)
C141 0.116(10) 0.107(9) 0.078(8) 0.031(7) 0.049(7) 0.027(8)
C142 0.122(9) 0.105(9) 0.106(9) 0.037(7) 0.093(8) 0.029(7)
C143 0.049(5) 0.054(5) 0.047(5) 0.002(4) 0.020(4) 0.001(4)
C144 0.063(6) 0.078(7) 0.046(6) -0.010(5) 0.008(5) 0.009(5)
C145 0.095(9) 0.096(9) 0.054(7) -0.018(6) 0.009(6) 0.007(7)
C146 0.065(7) 0.084(9) 0.118(11) -0.015(7) 0.011(7) -0.020(6)
C147 0.067(7) 0.097(9) 0.051(6) 0.006(6) 0.007(5) 0.019(6)
C148 0.043(5) 0.046(5) 0.051(5) -0.002(4) 0.025(4) -0.001(4)
C149 0.059(5) 0.053(5) 0.079(6) -0.013(4) 0.029(4) -0.004(4)
C150 0.131(11) 0.098(10) 0.105(10) -0.017(8) 0.041(8) 0.034(8)
C151 0.058(7) 0.042(6) 0.059(7) -0.007(5) 0.007(6) 0.008(5)
C152 0.089(9) 0.079(9) 0.143(11) 0.001(8) 0.044(8) -0.013(7)
C350 0.077(12) 0.064(12) 0.077(12) -0.013(9) 0.014(9) 0.004(9)
C351 0.059(5) 0.053(5) 0.079(6) -0.013(4) 0.029(4) -0.004(4)
C352 0.113(15) 0.100(15) 0.102(15) 0.006(9) 0.038(10) -0.012(9)
O1 0.053(3) 0.041(3) 0.035(3) 0.000(2) 0.019(3) -0.004(3)
O2 0.032(3) 0.037(3) 0.038(3) -0.001(2) 0.016(2) -0.003(2)
O3 0.031(3) 0.043(3) 0.035(3) 0.007(2) 0.014(2) 0.003(2)
O4 0.028(3) 0.042(3) 0.037(3) 0.007(2) 0.011(2) 0.006(2)
O5 0.029(3) 0.048(3) 0.043(3) 0.006(2) 0.016(2) -0.003(2)
O6 0.037(3) 0.042(3) 0.040(3) 0.003(2) 0.022(2) -0.002(2)
O7 0.035(3) 0.034(3) 0.041(3) 0.000(2) 0.018(2) -0.007(2)
O8 0.029(3) 0.035(3) 0.037(3) 0.000(2) 0.011(2) -0.002(2)
O17 0.081(5) 0.048(4) 0.049(4) 0.005(3) 0.024(3) -0.001(3)
O18 0.103(6) 0.047(4) 0.047(4) 0.004(3) 0.012(4) 0.002(4)
O19 0.085(5) 0.065(4) 0.045(4) -0.009(3) 0.035(3) -0.032(3)
O20 0.072(4) 0.072(4) 0.056(4) -0.011(3) 0.032(3) -0.034(4)
O21 0.051(4) 0.068(4) 0.047(4) -0.005(3) 0.016(3) -0.009(3)
O22 0.036(3) 0.060(4) 0.056(4) -0.005(3) 0.011(3) -0.006(3)
O23 0.059(4) 0.068(4) 0.066(4) -0.020(3) 0.041(3) -0.022(3)
O24 0.053(4) 0.052(3) 0.045(3) -0.002(3) 0.027(3) -0.008(3)
O25 0.066(4) 0.046(3) 0.035(3) 0.010(2) 0.016(3) -0.009(3)
O26 0.048(3) 0.049(4) 0.045(3) 0.013(3) 0.016(3) 0.005(3)
O27 0.043(3) 0.070(4) 0.037(3) -0.008(3) 0.011(3) -0.014(3)
O28 0.048(4) 0.093(5) 0.032(3) 0.001(3) 0.010(3) -0.019(3)
O29 0.046(3) 0.038(3) 0.047(3) 0.000(2) 0.021(3) -0.002(3)
O30 0.049(3) 0.045(3) 0.053(4) -0.005(3) 0.027(3) -0.007(3)
O31 0.032(3) 0.067(4) 0.047(3) 0.020(3) 0.010(3) 0.007(3)
O32 0.043(3) 0.071(4) 0.072(4) 0.036(3) 0.032(3) 0.024(3)
O33 0.056(4) 0.084(5) 0.043(4) -0.007(3) 0.019(3) -0.029(3)
O34 0.065(4) 0.063(4) 0.058(4) -0.014(3) 0.033(3) -0.027(3)
O35 0.052(4) 0.071(4) 0.062(4) -0.012(3) 0.035(3) -0.013(3)
O36 0.039(3) 0.076(4) 0.044(3) -0.001(3) 0.022(3) -0.008(3)
O37 0.040(3) 0.061(4) 0.058(4) 0.001(3) 0.018(3) 0.011(3)
O38 0.039(3) 0.044(3) 0.044(3) 0.004(2) 0.013(3) 0.004(2)
O39 0.034(3) 0.042(3) 0.046(3) 0.014(2) 0.016(2) 0.005(2)
O40 0.037(3) 0.046(3) 0.060(4) 0.007(3) 0.019(3) 0.002(3)
O41 0.038(3) 0.067(4) 0.047(3) 0.008(3) 0.011(3) -0.003(3)
O42 0.053(4) 0.065(4) 0.052(4) 0.003(3) 0.013(3) -0.018(3)
O43 0.043(3) 0.070(4) 0.072(4) 0.021(3) 0.034(3) 0.007(3)
O44 0.037(3) 0.061(4) 0.060(4) 0.011(3) 0.025(3) 0.007(3)
O45 0.063(4) 0.047(3) 0.047(4) 0.008(3) 0.023(3) 0.000(3)
O46 0.052(3) 0.046(4) 0.052(4) -0.001(3) 0.019(3) -0.001(3)
O47 0.036(3) 0.050(4) 0.055(4) 0.001(3) 0.021(3) -0.006(3)
O48 0.038(3) 0.048(3) 0.059(4) -0.012(3) 0.022(3) -0.016(3)
O49 0.056(4) 0.057(4) 0.050(4) 0.004(3) 0.029(3) 0.006(3)
O50 0.049(3) 0.059(4) 0.049(3) 0.013(3) 0.031(3) 0.008(3)
O51 0.057(4) 0.046(3) 0.081(4) 0.018(3) 0.046(3) 0.004(3)
O52 0.060(4) 0.068(4) 0.090(5) 0.036(4) 0.050(4) 0.013(3)
O53 0.040(3) 0.056(4) 0.043(3) -0.003(3) 0.014(3) 0.003(3)
O54 0.040(3) 0.091(5) 0.040(3) -0.005(3) 0.018(3) -0.002(3)
O55 0.054(4) 0.037(3) 0.076(4) -0.004(3) 0.039(3) -0.012(3)
O56 0.054(3) 0.040(3) 0.057(4) -0.009(3) 0.027(3) -0.013(3)
O57 0.050(4) 0.077(4) 0.068(4) 0.032(3) 0.036(3) 0.017(3)
O58 0.053(4) 0.065(4) 0.057(4) 0.015(3) 0.027(3) 0.020(3)
O59 0.063(4) 0.052(4) 0.046(3) 0.002(3) 0.031(3) 0.003(3)
O60 0.047(3) 0.045(3) 0.054(3) 0.007(3) 0.029(3) 0.004(3)
O61 0.048(3) 0.046(3) 0.055(4) -0.004(3) 0.018(3) 0.004(3)
O62 0.048(3) 0.046(3) 0.043(3) 0.000(3) 0.018(3) 0.002(3)
O63 0.038(3) 0.040(3) 0.059(4) -0.006(3) 0.021(3) -0.007(2)
O64 0.038(3) 0.048(4) 0.095(5) -0.024(3) 0.021(3) -0.007(3)
Ni1 0.0545(7) 0.0470(6) 0.0370(6) 0.0015(5) 0.0184(5) -0.0134(5)
Ni2 0.0315(5) 0.0440(6) 0.0363(5) 0.0037(4) 0.0133(4) 0.0046(4)
Ni3 0.0306(5) 0.0448(6) 0.0459(6) 0.0103(5) 0.0174(4) 0.0059(4)
Ni4 0.0344(5) 0.0517(6) 0.0495(6) 0.0108(5) 0.0216(5) 0.0035(5)
Ni5 0.0370(5) 0.0380(5) 0.0438(6) -0.0003(4) 0.0201(5) -0.0035(4)
Ni6 0.0382(5) 0.0352(5) 0.0460(6) -0.0042(4) 0.0219(5) -0.0031(4)
N1 0.042(4) 0.040(4) 0.039(4) 0.000(3) 0.017(3) -0.011(3)
N2 0.036(3) 0.038(4) 0.035(4) 0.001(3) 0.010(3) -0.004(3)
N3 0.039(4) 0.035(4) 0.043(4) 0.011(3) 0.017(3) -0.002(3)
N4 0.049(4) 0.042(4) 0.044(4) -0.001(3) 0.025(3) -0.008(3)
N5 0.037(4) 0.044(4) 0.057(4) 0.012(3) 0.028(3) 0.006(3)
N6 0.032(3) 0.043(4) 0.047(4) 0.003(3) 0.019(3) 0.002(3)
N7 0.031(3) 0.052(4) 0.058(4) 0.011(3) 0.019(3) 0.009(3)
N8 0.037(4) 0.064(5) 0.052(4) 0.011(3) 0.024(3) 0.007(3)
Cr1 0.0469(8) 0.0455(8) 0.0400(7) -0.0006(6) 0.0207(6) -0.0097(6)
Cr2 0.0374(7) 0.0410(7) 0.0345(7) 0.0029(5) 0.0150(5) -0.0008(5)
Cr3 0.0350(7) 0.0554(8) 0.0365(7) 0.0031(6) 0.0122(6) -0.0050(6)
Cr4 0.0343(6) 0.0451(7) 0.0433(7) 0.0030(6) 0.0204(6) -0.0014(5)
Cr5 0.0348(6) 0.0408(7) 0.0430(7) 0.0041(5) 0.0204(6) -0.0028(5)
Cr6 0.0402(7) 0.0437(7) 0.0521(8) 0.0102(6) 0.0252(6) 0.0036(6)
C17 0.041(4) 0.031(4) 0.044(4) -0.001(3) 0.020(4) 0.001(3)
C18 0.040(4) 0.042(4) 0.035(4) -0.001(3) 0.018(4) 0.000(3)
C19 0.052(5) 0.061(6) 0.065(6) -0.028(5) 0.037(5) -0.017(4)
C20 0.066(6) 0.060(6) 0.075(7) -0.031(5) 0.043(5) -0.020(5)
C21 0.054(5) 0.053(5) 0.049(5) -0.009(4) 0.028(4) -0.004(4)
C22 0.032(4) 0.056(5) 0.050(5) -0.022(4) 0.010(4) 0.001(4)
C23 0.039(4) 0.055(5) 0.046(5) -0.017(4) 0.020(4) -0.006(4)
C24 0.042(5) 0.063(6) 0.058(6) -0.019(4) 0.027(4) -0.003(4)
C25 0.028(3) 0.028(4) 0.029(4) -0.002(3) 0.016(3) -0.005(3)
C26 0.036(4) 0.030(4) 0.029(4) -0.001(3) 0.016(3) -0.006(3)
C27 0.053(5) 0.042(5) 0.050(5) 0.007(4) 0.026(4) 0.012(4)
C28 0.063(6) 0.044(5) 0.049(5) 0.009(4) 0.026(4) 0.010(4)
C29 0.053(5) 0.046(5) 0.039(5) 0.003(4) 0.022(4) 0.006(4)
C30 0.045(5) 0.036(4) 0.037(4) 0.000(3) 0.012(4) 0.000(3)
C31 0.057(5) 0.045(5) 0.038(5) 0.008(4) 0.022(4) 0.011(4)
C32 0.068(6) 0.043(5) 0.039(5) 0.004(4) 0.029(4) 0.006(4)
C153 0.048(5) 0.052(5) 0.051(5) -0.004(4) 0.027(4) 0.008(4)
C154 0.066(6) 0.051(6) 0.084(7) -0.002(5) 0.044(6) 0.005(5)
C155 0.115(10) 0.059(7) 0.110(10) 0.003(6) 0.074(8) -0.004(6)
C156 0.077(8) 0.068(7) 0.086(8) 0.012(6) 0.032(6) 0.024(6)
C157 0.085(8) 0.060(7) 0.100(9) -0.017(6) 0.046(7) -0.005(6)
C158 0.056(5) 0.049(5) 0.048(5) -0.004(4) 0.027(4) 0.009(4)
C159 0.058(6) 0.066(6) 0.053(5) -0.008(5) 0.035(5) 0.000(5)
C160 0.131(8) 0.135(9) 0.109(8) -0.017(7) 0.063(7) 0.054(7)
C161 0.137(8) 0.101(7) 0.081(7) -0.024(6) 0.067(6) -0.008(6)
C162 0.126(8) 0.129(8) 0.105(7) -0.058(6) 0.067(7) -0.011(7)
C163 0.044(5) 0.059(6) 0.044(5) -0.007(4) 0.018(4) 0.001(4)
C164 0.047(5) 0.075(7) 0.047(5) 0.012(5) 0.009(4) 0.003(5)
C165 0.051(6) 0.114(10) 0.067(7) 0.023(6) 0.003(5) 0.011(6)
C166 0.102(10) 0.141(12) 0.047(7) 0.005(7) 0.025(6) 0.012(9)
C167 0.084(8) 0.088(9) 0.082(8) 0.039(7) 0.005(7) -0.015(7)
C168 0.041(4) 0.035(4) 0.055(5) -0.003(4) 0.029(4) -0.001(3)
C169 0.041(5) 0.046(5) 0.068(6) -0.002(4) 0.022(4) 0.015(4)
C170 0.100(7) 0.117(8) 0.092(7) 0.009(6) 0.034(6) 0.066(6)
C171 0.073(6) 0.105(8) 0.145(9) 0.008(6) 0.061(6) 0.021(6)
C172 0.079(7) 0.064(6) 0.143(8) -0.017(6) 0.022(6) 0.029(5)
C173 0.037(4) 0.049(5) 0.046(5) -0.002(4) 0.021(4) 0.000(4)
C174 0.048(5) 0.064(6) 0.052(5) -0.007(4) 0.028(4) -0.010(4)
C175 0.118(8) 0.120(8) 0.107(8) 0.031(6) 0.058(7) -0.005(7)
C176 0.094(7) 0.159(9) 0.101(8) 0.009(7) 0.056(6) -0.033(7)
C177 0.126(8) 0.133(9) 0.116(8) -0.012(7) 0.083(7) -0.016(7)
C178 0.040(4) 0.041(4) 0.046(5) -0.001(4) 0.021(4) 0.002(4)
C179 0.035(4) 0.060(6) 0.057(6) 0.000(4) 0.021(4) 0.001(4)
C180 0.040(5) 0.136(11) 0.061(7) -0.016(6) 0.014(5) -0.001(6)
C181 0.069(7) 0.085(9) 0.142(12) 0.023(8) 0.054(8) -0.005(6)
C182 0.050(6) 0.119(10) 0.091(8) -0.046(7) 0.037(6) -0.014(6)
C183 0.029(4) 0.035(4) 0.059(5) 0.003(4) 0.018(4) 0.003(3)
C184 0.066(6) 0.056(6) 0.071(7) 0.020(5) 0.043(5) 0.018(5)
C185 0.117(10) 0.123(10) 0.068(8) 0.014(7) 0.016(7) 0.062(8)
C186 0.103(8) 0.053(6) 0.091(7) 0.025(5) 0.060(6) 0.037(6)
C187 0.132(10) 0.065(7) 0.158(11) 0.030(7) 0.117(9) 0.016(6)
C188 0.040(4) 0.050(5) 0.032(4) -0.008(4) 0.006(4) 0.004(4)
C189 0.047(5) 0.068(6) 0.053(6) 0.016(5) 0.010(4) 0.021(5)
C190 0.078(8) 0.088(9) 0.113(10) 0.048(8) 0.032(7) 0.034(7)
C191 0.075(8) 0.083(8) 0.111(10) 0.013(7) 0.035(7) 0.048(7)
C192 0.054(7) 0.122(11) 0.079(8) 0.017(7) -0.010(6) 0.013(7)
C193 0.046(5) 0.039(5) 0.057(5) 0.000(4) 0.028(4) 0.001(4)
C194 0.041(7) 0.045(8) 0.048(8) -0.007(6) 0.019(6) -0.001(6)
C195 0.100(13) 0.048(9) 0.061(10) -0.010(8) 0.033(10) -0.014(9)
C196 0.106(13) 0.060(10) 0.060(10) -0.029(8) 0.053(9) -0.027(9)
C197 0.081(13) 0.067(11) 0.084(13) -0.054(10) 0.038(10) -0.029(10)
C394 0.040(9) 0.035(8) 0.037(8) -0.008(7) 0.016(7) -0.005(7)
C395 0.14(2) 0.099(19) 0.13(2) -0.029(16) 0.003(15) 0.005(16)
C396 0.099(17) 0.097(17) 0.078(15) -0.025(13) 0.032(13) -0.037(14)
C397 0.074(17) 0.11(2) 0.12(2) -0.040(15) 0.043(14) -0.043(14)
C198 0.043(5) 0.038(4) 0.051(5) -0.001(4) 0.023(4) 0.002(4)
C199 0.044(5) 0.063(6) 0.053(5) -0.008(4) 0.024(4) -0.010(4)
C200 0.077(7) 0.071(7) 0.083(8) -0.012(6) 0.044(6) -0.023(6)
C201 0.044(5) 0.097(8) 0.085(8) -0.023(6) 0.034(5) -0.005(5)
C202 0.073(7) 0.107(9) 0.057(6) -0.008(6) 0.043(6) -0.025(6)
C203 0.043(5) 0.041(5) 0.059(6) -0.002(4) 0.024(4) -0.002(4)
C204 0.065(6) 0.039(5) 0.070(6) -0.002(4) 0.022(5) 0.001(4)
C205 0.074(7) 0.049(6) 0.087(8) -0.002(5) 0.031(6) -0.015(5)
C206 0.071(7) 0.056(7) 0.135(11) -0.002(7) 0.042(8) 0.013(6)
C207 0.120(10) 0.077(8) 0.052(7) 0.014(5) 0.019(6) -0.022(7)
C208 0.034(4) 0.059(6) 0.046(5) -0.003(4) 0.014(4) 0.006(4)
C209 0.042(5) 0.066(6) 0.057(6) 0.002(5) 0.006(4) 0.007(4)
C210 0.053(7) 0.121(11) 0.120(11) 0.021(8) 0.035(7) 0.013(7)
C211 0.060(7) 0.074(7) 0.078(8) 0.010(6) 0.003(6) 0.018(6)
C212 0.086(9) 0.098(9) 0.070(8) -0.015(7) 0.002(6) 0.017(7)
C213 0.040(4) 0.041(5) 0.050(5) 0.003(4) 0.022(4) -0.002(4)
C214 0.037(5) 0.063(6) 0.051(5) -0.004(4) 0.014(4) -0.007(4)
C215 0.049(6) 0.106(9) 0.072(7) -0.027(6) 0.028(5) -0.026(6)
C216 0.062(7) 0.081(8) 0.077(8) -0.007(6) -0.005(6) 0.007(6)
C217 0.052(6) 0.091(8) 0.052(6) -0.024(5) 0.020(5) -0.020(5)
C218 0.039(4) 0.034(4) 0.039(4) 0.010(3) 0.019(4) 0.001(3)
C219 0.044(5) 0.054(5) 0.030(4) 0.005(3) 0.019(4) 0.001(4)
C220 0.069(6) 0.065(6) 0.054(6) 0.011(5) 0.035(5) 0.001(5)
C221 0.065(6) 0.074(6) 0.039(5) -0.004(4) 0.026(4) 0.009(5)
C222 0.058(6) 0.106(8) 0.038(5) -0.003(5) 0.022(5) -0.001(6)
C223 0.039(4) 0.039(4) 0.032(4) 0.002(3) 0.015(3) -0.003(3)
C224 0.046(5) 0.034(4) 0.056(5) 0.000(4) 0.025(4) -0.009(4)
C225 0.054(6) 0.073(7) 0.065(6) -0.001(5) 0.021(5) -0.025(5)
C226 0.076(7) 0.051(6) 0.126(10) -0.031(6) 0.047(7) -0.021(5)
C227 0.080(7) 0.079(7) 0.062(6) 0.015(5) 0.028(6) -0.035(6)
C228 0.037(4) 0.047(5) 0.040(5) -0.006(4) 0.017(4) -0.004(4)
C229 0.052(5) 0.070(6) 0.035(5) -0.011(4) 0.008(4) 0.002(5)
C230 0.108(9) 0.112(9) 0.086(8) -0.055(7) 0.062(7) -0.026(7)
C231 0.095(8) 0.056(6) 0.079(7) -0.028(5) 0.023(6) -0.027(6)
C232 0.090(8) 0.079(7) 0.072(7) -0.028(6) -0.002(6) -0.005(6)
C233 0.036(4) 0.047(5) 0.044(5) 0.009(4) 0.017(4) 0.003(4)
C234 0.050(5) 0.072(6) 0.062(6) 0.019(5) 0.037(5) 0.011(5)
C235 0.077(7) 0.108(9) 0.114(9) 0.040(7) 0.067(7) 0.038(6)
C236 0.083(7) 0.129(10) 0.076(7) 0.019(7) 0.055(6) 0.015(7)
C237 0.067(7) 0.114(9) 0.119(9) 0.012(7) 0.064(7) -0.012(6)
C238 0.038(4) 0.051(5) 0.040(5) -0.007(4) 0.017(4) 0.010(4)
C239 0.033(4) 0.081(7) 0.047(5) -0.011(5) 0.010(4) -0.002(4)
C240 0.053(6) 0.146(10) 0.060(7) -0.013(7) 0.014(5) -0.009(6)
C241 0.068(7) 0.128(10) 0.105(9) 0.005(8) 0.007(7) -0.050(7)
C242 0.041(5) 0.162(11) 0.090(8) -0.038(8) 0.020(6) 0.010(6)
C243 0.060(5) 0.042(5) 0.050(5) -0.005(4) 0.029(4) 0.003(4)
C244 0.088(7) 0.053(6) 0.065(6) 0.000(5) 0.041(6) 0.024(5)
C245 0.114(14) 0.105(14) 0.108(14) 0.002(11) 0.062(12) 0.042(12)
C246 0.125(15) 0.094(13) 0.089(12) 0.015(10) 0.064(11) 0.038(11)
C247 0.177(19) 0.122(17) 0.176(19) -0.050(14) 0.095(15) -0.004(14)
C445 0.083(15) 0.105(17) 0.126(19) 0.000(14) 0.057(14) 0.022(13)
C446 0.127(18) 0.067(14) 0.103(17) -0.029(13) 0.026(14) 0.043(13)
C447 0.116(17) 0.057(14) 0.112(17) -0.008(12) 0.046(14) 0.043(13)
C248 0.056(5) 0.065(6) 0.044(5) 0.015(4) 0.028(4) 0.013(4)
C249 0.069(4) 0.070(5) 0.067(4) 0.016(4) 0.029(4) 0.017(4)
C250 0.095(8) 0.121(8) 0.120(8) 0.026(7) 0.031(6) 0.010(7)
C251 0.091(7) 0.093(7) 0.083(6) 0.013(5) 0.045(5) 0.033(6)
C252 0.080(6) 0.094(7) 0.070(6) 0.030(5) 0.034(5) 0.025(5)
C253 0.067(6) 0.036(5) 0.045(5) 0.008(4) 0.016(5) -0.008(4)
C254 0.064(5) 0.051(5) 0.052(5) -0.004(4) 0.021(4) -0.006(4)
C255 0.097(9) 0.064(8) 0.092(9) 0.010(7) 0.024(7) -0.002(7)
C256 0.076(8) 0.078(8) 0.086(9) 0.000(7) 0.022(7) -0.031(7)
C257 0.080(9) 0.054(7) 0.050(7) -0.024(6) 0.009(6) -0.014(6)
C454 0.084(13) 0.080(13) 0.081(13) -0.001(5) 0.032(7) 0.000(5)
C455 0.096(14) 0.077(14) 0.093(14) 0.002(9) 0.029(10) -0.003(9)
C456 0.128(19) 0.12(2) 0.131(19) -0.002(10) 0.047(11) -0.006(10)
C457 0.22(5) 0.21(5) 0.22(5) -0.004(10) 0.09(2) 0.000(10)
C258 0.047(5) 0.033(4) 0.045(5) 0.000(4) 0.023(4) 0.007(4)
C259 0.074(5) 0.079(5) 0.066(4) 0.014(4) 0.039(4) 0.010(4)
C260 0.097(7) 0.096(7) 0.079(6) -0.009(5) 0.042(6) 0.015(6)
C261 0.080(6) 0.114(8) 0.098(7) 0.008(6) 0.051(6) 0.010(6)
C262 0.091(7) 0.131(8) 0.107(7) 0.022(6) 0.079(6) 0.019(6)
C263 0.042(5) 0.045(5) 0.044(5) -0.003(4) 0.015(4) -0.005(4)
C264 0.048(5) 0.055(5) 0.065(5) 0.000(4) 0.009(4) -0.019(4)
C265 0.063(7) 0.101(9) 0.128(10) 0.022(8) 0.023(7) -0.027(6)
C266 0.044(5) 0.081(7) 0.075(7) 0.000(5) 0.019(5) -0.004(5)
C267 0.086(8) 0.085(8) 0.071(7) -0.019(6) 0.005(6) -0.014(6)
C268 0.052(5) 0.037(4) 0.039(5) -0.002(4) 0.024(4) -0.012(4)
C269 0.060(6) 0.042(5) 0.048(5) -0.001(4) 0.012(4) -0.005(4)
C270 0.076(7) 0.072(6) 0.134(8) 0.018(6) 0.015(6) -0.009(5)
C271 0.072(6) 0.046(5) 0.080(6) 0.010(4) 0.017(5) -0.011(4)
C272 0.165(9) 0.089(8) 0.109(8) -0.012(6) 0.049(7) 0.007(7)
O9 0.038(3) 0.038(3) 0.050(3) -0.003(2) 0.026(3) 0.001(2)
O10 0.035(3) 0.041(3) 0.040(3) -0.005(2) 0.019(2) 0.005(2)
O11 0.037(3) 0.038(3) 0.036(3) -0.001(2) 0.013(2) 0.006(2)
O12 0.033(3) 0.036(3) 0.038(3) -0.001(2) 0.016(2) 0.003(2)
O13 0.030(3) 0.037(3) 0.036(3) -0.002(2) 0.014(2) -0.001(2)
O14 0.037(3) 0.032(3) 0.030(3) -0.001(2) 0.013(2) 0.000(2)
O15 0.043(3) 0.028(3) 0.033(3) -0.002(2) 0.017(2) -0.001(2)
O16 0.034(3) 0.030(3) 0.033(3) -0.001(2) 0.013(2) 0.002(2)
O65 0.050(4) 0.046(3) 0.065(4) 0.000(3) 0.030(3) 0.002(3)
O66 0.048(4) 0.047(4) 0.072(4) 0.008(3) 0.027(3) 0.005(3)
O67 0.058(4) 0.061(4) 0.058(4) -0.016(3) 0.040(3) -0.010(3)
O68 0.051(3) 0.062(4) 0.052(4) -0.022(3) 0.031(3) -0.016(3)
O69 0.041(3) 0.061(4) 0.053(4) 0.006(3) 0.019(3) -0.003(3)
O70 0.035(3) 0.059(4) 0.042(3) 0.006(3) 0.006(3) -0.004(3)
O71 0.035(3) 0.047(3) 0.047(3) -0.011(3) 0.016(3) 0.003(2)
O72 0.043(3) 0.039(3) 0.047(3) -0.002(3) 0.015(3) 0.009(2)
O73 0.042(3) 0.060(4) 0.040(3) -0.001(3) 0.020(3) -0.007(3)
O74 0.039(3) 0.053(3) 0.036(3) -0.010(2) 0.018(2) -0.005(2)
O75 0.038(3) 0.057(4) 0.046(3) -0.014(3) 0.018(3) 0.001(3)
O76 0.044(3) 0.057(4) 0.056(4) -0.016(3) 0.028(3) -0.008(3)
O77 0.053(3) 0.039(3) 0.046(3) 0.002(2) 0.021(3) 0.007(3)
O78 0.067(4) 0.038(3) 0.046(3) 0.007(2) 0.036(3) 0.012(3)
O79 0.037(3) 0.063(4) 0.035(3) 0.001(3) 0.014(2) 0.009(3)
O80 0.042(3) 0.050(3) 0.049(3) 0.004(3) 0.018(3) 0.012(3)
O81 0.061(4) 0.047(3) 0.056(4) -0.013(3) 0.037(3) -0.012(3)
O82 0.054(3) 0.049(3) 0.047(3) -0.009(3) 0.032(3) -0.013(3)
O83 0.047(3) 0.050(3) 0.046(3) -0.003(3) 0.021(3) -0.009(3)
O84 0.045(3) 0.055(4) 0.049(3) -0.008(3) 0.025(3) -0.006(3)
O85 0.047(3) 0.053(4) 0.045(3) -0.006(3) 0.015(3) -0.001(3)
O86 0.043(3) 0.047(3) 0.046(3) -0.003(3) 0.016(3) 0.001(3)
O87 0.037(3) 0.050(3) 0.040(3) -0.002(2) 0.010(2) 0.008(3)
O88 0.059(4) 0.062(4) 0.057(4) -0.009(3) 0.004(3) 0.023(3)
O89 0.039(3) 0.041(3) 0.040(3) -0.010(2) 0.015(2) -0.004(2)
O90 0.036(3) 0.048(3) 0.056(4) -0.012(3) 0.008(3) 0.002(3)
O91 0.047(3) 0.044(3) 0.039(3) 0.005(2) 0.022(3) 0.012(2)
O92 0.048(3) 0.046(3) 0.038(3) 0.015(2) 0.022(3) 0.012(3)
O93 0.038(3) 0.040(3) 0.058(4) -0.007(3) 0.024(3) -0.003(2)
O94 0.036(3) 0.037(3) 0.049(3) 0.008(2) 0.012(3) -0.001(2)
O95 0.041(3) 0.043(3) 0.037(3) -0.002(2) 0.012(2) 0.004(2)
O96 0.047(3) 0.037(3) 0.038(3) -0.003(2) 0.012(3) -0.003(2)
O97 0.038(3) 0.050(3) 0.056(4) 0.011(3) 0.027(3) 0.004(3)
O98 0.053(3) 0.047(3) 0.051(3) 0.012(3) 0.033(3) 0.014(3)
O99 0.037(3) 0.048(3) 0.042(3) 0.010(3) 0.003(3) 0.001(2)
O100 0.036(3) 0.086(5) 0.036(3) 0.014(3) 0.016(3) 0.014(3)
O101 0.065(4) 0.042(3) 0.051(3) 0.010(3) 0.032(3) 0.018(3)
O102 0.117(6) 0.050(4) 0.073(5) 0.021(3) 0.064(4) 0.037(4)
O103 0.098(5) 0.078(5) 0.067(4) 0.033(4) 0.055(4) 0.058(4)
O104 0.052(3) 0.055(4) 0.052(4) 0.013(3) 0.028(3) 0.014(3)
O105 0.099(5) 0.033(3) 0.065(4) -0.007(3) 0.048(4) -0.008(3)
O106 0.060(4) 0.057(4) 0.042(3) -0.008(3) 0.024(3) -0.025(3)
O107 0.048(3) 0.059(4) 0.060(4) 0.027(3) 0.031(3) 0.019(3)
O108 0.068(4) 0.037(3) 0.053(4) 0.014(3) 0.039(3) 0.016(3)
O109 0.049(3) 0.042(3) 0.056(4) 0.006(3) 0.019(3) -0.004(3)
O110 0.032(3) 0.044(3) 0.044(3) 0.006(2) 0.015(2) -0.002(2)
O111 0.054(3) 0.032(3) 0.038(3) 0.001(2) 0.020(3) -0.006(2)
O112 0.056(4) 0.040(3) 0.051(4) 0.006(3) 0.012(3) -0.008(3)
Ni7 0.0369(5) 0.0479(6) 0.0435(6) -0.0075(5) 0.0214(5) -0.0029(5)
Ni8 0.0349(5) 0.0408(6) 0.0397(6) -0.0024(4) 0.0164(4) 0.0032(4)
Ni9 0.0369(5) 0.0365(5) 0.0351(5) 0.0003(4) 0.0175(4) 0.0041(4)
Ni10 0.0339(5) 0.0349(5) 0.0319(5) -0.0003(4) 0.0154(4) 0.0010(4)
Ni11 0.0375(5) 0.0308(5) 0.0358(5) 0.0018(4) 0.0166(4) 0.0001(4)
Ni12 0.0362(5) 0.0323(5) 0.0362(5) 0.0037(4) 0.0156(4) -0.0021(4)
N9 0.040(4) 0.042(4) 0.042(4) -0.007(3) 0.019(3) -0.002(3)
N10 0.036(4) 0.043(4) 0.045(4) -0.001(3) 0.020(3) 0.003(3)
N11 0.045(4) 0.040(4) 0.043(4) -0.010(3) 0.021(3) -0.001(3)
N12 0.051(4) 0.043(4) 0.038(4) -0.003(3) 0.025(3) -0.002(3)
N13 0.050(4) 0.034(3) 0.038(4) 0.007(3) 0.024(3) 0.007(3)
N14 0.035(3) 0.031(3) 0.034(3) -0.001(3) 0.017(3) -0.002(3)
N15 0.040(3) 0.035(3) 0.032(3) 0.000(3) 0.015(3) -0.001(3)
N16 0.032(3) 0.027(3) 0.033(3) 0.004(2) 0.011(3) 0.000(2)
Cr7 0.0339(6) 0.0468(7) 0.0388(7) -0.0057(6) 0.0179(6) -0.0009(5)
Cr8 0.0350(6) 0.0371(7) 0.0371(7) -0.0043(5) 0.0179(5) 0.0025(5)
Cr9 0.0363(7) 0.0403(7) 0.0400(7) -0.0053(5) 0.0197(6) 0.0001(5)
Cr10 0.0331(6) 0.0350(6) 0.0351(7) 0.0033(5) 0.0157(5) 0.0018(5)
Cr11 0.0368(6) 0.0351(6) 0.0333(6) 0.0027(5) 0.0156(5) 0.0026(5)
Cr12 0.0625(9) 0.0386(7) 0.0457(8) 0.0104(6) 0.0314(7) 0.0170(6)
O1A1 0.133(10) 0.093(8) 0.270(16) 0.001(9) 0.059(11) -0.020(8)
C1A1 0.098(10) 0.095(10) 0.150(13) -0.025(9) 0.032(10) -0.037(9)
C2A1 0.174(18) 0.151(16) 0.166(17) -0.064(13) 0.021(14) -0.004(14)
C3A1 0.22(2) 0.164(18) 0.179(19) 0.032(16) -0.026(16) -0.056(17)
O1A2 0.180(14) 0.155(12) 0.204(15) -0.026(11) 0.055(11) -0.014(10)
C1A2 0.213(19) 0.191(18) 0.164(17) -0.015(14) 0.056(14) 0.031(15)
C2A2 0.30(3) 0.21(2) 0.30(3) 0.09(2) 0.14(2) 0.04(2)
C3A2 0.33(3) 0.28(3) 0.22(3) 0.03(2) 0.01(2) 0.00(3)
O1A3 0.214(16) 0.34(2) 0.222(16) -0.148(16) 0.129(14) -0.080(15)
C1A3 0.190(17) 0.200(17) 0.194(17) -0.032(14) 0.100(14) 0.013(14)
C3A3 0.37(3) 0.42(4) 0.28(3) -0.01(2) 0.23(3) -0.13(3)
C2A3 0.30(3) 0.21(2) 0.32(3) 0.00(2) 0.13(2) -0.09(2)
O1A4 0.25(3) 0.31(4) 0.33(4) 0.07(3) 0.10(3) -0.04(3)
C1A4 0.19(3) 0.20(3) 0.19(3) 0.007(18) 0.060(18) -0.007(19)
C2A4 0.14(3) 0.19(3) 0.17(3) 0.07(2) 0.05(2) -0.03(2)
C3A4 0.17(3) 0.16(3) 0.15(3) 0.00(2) 0.06(2) -0.05(2)
O1A5 0.16(2) 0.27(3) 0.20(3) 0.05(2) 0.06(2) 0.02(2)
C1A5 0.20(3) 0.21(3) 0.19(3) 0.003(18) 0.097(19) -0.009(18)
C2A5 0.20(3) 0.18(3) 0.11(2) 0.00(2) 0.08(2) -0.06(2)
C3A5 0.19(3) 0.11(2) 0.22(3) 0.02(2) 0.01(2) -0.04(2)
O1A6 0.27(3) 0.30(4) 0.34(4) -0.05(3) 0.18(3) -0.04(3)
C1A6 0.29(4) 0.29(4) 0.30(4) -0.02(2) 0.13(2) -0.01(2)
C2A6 0.24(4) 0.23(4) 0.30(4) -0.05(3) 0.08(3) -0.02(3)
C3A6 0.23(4) 0.19(3) 0.30(4) -0.02(3) 0.14(3) -0.01(3)
O1A7 0.35(4) 0.27(3) 0.26(3) -0.01(3) 0.18(3) 0.02(3)
C1A7 0.16(2) 0.14(2) 0.15(2) -0.044(16) 0.081(16) 0.037(16)
C2A7 0.20(3) 0.27(4) 0.20(3) 0.00(3) 0.09(3) 0.14(3)
C3A7 0.22(3) 0.22(3) 0.15(3) -0.04(2) 0.09(3) 0.07(3)
O1A8 0.40(2) 0.249(16) 0.216(14) 0.119(13) 0.235(16) 0.177(16)
C1A8 0.160(12) 0.130(11) 0.101(10) 0.056(9) 0.072(9) 0.057(10)
C2A8 0.32(3) 0.33(3) 0.146(17) 0.098(18) 0.132(19) 0.10(2)
C3A8 0.38(4) 0.23(3) 0.45(4) 0.02(3) 0.14(3) -0.01(3)
O1A9 0.29(2) 0.149(13) 0.236(18) -0.007(12) -0.022(15) 0.094(14)
C1A9 0.24(2) 0.189(19) 0.213(19) 0.042(15) 0.062(15) 0.017(16)
C2A9 0.38(4) 0.40(4) 0.50(4) -0.02(3) 0.06(3) -0.08(3)
C3A9 0.40(3) 0.19(2) 0.25(3) 0.027(19) 0.17(2) 0.08(2)
O1A0 0.21(3) 0.24(3) 0.16(2) 0.09(2) 0.069(19) 0.10(2)
C1A0 0.16(2) 0.15(2) 0.12(2) 0.008(16) 0.037(16) 0.046(17)
C2A0 0.22(3) 0.30(4) 0.14(3) -0.06(3) 0.10(3) -0.06(3)
C3A0 0.27(4) 0.27(4) 0.20(3) 0.08(3) 0.12(3) -0.04(3)
O1AA 0.17(2) 0.33(4) 0.27(3) 0.02(3) 0.08(2) 0.04(3)
C1AA 0.133(18) 0.123(18) 0.105(16) 0.026(14) 0.040(14) 0.034(15)
C2AA 0.27(4) 0.19(3) 0.19(3) -0.01(3) 0.06(3) 0.02(3)
C3AA 0.10(2) 0.17(3) 0.22(3) 0.03(3) 0.01(2) -0.02(2)
O1AB 0.34(3) 0.31(3) 0.27(3) 0.025(18) 0.074(19) -0.043(19)
C1AB 0.23(3) 0.23(3) 0.22(3) 0.002(10) 0.089(13) -0.007(10)
C2AB 0.24(3) 0.24(3) 0.25(3) 0.009(19) 0.09(2) 0.006(19)
C3AB 0.20(3) 0.21(3) 0.25(3) 0.002(19) 0.073(19) -0.011(18)
O1AC 0.127(16) 0.131(17) 0.113(15) 0.052(13) -0.007(12) 0.016(14)
C1AC 0.16(2) 0.16(2) 0.16(2) 0.004(17) 0.035(16) 0.012(17)
C2AC 0.31(5) 0.25(5) 0.46(5) 0.01(4) 0.14(4) -0.03(3)
C3AC 0.15(3) 0.14(3) 0.22(3) 0.06(2) 0.03(2) -0.02(2)

loop_
_atom_type_symbol
_atom_type_description
_atom_type_scat_dispersion_real
_atom_type_scat_dispersion_imag
_atom_type_scat_source
C C 0.0033 0.0016 'International Tables Vol C Tables 4.2.6.8 and 6.1.1.4'
H H 0.0000 0.0000 'International Tables Vol C Tables 4.2.6.8 and 6.1.1.4'
O O 0.0106 0.0060 'International Tables Vol C Tables 4.2.6.8 and 6.1.1.4'
Ni Ni 0.3393 1.1124 'International Tables Vol C Tables 4.2.6.8 and 6.1.1.4'
N N 0.0061 0.0033 'International Tables Vol C Tables 4.2.6.8 and 6.1.1.4'
Cr Cr 0.3209 0.6236 'International Tables Vol C Tables 4.2.6.8 and 6.1.1.4'

loop_
_geom_angle_atom_site_label_1
_geom_angle_atom_site_label_2
_geom_angle_atom_site_label_3
_geom_angle
N1 C1 N2 127.1(7)
N1 C1 C2 116.6(6)
N2 C1 C2 116.3(6)
N3 C2 N4 126.1(7)
N3 C2 C1 117.9(6)
N4 C2 C1 116.0(6)
N3 C3 C4 122.9(8)
N3 C3 H3 118.6
C4 C3 H3 118.6
C5 C4 C3 117.5(8)
C5 C4 H4 121.2
C3 C4 H4 121.2
N4 C5 C4 121.1(8)
N4 C5 H5 119.4
C4 C5 H5 119.4
N2 C6 C7 122.0(7)
N2 C6 H6 119.0
C7 C6 H6 119.0
C6 C7 C8 117.6(7)
C6 C7 H7 121.2
C8 C7 H7 121.2
N1 C8 C7 121.1(7)
N1 C8 H8 119.4
C7 C8 H8 119.4
N5 C9 N6 128.2(7)
N5 C9 C10 115.8(7)
N6 C9 C10 115.9(6)
N8 C10 N7 126.3(7)
N8 C10 C9 117.0(7)
N7 C10 C9 116.6(7)
N7 C11 C12 121.6(8)
N7 C11 H11 119.2
C12 C11 H11 119.2
C13 C12 C11 118.1(9)
C13 C12 H12 120.9
C11 C12 H12 120.9
C12 C13 N8 122.1(8)
C12 C13 H13 119.0
N8 C13 H13 119.0
N6 C14 C15 122.0(8)
N6 C14 H14 119.0
C15 C14 H14 119.0
C14 C15 C16 118.0(7)
C14 C15 H15 121.0
C16 C15 H15 121.0
N5 C16 C15 121.2(7)
N5 C16 H16 119.4
C15 C16 H16 119.4
O17 C33 O18 122.5(8)
O17 C33 C34 121.5(8)
O18 C33 C34 116.0(8)
C35B C34 C37B 110.0(12)
C35B C34 C36B 109.6(12)
C37B C34 C36B 107.9(12)
C37 C34 C35 109.5(10)
C37 C34 C36 109.7(10)
C35 C34 C36 107.3(10)
C37 C34 C33 112.0(9)
C35B C34 C33 111.3(11)
C37B C34 C33 109.5(11)
C36B C34 C33 108.5(11)
C35 C34 C33 109.2(9)
C36 C34 C33 108.9(10)
C34 C35 H35A 109.5
C34 C35 H35B 109.5
H35A C35 H35B 109.5
C34 C35 H35C 109.5
H35A C35 H35C 109.5
H35B C35 H35C 109.5
C34 C36 H36A 109.5
C34 C36 H36B 109.5
H36A C36 H36B 109.5
C34 C36 H36C 109.5
H36A C36 H36C 109.5
H36B C36 H36C 109.5
C34 C37 H37A 109.5
C34 C37 H37B 109.5
H37A C37 H37B 109.5
C34 C37 H37C 109.5
H37A C37 H37C 109.5
H37B C37 H37C 109.5
C34 C35B H35D 109.5
C34 C35B H35E 109.5
H35D C35B H35E 109.5
C34 C35B H35F 109.5
H35D C35B H35F 109.5
H35E C35B H35F 109.5
C34 C36B H36D 109.5
C34 C36B H36E 109.5
H36D C36B H36E 109.5
C34 C36B H36F 109.5
H36D C36B H36F 109.5
H36E C36B H36F 109.5
C34 C37B H37D 109.5
C34 C37B H37E 109.5
H37D C37B H37E 109.5
C34 C37B H37F 109.5
H37D C37B H37F 109.5
H37E C37B H37F 109.5
O19 C38 O20 126.6(8)
O19 C38 C39 116.7(8)
O20 C38 C39 116.3(8)
O19 C38 C39B 119.4(9)
O20 C38 C39B 113.1(9)
C40 C39 C41 106.8(11)
C40 C39 C42 106.9(11)
C41 C39 C42 106.7(11)
C40 C39 C38 112.6(11)
C41 C39 C38 113.0(10)
C42 C39 C38 110.5(11)
C39 C40 H40A 109.5
C39 C40 H40B 109.5
H40A C40 H40B 109.5
C39 C40 H40C 109.5
H40A C40 H40C 109.5
H40B C40 H40C 109.5
C39 C41 H41A 109.5
C39 C41 H41B 109.5
H41A C41 H41B 109.5
C39 C41 H41C 109.5
H41A C41 H41C 109.5
H41B C41 H41C 109.5
C39 C42 H42A 109.5
C39 C42 H42B 109.5
H42A C42 H42B 109.5
C39 C42 H42C 109.5
H42A C42 H42C 109.5
H42B C42 H42C 109.5
C40B C39B C42B 106.1(12)
C40B C39B C41B 106.9(12)
C42B C39B C41B 106.6(12)
C40B C39B C38 113.5(11)
C42B C39B C38 112.9(11)
C41B C39B C38 110.3(12)
C39B C40B H40D 109.5
C39B C40B H40E 109.5
H40D C40B H40E 109.5
C39B C40B H40F 109.5
H40D C40B H40F 109.5
H40E C40B H40F 109.5
C39B C41B H41D 109.5
C39B C41B H41E 109.5
H41D C41B H41E 109.5
C39B C41B H41F 109.5
H41D C41B H41F 109.5
H41E C41B H41F 109.5
C39B C42B H42D 109.5
C39B C42B H42E 109.5
H42D C42B H42E 109.5
C39B C42B H42F 109.5
H42D C42B H42F 109.5
H42E C42B H42F 109.5
O21 C43 O22 126.3(8)
O21 C43 C44 119.2(8)
O22 C43 C44 114.3(8)
C47 C44 C45 109.8(10)
C47 C44 C46 110.9(10)
C45 C44 C46 110.1(9)
C47 C44 C43 112.0(8)
C45 C44 C43 104.1(8)
C46 C44 C43 109.7(9)
C44 C45 H45A 109.5
C44 C45 H45B 109.5
H45A C45 H45B 109.5
C44 C45 H45C 109.5
H45A C45 H45C 109.5
H45B C45 H45C 109.5
C44 C46 H46A 109.5
C44 C46 H46B 109.5
H46A C46 H46B 109.5
C44 C46 H46C 109.5
H46A C46 H46C 109.5
H46B C46 H46C 109.5
C44 C47 H47A 109.5
C44 C47 H47B 109.5
H47A C47 H47B 109.5
C44 C47 H47C 109.5
H47A C47 H47C 109.5
H47B C47 H47C 109.5
O24 C48 O23 126.5(7)
O24 C48 C49 117.6(8)
O23 C48 C49 115.8(7)
C50 C49 C52 109.9(10)
C50 C49 C51 112.3(10)
C52 C49 C51 109.8(10)
C50 C49 C48 108.2(8)
C52 C49 C48 110.1(8)
C51 C49 C48 106.5(8)
C49 C50 H50A 109.5
C49 C50 H50B 109.5
H50A C50 H50B 109.5
C49 C50 H50C 109.5
H50A C50 H50C 109.5
H50B C50 H50C 109.5
C49 C51 H51A 109.5
C49 C51 H51B 109.5
H51A C51 H51B 109.5
C49 C51 H51C 109.5
H51A C51 H51C 109.5
H51B C51 H51C 109.5
C49 C52 H52A 109.5
C49 C52 H52B 109.5
H52A C52 H52B 109.5
C49 C52 H52C 109.5
H52A C52 H52C 109.5
H52B C52 H52C 109.5
O26 C53 O25 125.8(8)
O26 C53 C54 116.0(9)
O25 C53 C54 117.9(8)
C55 C54 C57 110.3(10)
C55 C54 C56 109.4(10)
C57 C54 C56 112.3(10)
C55 C54 C53 111.4(9)
C57 C54 C53 109.5(9)
C56 C54 C53 103.9(9)
C54 C55 H55A 109.5
C54 C55 H55B 109.5
H55A C55 H55B 109.5
C54 C55 H55C 109.5
H55A C55 H55C 109.5
H55B C55 H55C 109.5
C54 C56 H56A 109.5
C54 C56 H56B 109.5
H56A C56 H56B 109.5
C54 C56 H56C 109.5
H56A C56 H56C 109.5
H56B C56 H56C 109.5
C54 C57 H57A 109.5
C54 C57 H57B 109.5
H57A C57 H57B 109.5
C54 C57 H57C 109.5
H57A C57 H57C 109.5
H57B C57 H57C 109.5
O27 C58 O28 126.8(8)
O27 C58 C59 117.4(8)
O28 C58 C59 115.7(8)
C62 C59 C60 112.8(11)
C62 C59 C61 107.3(11)
C60 C59 C61 111.0(12)
C62 C59 C58 112.3(9)
C60 C59 C58 106.9(9)
C61 C59 C58 106.5(10)
C59 C60 H60A 109.5
C59 C60 H60B 109.5
H60A C60 H60B 109.5
C59 C60 H60C 109.5
H60A C60 H60C 109.5
H60B C60 H60C 109.5
C59 C61 H61A 109.5
C59 C61 H61B 109.5
H61A C61 H61B 109.5
C59 C61 H61C 109.5
H61A C61 H61C 109.5
H61B C61 H61C 109.5
C59 C62 H62A 109.5
C59 C62 H62B 109.5
H62A C62 H62B 109.5
C59 C62 H62C 109.5
H62A C62 H62C 109.5
H62B C62 H62C 109.5
O29 C63 O30 124.9(8)
O29 C63 C64 118.7(8)
O30 C63 C64 116.1(8)
C66 C64 C67 110.5(8)
C66 C64 C63 110.4(8)
C67 C64 C63 105.4(8)
C66 C64 C65 111.0(9)
C67 C64 C65 109.3(9)
C63 C64 C65 109.9(8)
C64 C65 H65A 109.5
C64 C65 H65B 109.5
H65A C65 H65B 109.5
C64 C65 H65C 109.5
H65A C65 H65C 109.5
H65B C65 H65C 109.5
C64 C66 H66A 109.5
C64 C66 H66B 109.5
H66A C66 H66B 109.5
C64 C66 H66C 109.5
H66A C66 H66C 109.5
H66B C66 H66C 109.5
C64 C67 H67A 109.5
C64 C67 H67B 109.5
H67A C67 H67B 109.5
C64 C67 H67C 109.5
H67A C67 H67C 109.5
H67B C67 H67C 109.5
O32 C68 O31 125.4(8)
O32 C68 C69 119.4(8)
O31 C68 C69 115.1(7)
C70 C69 C71 110.1(9)
C70 C69 C68 110.6(8)
C71 C69 C68 105.2(9)
C70 C69 C72 111.8(10)
C71 C69 C72 110.7(10)
C68 C69 C72 108.2(8)
C69 C70 H70A 109.5
C69 C70 H70B 109.5
H70A C70 H70B 109.5
C69 C70 H70C 109.5
H70A C70 H70C 109.5
H70B C70 H70C 109.5
C69 C71 H71A 109.5
C69 C71 H71B 109.5
H71A C71 H71B 109.5
C69 C71 H71C 109.5
H71A C71 H71C 109.5
H71B C71 H71C 109.5
C69 C72 H72A 109.5
C69 C72 H72B 109.5
H72A C72 H72B 109.5
C69 C72 H72C 109.5
H72A C72 H72C 109.5
H72B C72 H72C 109.5
O34 C73 O33 126.8(9)
O34 C73 C74 113.3(8)
O33 C73 C74 119.9(9)
C77 C74 C75 108.7(12)
C77 C74 C76 106.6(12)
C75 C74 C76 105.3(11)
C77 C74 C73 113.5(11)
C75 C74 C73 111.2(11)
C76 C74 C73 111.2(11)
C74 C75 H75A 109.5
C74 C75 H75B 109.5
H75A C75 H75B 109.5
C74 C75 H75C 109.5
H75A C75 H75C 109.5
H75B C75 H75C 109.5
C74 C76 H76A 109.5
C74 C76 H76B 109.5
H76A C76 H76B 109.5
C74 C76 H76C 109.5
H76A C76 H76C 109.5
H76B C76 H76C 109.5
C74 C77 H77A 109.5
C74 C77 H77B 109.5
H77A C77 H77B 109.5
C74 C77 H77C 109.5
H77A C77 H77C 109.5
H77B C77 H77C 109.5
O35 C78 O36 126.8(8)
O35 C78 C79 116.4(8)
O36 C78 C79 116.8(8)
C82 C79 C78 110.5(8)
C82 C79 C80 111.2(10)
C78 C79 C80 110.4(8)
C82 C79 C81 111.8(9)
C78 C79 C81 105.8(8)
C80 C79 C81 106.9(9)
C79 C80 H80A 109.5
C79 C80 H80B 109.5
H80A C80 H80B 109.5
C79 C80 H80C 109.5
H80A C80 H80C 109.5
H80B C80 H80C 109.5
C79 C81 H81A 109.5
C79 C81 H81B 109.5
H81A C81 H81B 109.5
C79 C81 H81C 109.5
H81A C81 H81C 109.5
H81B C81 H81C 109.5
C79 C82 H82A 109.5
C79 C82 H82B 109.5
H82A C82 H82B 109.5
C79 C82 H82C 109.5
H82A C82 H82C 109.5
H82B C82 H82C 109.5
O37 C83 O38 119.7(8)
O37 C83 C84 120.8(7)
O38 C83 C84 119.4(8)
O37 C83 Ni2 60.5(4)
O38 C83 Ni2 59.6(4)
C84 C83 Ni2 175.4(6)
C87 C84 C83 106.4(8)
C87 C84 C85 110.2(9)
C83 C84 C85 110.0(8)
C87 C84 C86 111.8(9)
C83 C84 C86 108.7(7)
C85 C84 C86 109.7(8)
C84 C85 H85A 109.5
C84 C85 H85B 109.5
H85A C85 H85B 109.5
C84 C85 H85C 109.5
H85A C85 H85C 109.5
H85B C85 H85C 109.5
C84 C86 H86A 109.5
C84 C86 H86B 109.5
H86A C86 H86B 109.5
C84 C86 H86C 109.5
H86A C86 H86C 109.5
H86B C86 H86C 109.5
C84 C87 H87A 109.5
C84 C87 H87B 109.5
H87A C87 H87B 109.5
C84 C87 H87C 109.5
H87A C87 H87C 109.5
H87B C87 H87C 109.5
O39 C88 O40 124.4(7)
O39 C88 C89 118.9(7)
O40 C88 C89 116.6(7)
C92 C89 C91 110.0(8)
C92 C89 C90 109.4(8)
C91 C89 C90 110.3(9)
C92 C89 C88 111.3(7)
C91 C89 C88 109.5(7)
C90 C89 C88 106.3(7)
C89 C90 H90A 109.5
C89 C90 H90B 109.5
H90A C90 H90B 109.5
C89 C90 H90C 109.5
H90A C90 H90C 109.5
H90B C90 H90C 109.5
C89 C91 H91A 109.5
C89 C91 H91B 109.5
H91A C91 H91B 109.5
C89 C91 H91C 109.5
H91A C91 H91C 109.5
H91B C91 H91C 109.5
C89 C92 H92A 109.5
C89 C92 H92B 109.5
H92A C92 H92B 109.5
C89 C92 H92C 109.5
H92A C92 H92C 109.5
H92B C92 H92C 109.5
O41 C93 O42 124.2(9)
O41 C93 C94 119.0(8)
O42 C93 C94 116.8(7)
C93 C94 C95 111.6(7)
C93 C94 C96B 110.8(7)
C93 C94 C97B 110.2(7)
C96B C94 C97B 109.9(7)
C93 C94 C96 109.7(6)
C95 C94 C96 110.1(7)
C93 C94 C95B 109.2(7)
C96B C94 C95B 108.6(7)
C97B C94 C95B 108.0(7)
C93 C94 C97 109.1(7)
C95 C94 C97 108.7(7)
C96 C94 C97 107.4(7)
C94 C95 H95A 109.5
C94 C95 H95B 109.5
H95A C95 H95B 109.5
C94 C95 H95C 109.5
H95A C95 H95C 109.5
H95B C95 H95C 109.5
C94 C96 H96A 109.5
C94 C96 H96B 109.5
H96A C96 H96B 109.5
C94 C96 H96C 109.5
H96A C96 H96C 109.5
H96B C96 H96C 109.5
C94 C97 H97A 109.5
C94 C97 H97B 109.5
H97A C97 H97B 109.5
C94 C97 H97C 109.5
H97A C97 H97C 109.5
H97B C97 H97C 109.5
C94 C95B H95D 109.5
C94 C95B H95E 109.5
H95D C95B H95E 109.5
C94 C95B H95F 109.5
H95D C95B H95F 109.5
H95E C95B H95F 109.5
C94 C96B H96D 109.5
C94 C96B H96E 109.5
H96D C96B H96E 109.5
C94 C96B H96F 109.5
H96D C96B H96F 109.5
H96E C96B H96F 109.5
C94 C97B H97D 109.5
C94 C97B H97E 109.5
H97D C97B H97E 109.5
C94 C97B H97F 109.5
H97D C97B H97F 109.5
H97E C97B H97F 109.5
O43 C98 O44 125.5(7)
O43 C98 C99 119.3(7)
O44 C98 C99 115.1(6)
C301 C99 C300 110.3(9)
C102 C99 C101 109.6(7)
C102 C99 C100 110.0(7)
C101 C99 C100 109.2(7)
C301 C99 C302 111.0(18)
C300 C99 C302 107.6(18)
C301 C99 C98 109.7(7)
C102 C99 C98 109.6(7)
C300 C99 C98 109.5(7)
C101 C99 C98 109.7(6)
C100 C99 C98 108.7(6)
C302 C99 C98 108.7(7)
C99 C100 H10A 109.5
C99 C100 H10B 109.5
H10A C100 H10B 109.5
C99 C100 H10C 109.5
H10A C100 H10C 109.5
H10B C100 H10C 109.5
C99 C101 H10D 109.5
C99 C101 H10E 109.5
H10D C101 H10E 109.5
C99 C101 H10F 109.5
H10D C101 H10F 109.5
H10E C101 H10F 109.5
C99 C102 H10G 109.5
C99 C102 H10H 109.5
H10G C102 H10H 109.5
C99 C102 H10I 109.5
H10G C102 H10I 109.5
H10H C102 H10I 109.5
C99 C300 H30A 109.5
C99 C300 H30B 109.5
H30A C300 H30B 109.5
C99 C300 H30C 109.5
H30A C300 H30C 109.5
H30B C300 H30C 109.5
C99 C301 H30D 109.5
C99 C301 H30E 109.5
H30D C301 H30E 109.5
C99 C301 H30F 109.5
H30D C301 H30F 109.5
H30E C301 H30F 109.5
C99 C302 H30G 109.5
C99 C302 H30H 109.5
H30G C302 H30H 109.5
C99 C302 H30I 109.5
H30G C302 H30I 109.5
H30H C302 H30I 109.5
O45 C103 O46 125.0(8)
O45 C103 C104 116.9(8)
O46 C103 C104 118.0(8)
C107 C104 C106 110.4(10)
C107 C104 C105 108.7(11)
C106 C104 C105 109.6(10)
C107 C104 C103 105.4(9)
C106 C104 C103 112.6(9)
C105 C104 C103 110.0(8)
C104 C105 H10J 109.5
C104 C105 H10K 109.5
H10J C105 H10K 109.5
C104 C105 H10L 109.5
H10J C105 H10L 109.5
H10K C105 H10L 109.5
C104 C106 H10M 109.5
C104 C106 H10N 109.5
H10M C106 H10N 109.5
C104 C106 H10O 109.5
H10M C106 H10O 109.5
H10N C106 H10O 109.5
C104 C107 H10P 109.5
C104 C107 H10Q 109.5
H10P C107 H10Q 109.5
C104 C107 H10R 109.5
H10P C107 H10R 109.5
H10Q C107 H10R 109.5
O47 C108 O48 124.8(7)
O47 C108 C109 117.6(8)
O48 C108 C109 117.5(8)
C112 C109 C110 111.3(10)
C112 C109 C108 112.3(9)
C110 C109 C108 104.5(8)
C112 C109 C111 109.6(10)
C110 C109 C111 107.7(10)
C108 C109 C111 111.3(8)
C109 C110 H11A 109.5
C109 C110 H11B 109.5
H11A C110 H11B 109.5
C109 C110 H11C 109.5
H11A C110 H11C 109.5
H11B C110 H11C 109.5
C109 C111 H11D 109.5
C109 C111 H11E 109.5
H11D C111 H11E 109.5
C109 C111 H11F 109.5
H11D C111 H11F 109.5
H11E C111 H11F 109.5
C109 C112 H11G 109.5
C109 C112 H11H 109.5
H11G C112 H11H 109.5
C109 C112 H11I 109.5
H11G C112 H11I 109.5
H11H C112 H11I 109.5
O49 C113 O50 126.3(7)
O49 C113 C114 117.1(8)
O50 C113 C114 116.5(8)
C115 C114 C117 108.4(9)
C115 C114 C116 111.5(10)
C117 C114 C116 111.4(10)
C115 C114 C113 111.5(8)
C117 C114 C113 105.4(8)
C116 C114 C113 108.5(8)
C114 C115 H11J 109.5
C114 C115 H11K 109.5
H11J C115 H11K 109.5
C114 C115 H11L 109.5
H11J C115 H11L 109.5
H11K C115 H11L 109.5
C114 C116 H11M 109.5
C114 C116 H11N 109.5
H11M C116 H11N 109.5
C114 C116 H11O 109.5
H11M C116 H11O 109.5
H11N C116 H11O 109.5
C114 C117 H11P 109.5
C114 C117 H11Q 109.5
H11P C117 H11Q 109.5
C114 C117 H11R 109.5
H11P C117 H11R 109.5
H11Q C117 H11R 109.5
O51 C118 O52 124.5(8)
O51 C118 C119 118.5(6)
O52 C118 C119 116.9(7)
C122 C119 C118 112.4(7)
C320 C119 C118 112.1(7)
C320 C119 C321 110.0(7)
C118 C119 C321 109.1(7)
C122 C119 C120 109.7(7)
C118 C119 C120 108.9(7)
C320 C119 C322 109.4(7)
C118 C119 C322 108.8(7)
C321 C119 C322 107.4(7)
C122 C119 C121 109.7(7)
C118 C119 C121 108.8(7)
C120 C119 C121 107.1(7)
C119 C120 H12A 109.5
C119 C120 H12B 109.5
H12A C120 H12B 109.5
C119 C120 H12C 109.5
H12A C120 H12C 109.5
H12B C120 H12C 109.5
C119 C121 H12D 109.5
C119 C121 H12E 109.5
H12D C121 H12E 109.5
C119 C121 H12F 109.5
H12D C121 H12F 109.5
H12E C121 H12F 109.5
C119 C122 H12G 109.5
C119 C122 H12H 109.5
H12G C122 H12H 109.5
C119 C122 H12I 109.5
H12G C122 H12I 109.5
H12H C122 H12I 109.5
C119 C320 H32A 109.5
C119 C320 H32B 109.5
H32A C320 H32B 109.5
C119 C320 H32C 109.5
H32A C320 H32C 109.5
H32B C320 H32C 109.5
C119 C321 H32D 109.5
C119 C321 H32E 109.5
H32D C321 H32E 109.5
C119 C321 H32F 109.5
H32D C321 H32F 109.5
H32E C321 H32F 109.5
C119 C322 H32G 109.5
C119 C322 H32H 109.5
H32G C322 H32H 109.5
C119 C322 H32I 109.5
H32G C322 H32I 109.5
H32H C322 H32I 109.5
O53 C123 O54 125.6(8)
O53 C123 C124 118.1(7)
O54 C123 C124 116.2(7)
C126 C124 C123 111.6(8)
C126 C124 C127 112.5(10)
C123 C124 C127 110.2(8)
C126 C124 C125 108.2(9)
C123 C124 C125 104.0(8)
C127 C124 C125 109.9(10)
C124 C125 H12J 109.5
C124 C125 H12K 109.5
H12J C125 H12K 109.5
C124 C125 H12L 109.5
H12J C125 H12L 109.5
H12K C125 H12L 109.5
C124 C126 H12M 109.5
C124 C126 H12N 109.5
H12M C126 H12N 109.5
C124 C126 H12O 109.5
H12M C126 H12O 109.5
H12N C126 H12O 109.5
C124 C127 H12P 109.5
C124 C127 H12Q 109.5
H12P C127 H12Q 109.5
C124 C127 H12R 109.5
H12P C127 H12R 109.5
H12Q C127 H12R 109.5
O56 C128 O55 125.2(7)
O56 C128 C129 120.6(8)
O55 C128 C129 114.2(8)
C130 C129 C128 108.1(10)
C130 C129 C132 110.3(12)
C128 C129 C132 109.2(9)
C130 C129 C131 112.9(12)
C128 C129 C131 110.7(9)
C132 C129 C131 105.5(11)
C129 C130 H13A 109.5
C129 C130 H13B 109.5
H13A C130 H13B 109.5
C129 C130 H13C 109.5
H13A C130 H13C 109.5
H13B C130 H13C 109.5
C129 C131 H13D 109.5
C129 C131 H13E 109.5
H13D C131 H13E 109.5
C129 C131 H13F 109.5
H13D C131 H13F 109.5
H13E C131 H13F 109.5
C129 C132 H13G 109.5
C129 C132 H13H 109.5
H13G C132 H13H 109.5
C129 C132 H13I 109.5
H13G C132 H13I 109.5
H13H C132 H13I 109.5
O58 C133 O57 125.8(8)
O58 C133 C134 116.9(7)
O57 C133 C134 117.3(7)
C135 C134 C136 109.2(8)
C135 C134 C137 111.4(9)
C136 C134 C137 106.8(8)
C135 C134 C133 112.1(8)
C136 C134 C133 109.4(8)
C137 C134 C133 107.8(7)
C134 C135 H13J 109.5
C134 C135 H13K 109.5
H13J C135 H13K 109.5
C134 C135 H13L 109.5
H13J C135 H13L 109.5
H13K C135 H13L 109.5
C134 C136 H13M 109.5
C134 C136 H13N 109.5
H13M C136 H13N 109.5
C134 C136 H13O 109.5
H13M C136 H13O 109.5
H13N C136 H13O 109.5
C134 C137 H13P 109.5
C134 C137 H13Q 109.5
H13P C137 H13Q 109.5
C134 C137 H13R 109.5
H13P C137 H13R 109.5
H13Q C137 H13R 109.5
O59 C138 O60 126.5(7)
O59 C138 C139 117.2(7)
O60 C138 C139 116.3(7)
C138 C139 C141 109.8(7)
C138 C139 C140 108.8(7)
C141 C139 C140 110.2(8)
C138 C139 C142 109.9(7)
C141 C139 C142 110.1(7)
C140 C139 C142 108.0(7)
C139 C140 H14A 109.5
C139 C140 H14B 109.5
H14A C140 H14B 109.5
C139 C140 H14C 109.5
H14A C140 H14C 109.5
H14B C140 H14C 109.5
C139 C141 H14D 109.5
C139 C141 H14E 109.5
H14D C141 H14E 109.5
C139 C141 H14F 109.5
H14D C141 H14F 109.5
H14E C141 H14F 109.5
C139 C142 H14G 109.5
C139 C142 H14H 109.5
H14G C142 H14H 109.5
C139 C142 H14I 109.5
H14G C142 H14I 109.5
H14H C142 H14I 109.5
O62 C143 O61 119.1(8)
O62 C143 C144 120.4(8)
O61 C143 C144 120.5(8)
O62 C143 Ni5 60.6(4)
O61 C143 Ni5 59.4(4)
C144 C143 Ni5 171.5(7)
C145 C144 C147 108.6(9)
C145 C144 C146 109.7(10)
C147 C144 C146 111.0(9)
C145 C144 C143 110.4(8)
C147 C144 C143 110.2(9)
C146 C144 C143 107.0(9)
C144 C145 H14J 109.5
C144 C145 H14K 109.5
H14J C145 H14K 109.5
C144 C145 H14L 109.5
H14J C145 H14L 109.5
H14K C145 H14L 109.5
C144 C146 H14M 109.5
C144 C146 H14N 109.5
H14M C146 H14N 109.5
C144 C146 H14O 109.5
H14M C146 H14O 109.5
H14N C146 H14O 109.5
C144 C147 H14P 109.5
C144 C147 H14Q 109.5
H14P C147 H14Q 109.5
C144 C147 H14R 109.5
H14P C147 H14R 109.5
H14Q C147 H14R 109.5
O64 C148 O63 124.5(8)
O64 C148 C149 116.2(6)
O63 C148 C149 119.3(6)
C350 C149 C351 109.9(7)
C151 C149 C152 109.6(7)
C151 C149 C150 109.0(6)
C152 C149 C150 107.6(7)
C350 C149 C352 108.6(7)
C351 C149 C352 107.8(7)
C151 C149 C148 112.0(6)
C350 C149 C148 111.5(7)
C351 C149 C148 110.0(7)
C152 C149 C148 109.7(6)
C150 C149 C148 108.9(7)
C352 C149 C148 108.9(7)
C149 C150 H15A 109.5
C149 C150 H15B 109.5
H15A C150 H15B 109.5
C149 C150 H15C 109.5
H15A C150 H15C 109.5
H15B C150 H15C 109.5
C149 C151 H15D 109.5
C149 C151 H15E 109.5
H15D C151 H15E 109.5
C149 C151 H15F 109.5
H15D C151 H15F 109.5
H15E C151 H15F 109.5
C149 C152 H15G 109.5
C149 C152 H15H 109.5
H15G C152 H15H 109.5
C149 C152 H15I 109.5
H15G C152 H15I 109.5
H15H C152 H15I 109.5
C149 C350 H35G 109.5
C149 C350 H35H 109.5
H35G C350 H35H 109.5
C149 C350 H35I 109.5
H35G C350 H35I 109.5
H35H C350 H35I 109.5
C149 C351 H35J 109.5
C149 C351 H35K 109.5
H35J C351 H35K 109.5
C149 C351 H35L 109.5
H35J C351 H35L 109.5
H35K C351 H35L 109.5
C149 C352 H35M 109.5
C149 C352 H35N 109.5
H35M C352 H35N 109.5
C149 C352 H35O 109.5
H35M C352 H35O 109.5
H35N C352 H35O 109.5
Cr1 O1 Ni1 115.1(3)
Cr1 O1 H1B 108.7
Ni1 O1 H1B 108.6
Cr2 O2 Cr1 123.4(3)
Cr2 O2 H2AL 106.3
Cr1 O2 H2AL 106.3
Cr2 O3 Cr3 118.5(3)
Cr2 O3 Ni2 127.3(2)
Cr3 O3 Ni2 95.76(19)
Cr2 O3 H377 104.2
Cr3 O3 H377 104.3
Ni2 O3 H377 104.3
Cr3 O4 Ni3 114.0(2)
Cr3 O4 Ni2 101.4(2)
Ni3 O4 Ni2 119.0(2)
Cr3 O4 H4A 107.2
Ni3 O4 H4A 107.3
Ni2 O4 H4A 107.3
Cr4 O5 Ni4 115.2(3)
Cr4 O5 H5A 108.4
Ni4 O5 H5A 108.4
Cr5 O6 Cr4 122.2(2)
Cr5 O6 H6B 106.8
Cr4 O6 H6B 106.7
Cr5 O7 Cr6 119.0(2)
Cr5 O7 Ni5 130.5(2)
Cr6 O7 Ni5 94.83(19)
Cr5 O7 H7A 103.0
Cr6 O7 H7A 103.0
Ni5 O7 H7A 103.0
Cr6 O8 Ni6 114.5(2)
Cr6 O8 Ni5 101.7(2)
Ni6 O8 Ni5 118.0(2)
Cr6 O8 H8A 107.4
Ni6 O8 H8A 107.3
Ni5 O8 H8A 107.3
C33 O17 Ni1 123.0(6)
C33 O18 H18 109.5
C38 O19 Ni1 126.8(6)
C38 O20 Cr1 139.3(6)
C43 O21 Ni1 130.3(6)
C43 O22 Cr1 132.5(6)
C48 O23 Cr1 129.5(5)
C48 O24 Cr2 134.0(5)
C53 O25 Cr1 135.5(5)
C53 O26 Cr2 128.1(6)
C58 O27 Cr2 135.1(6)
C58 O28 Cr3 129.1(6)
C63 O29 Cr2 130.5(5)
C63 O30 Cr3 136.3(5)
C68 O31 Cr3 132.0(5)
C68 O32 Ni3 133.8(5)
C73 O33 Cr3 134.6(6)
C73 O34 Ni3 129.5(6)
C78 O35 Ni3 141.2(6)
C78 O36 Ni2 124.7(5)
C83 O37 Ni2 88.3(5)
C83 O38 Ni2 89.1(5)
C88 O39 Ni2 123.7(5)
C93 O41 Ni4 121.6(6)
C93 O42 H42 109.5
C98 O43 Ni4 129.4(5)
C98 O44 Cr4 138.5(5)
C103 O45 Ni4 131.1(5)
C103 O46 Cr4 135.2(6)
C108 O47 Cr4 135.7(5)
C108 O48 Cr5 126.1(5)
C113 O49 Cr4 127.7(5)
C113 O50 Cr5 135.9(5)
C118 O51 Cr5 134.8(5)
C118 O52 Cr6 135.9(6)
C123 O53 Cr5 135.3(5)
C123 O54 Cr6 133.4(5)
C128 O55 Cr6 138.6(5)
C128 O56 Ni6 129.2(5)
C133 O57 Cr6 135.1(6)
C133 O58 Ni6 130.6(5)
C138 O59 Ni6 140.6(5)
C138 O60 Ni5 123.9(5)
C143 O61 Ni5 89.2(5)
C143 O62 Ni5 88.2(5)
C148 O63 Ni5 122.1(5)
O21 Ni1 O19 90.5(3)
O21 Ni1 O1 100.2(2)
O19 Ni1 O1 93.1(2)
O21 Ni1 N2 89.9(2)
O19 Ni1 N2 171.5(2)
O1 Ni1 N2 95.2(2)
O21 Ni1 N4 89.5(3)
O19 Ni1 N4 91.8(2)
O1 Ni1 N4 169.0(2)
N2 Ni1 N4 79.7(2)
O21 Ni1 O17 169.7(3)
O19 Ni1 O17 85.9(3)
O1 Ni1 O17 89.6(2)
N2 Ni1 O17 92.3(2)
N4 Ni1 O17 81.0(3)
O39 Ni2 O36 90.2(2)
O39 Ni2 O4 97.6(2)
O36 Ni2 O4 98.3(2)
O39 Ni2 O38 92.4(2)
O36 Ni2 O38 91.5(2)
O4 Ni2 O38 166.0(2)
O39 Ni2 O37 154.6(2)
O36 Ni2 O37 88.1(2)
O4 Ni2 O37 107.8(2)
O38 Ni2 O37 62.3(2)
O39 Ni2 O3 97.9(2)
O36 Ni2 O3 170.7(2)
O4 Ni2 O3 76.27(18)
O38 Ni2 O3 92.62(19)
O37 Ni2 O3 86.4(2)
O39 Ni2 C83 123.4(3)
O36 Ni2 C83 87.7(3)
O4 Ni2 C83 138.7(2)
O38 Ni2 C83 31.2(2)
O37 Ni2 C83 31.2(2)
O3 Ni2 C83 91.6(2)
O35 Ni3 O4 95.5(2)
O35 Ni3 O32 91.0(3)
O4 Ni3 O32 94.3(2)
O35 Ni3 O34 167.6(3)
O4 Ni3 O34 95.4(2)
O32 Ni3 O34 93.9(3)
O35 Ni3 N7 82.6(3)
O4 Ni3 N7 177.8(2)
O32 Ni3 N7 86.8(2)
O34 Ni3 N7 86.4(3)
O35 Ni3 N5 90.1(3)
O4 Ni3 N5 101.4(2)
O32 Ni3 N5 164.1(2)
O34 Ni3 N5 82.1(3)
N7 Ni3 N5 77.6(2)
O43 Ni4 O45 91.3(3)
O43 Ni4 O5 93.2(2)
O45 Ni4 O5 99.9(2)
O43 Ni4 N6 168.4(3)
O45 Ni4 N6 90.5(2)
O5 Ni4 N6 97.7(2)
O43 Ni4 N8 89.1(2)
O45 Ni4 N8 87.9(3)
O5 Ni4 N8 171.7(2)
N6 Ni4 N8 79.5(2)
O43 Ni4 O41 87.0(2)
O45 Ni4 O41 170.3(2)
O5 Ni4 O41 89.7(2)
N6 Ni4 O41 89.3(2)
N8 Ni4 O41 82.5(3)
O63 Ni5 O60 91.4(2)
O63 Ni5 O8 97.2(2)
O60 Ni5 O8 96.8(2)
O63 Ni5 O61 156.4(2)
O60 Ni5 O61 90.7(2)
O8 Ni5 O61 105.8(2)
O63 Ni5 O62 94.3(2)
O60 Ni5 O62 90.4(2)
O8 Ni5 O62 166.2(2)
O61 Ni5 O62 62.2(2)
O63 Ni5 O7 94.5(2)
O60 Ni5 O7 172.2(2)
O8 Ni5 O7 77.43(18)
O61 Ni5 O7 85.9(2)
O62 Ni5 O7 94.2(2)
O63 Ni5 C143 125.3(3)
O60 Ni5 C143 87.3(3)
O8 Ni5 C143 137.2(3)
O61 Ni5 C143 31.4(3)
O62 Ni5 C143 31.2(2)
O7 Ni5 C143 93.3(2)
O59 Ni6 O56 92.9(2)
O59 Ni6 O8 93.5(2)
O56 Ni6 O8 95.8(2)
O59 Ni6 O58 168.2(2)
O56 Ni6 O58 91.6(3)
O8 Ni6 O58 96.8(2)
O59 Ni6 N11 81.2(2)
O56 Ni6 N11 88.6(2)
O8 Ni6 N11 173.3(2)
O58 Ni6 N11 88.1(2)
O59 Ni6 N9 89.5(2)
O56 Ni6 N9 165.3(2)
O8 Ni6 N9 98.5(2)
O58 Ni6 N9 83.5(3)
N11 Ni6 N9 77.4(2)
C1 N1 C8 116.3(7)
C1 N1 Ni12 113.3(5)
C8 N1 Ni12 129.9(5)
C1 N2 C6 115.9(6)
C1 N2 Ni1 114.5(5)
C6 N2 Ni1 129.4(5)
C2 N3 C3 115.7(7)
C2 N3 Ni12 113.4(5)
C3 N3 Ni12 130.3(6)
C5 N4 C2 116.6(7)
C5 N4 Ni1 130.0(6)
C2 N4 Ni1 112.8(5)
C9 N5 C16 114.3(6)
C9 N5 Ni3 114.1(5)
C16 N5 Ni3 131.0(5)
C14 N6 C9 116.2(6)
C14 N6 Ni4 129.7(5)
C9 N6 Ni4 114.0(5)
C10 N7 C11 115.7(7)
C10 N7 Ni3 115.1(5)
C11 N7 Ni3 129.0(6)
C10 N8 C13 116.1(7)
C10 N8 Ni4 112.9(5)
C13 N8 Ni4 130.3(6)
O2 Cr1 O22 89.1(2)
O2 Cr1 O1 92.2(2)
O22 Cr1 O1 96.0(2)
O2 Cr1 O23 91.8(2)
O22 Cr1 O23 85.8(3)
O1 Cr1 O23 175.6(2)
O2 Cr1 O20 176.9(3)
O22 Cr1 O20 91.2(3)
O1 Cr1 O20 90.8(3)
O23 Cr1 O20 85.1(3)
O2 Cr1 O25 92.6(2)
O22 Cr1 O25 175.0(3)
O1 Cr1 O25 88.6(2)
O23 Cr1 O25 89.4(3)
O20 Cr1 O25 86.9(3)
O2 Cr2 O29 90.7(2)
O2 Cr2 O24 92.7(2)
O29 Cr2 O24 87.4(2)
O2 Cr2 O26 91.7(2)
O29 Cr2 O26 177.2(2)
O24 Cr2 O26 91.0(2)
O2 Cr2 O27 175.3(2)
O29 Cr2 O27 90.9(2)
O24 Cr2 O27 83.0(2)
O26 Cr2 O27 86.6(2)
O2 Cr2 O3 91.7(2)
O29 Cr2 O3 92.6(2)
O24 Cr2 O3 175.7(2)
O26 Cr2 O3 88.8(2)
O27 Cr2 O3 92.6(2)
O31 Cr3 O33 93.0(3)
O31 Cr3 O30 176.0(2)
O33 Cr3 O30 85.6(3)
O31 Cr3 O4 93.7(2)
O33 Cr3 O4 98.0(2)
O30 Cr3 O4 90.2(2)
O31 Cr3 O28 85.0(3)
O33 Cr3 O28 85.6(3)
O30 Cr3 O28 91.1(3)
O4 Cr3 O28 176.3(3)
O31 Cr3 O3 87.0(2)
O33 Cr3 O3 177.7(2)
O30 Cr3 O3 94.2(2)
O4 Cr3 O3 84.3(2)
O28 Cr3 O3 92.2(2)
O6 Cr4 O46 90.5(2)
O6 Cr4 O5 92.3(2)
O46 Cr4 O5 96.8(2)
O6 Cr4 O44 176.7(2)
O46 Cr4 O44 90.0(2)
O5 Cr4 O44 90.8(2)
O6 Cr4 O49 91.8(2)
O46 Cr4 O49 86.8(2)
O5 Cr4 O49 174.5(2)
O44 Cr4 O49 85.0(2)
O6 Cr4 O47 93.2(2)
O46 Cr4 O47 173.8(2)
O5 Cr4 O47 88.1(2)
O44 Cr4 O47 86.0(2)
O49 Cr4 O47 88.0(2)
O6 Cr5 O53 91.7(2)
O6 Cr5 O50 92.0(2)
O53 Cr5 O50 87.5(2)
O6 Cr5 O48 92.2(2)
O53 Cr5 O48 175.4(2)
O50 Cr5 O48 89.9(2)
O6 Cr5 O7 92.0(2)
O53 Cr5 O7 94.1(2)
O50 Cr5 O7 175.7(2)
O48 Cr5 O7 88.2(2)
O6 Cr5 O51 175.5(2)
O53 Cr5 O51 91.0(3)
O50 Cr5 O51 84.5(2)
O48 Cr5 O51 85.0(3)
O7 Cr5 O51 91.5(2)
O57 Cr6 O8 95.6(2)
O57 Cr6 O55 95.1(3)
O8 Cr6 O55 93.5(2)
O57 Cr6 O54 85.8(3)
O8 Cr6 O54 91.0(2)
O55 Cr6 O54 175.3(2)
O57 Cr6 O52 85.0(2)
O8 Cr6 O52 179.3(3)
O55 Cr6 O52 86.2(3)
O54 Cr6 O52 89.3(3)
O57 Cr6 O7 178.0(2)
O8 Cr6 O7 85.75(19)
O55 Cr6 O7 86.3(2)
O54 Cr6 O7 92.7(2)
O52 Cr6 O7 93.6(2)
N9 C17 N10 125.9(7)
N9 C17 C18 119.2(7)
N10 C17 C18 114.9(6)
N11 C18 N12 126.4(7)
N11 C18 C17 115.6(6)
N12 C18 C17 118.0(7)
N11 C19 C20 121.0(8)
N11 C19 H19 119.5
C20 C19 H19 119.5
C19 C20 C21 119.1(8)
C19 C20 H20 120.4
C21 C20 H20 120.4
N12 C21 C20 120.4(8)
N12 C21 H21 119.8
C20 C21 H21 119.8
N10 C22 C23 120.5(8)
N10 C22 H22 119.7
C23 C22 H22 119.7
C24 C23 C22 118.6(8)
C24 C23 H23 120.7
C22 C23 H23 120.7
N9 C24 C23 121.9(7)
N9 C24 H24 119.1
C23 C24 H24 119.1
N13 C25 N14 125.8(6)
N13 C25 C26 117.7(6)
N14 C25 C26 116.5(6)
N15 C26 N16 126.0(6)
N15 C26 C25 118.2(6)
N16 C26 C25 115.8(6)
N15 C27 C28 120.2(7)
N15 C27 H27 119.9
C28 C27 H27 119.9
C27 C28 C29 117.9(8)
C27 C28 H28 121.0
C29 C28 H28 121.0
N16 C29 C28 122.5(7)
N16 C29 H29 118.8
C28 C29 H29 118.8
N14 C30 C31 121.8(7)
N14 C30 H30 119.1
C31 C30 H30 119.1
C30 C31 C32 117.0(7)
C30 C31 H31 121.5
C32 C31 H31 121.5
N13 C32 C31 122.3(7)
N13 C32 H32 118.8
C31 C32 H32 118.8
O65 C153 O66 121.8(8)
O65 C153 C154 122.1(8)
O66 C153 C154 116.1(8)
C153 C154 C156 112.6(8)
C153 C154 C155 109.5(8)
C156 C154 C155 111.6(9)
C153 C154 C157 105.5(8)
C156 C154 C157 109.4(8)
C155 C154 C157 107.9(9)
C154 C155 H15J 109.5
C154 C155 H15K 109.5
H15J C155 H15K 109.5
C154 C155 H15L 109.5
H15J C155 H15L 109.5
H15K C155 H15L 109.5
C154 C156 H15M 109.5
C154 C156 H15N 109.5
H15M C156 H15N 109.5
C154 C156 H15O 109.5
H15M C156 H15O 109.5
H15N C156 H15O 109.5
C154 C157 H15P 109.5
C154 C157 H15Q 109.5
H15P C157 H15Q 109.5
C154 C157 H15R 109.5
H15P C157 H15R 109.5
H15Q C157 H15R 109.5
O67 C158 O68 126.6(7)
O67 C158 C159 118.3(8)
O68 C158 C159 115.2(8)
C160 C159 C161 113.7(10)
C160 C159 C158 106.6(8)
C161 C159 C158 110.9(8)
C160 C159 C162 107.3(11)
C161 C159 C162 107.4(10)
C158 C159 C162 110.9(8)
C159 C160 H16A 109.5
C159 C160 H16B 109.5
H16A C160 H16B 109.5
C159 C160 H16C 109.5
H16A C160 H16C 109.5
H16B C160 H16C 109.5
C159 C161 H16D 109.5
C159 C161 H16E 109.5
H16D C161 H16E 109.5
C159 C161 H16F 109.5
H16D C161 H16F 109.5
H16E C161 H16F 109.5
C159 C162 H16G 109.5
C159 C162 H16H 109.5
H16G C162 H16H 109.5
C159 C162 H16I 109.5
H16G C162 H16I 109.5
H16H C162 H16I 109.5
O69 C163 O70 126.5(8)
O69 C163 C164 117.6(8)
O70 C163 C164 115.8(8)
C167 C164 C166 109.7(10)
C167 C164 C165 109.3(9)
C166 C164 C165 111.9(9)
C167 C164 C163 111.2(8)
C166 C164 C163 105.3(8)
C165 C164 C163 109.4(8)
C164 C165 H16J 109.5
C164 C165 H16K 109.5
H16J C165 H16K 109.5
C164 C165 H16L 109.5
H16J C165 H16L 109.5
H16K C165 H16L 109.5
C164 C166 H16M 109.5
C164 C166 H16N 109.5
H16M C166 H16N 109.5
C164 C166 H16O 109.5
H16M C166 H16O 109.5
H16N C166 H16O 109.5
C164 C167 H16P 109.5
C164 C167 H16Q 109.5
H16P C167 H16Q 109.5
C164 C167 H16R 109.5
H16P C167 H16R 109.5
H16Q C167 H16R 109.5
O71 C168 O72 125.4(7)
O71 C168 C169 118.3(7)
O72 C168 C169 116.1(7)
C171 C169 C172 110.9(10)
C171 C169 C168 106.5(8)
C172 C169 C168 111.3(8)
C171 C169 C170 110.0(10)
C172 C169 C170 109.1(10)
C168 C169 C170 109.1(7)
C169 C170 H17A 109.5
C169 C170 H17B 109.5
H17A C170 H17B 109.5
C169 C170 H17C 109.5
H17A C170 H17C 109.5
H17B C170 H17C 109.5
C169 C171 H17D 109.5
C169 C171 H17E 109.5
H17D C171 H17E 109.5
C169 C171 H17F 109.5
H17D C171 H17F 109.5
H17E C171 H17F 109.5
C169 C172 H17G 109.5
C169 C172 H17H 109.5
H17G C172 H17H 109.5
C169 C172 H17I 109.5
H17G C172 H17I 109.5
H17H C172 H17I 109.5
O73 C173 O74 126.1(7)
O73 C173 C174 117.4(7)
O74 C173 C174 116.5(7)
C177 C174 C176 114.3(10)
C177 C174 C175 105.0(10)
C176 C174 C175 107.1(10)
C177 C174 C173 109.9(8)
C176 C174 C173 112.8(8)
C175 C174 C173 107.1(8)
C174 C175 H17J 109.5
C174 C175 H17K 109.5
H17J C175 H17K 109.5
C174 C175 H17L 109.5
H17J C175 H17L 109.5
H17K C175 H17L 109.5
C174 C176 H17M 109.5
C174 C176 H17N 109.5
H17M C176 H17N 109.5
C174 C176 H17O 109.5
H17M C176 H17O 109.5
H17N C176 H17O 109.5
C174 C177 H17P 109.5
C174 C177 H17Q 109.5
H17P C177 H17Q 109.5
C174 C177 H17R 109.5
H17P C177 H17R 109.5
H17Q C177 H17R 109.5
O76 C178 O75 126.4(7)
O76 C178 C179 116.9(7)
O75 C178 C179 116.7(7)
C181 C179 C182 111.3(9)
C181 C179 C180 107.5(9)
C182 C179 C180 110.9(8)
C181 C179 C178 107.9(7)
C182 C179 C178 111.8(7)
C180 C179 C178 107.1(7)
C179 C180 H18A 109.5
C179 C180 H18B 109.5
H18A C180 H18B 109.5
C179 C180 H18C 109.5
H18A C180 H18C 109.5
H18B C180 H18C 109.5
C179 C181 H18D 109.5
C179 C181 H18E 109.5
H18D C181 H18E 109.5
C179 C181 H18F 109.5
H18D C181 H18F 109.5
H18E C181 H18F 109.5
C179 C182 H18G 109.5
C179 C182 H18H 109.5
H18G C182 H18H 109.5
C179 C182 H18I 109.5
H18G C182 H18I 109.5
H18H C182 H18I 109.5
O78 C183 O77 126.3(7)
O78 C183 C184 119.4(6)
O77 C183 C184 114.1(6)
C186 C184 C187 110.4(6)
C186 C184 C185 110.1(6)
C187 C184 C185 109.5(6)
C186 C184 C183 110.0(6)
C187 C184 C183 108.1(6)
C185 C184 C183 108.6(6)
C184 C185 H18J 109.5
C184 C185 H18K 109.5
H18J C185 H18K 109.5
C184 C185 H18L 109.5
H18J C185 H18L 109.5
H18K C185 H18L 109.5
C184 C186 H18M 109.5
C184 C186 H18N 109.5
H18M C186 H18N 109.5
C184 C186 H18O 109.5
H18M C186 H18O 109.5
H18N C186 H18O 109.5
C184 C187 H18P 109.5
C184 C187 H18Q 109.5
H18P C187 H18Q 109.5
C184 C187 H18R 109.5
H18P C187 H18R 109.5
H18Q C187 H18R 109.5
O80 C188 O79 124.8(7)
O80 C188 C189 120.9(8)
O79 C188 C189 114.2(7)
C188 C189 C190 110.7(8)
C188 C189 C192 108.2(8)
C190 C189 C192 110.0(9)
C188 C189 C191 110.3(8)
C190 C189 C191 107.3(9)
C192 C189 C191 110.3(9)
C189 C190 H19A 109.5
C189 C190 H19B 109.5
H19A C190 H19B 109.5
C189 C190 H19C 109.5
H19A C190 H19C 109.5
H19B C190 H19C 109.5
C189 C191 H19D 109.5
C189 C191 H19E 109.5
H19D C191 H19E 109.5
C189 C191 H19F 109.5
H19D C191 H19F 109.5
H19E C191 H19F 109.5
C189 C192 H19G 109.5
C189 C192 H19H 109.5
H19G C192 H19H 109.5
C189 C192 H19I 109.5
H19G C192 H19I 109.5
H19H C192 H19I 109.5
O82 C193 O81 125.3(8)
O82 C193 C394 118.3(8)
O81 C193 C394 115.7(8)
O82 C193 C194 121.3(7)
O81 C193 C194 112.7(6)
C196 C194 C195 109.3(7)
C196 C194 C197 109.7(7)
C195 C194 C197 108.6(8)
C196 C194 C193 110.0(7)
C195 C194 C193 109.8(7)
C197 C194 C193 109.4(7)
C194 C195 H19J 109.5
C194 C195 H19K 109.5
H19J C195 H19K 109.5
C194 C195 H19L 109.5
H19J C195 H19L 109.5
H19K C195 H19L 109.5
C194 C196 H19M 109.5
C194 C196 H19N 109.5
H19M C196 H19N 109.5
C194 C196 H19O 109.5
H19M C196 H19O 109.5
H19N C196 H19O 109.5
C194 C197 H19P 109.5
C194 C197 H19Q 109.5
H19P C197 H19Q 109.5
C194 C197 H19R 109.5
H19P C197 H19R 109.5
H19Q C197 H19R 109.5
C396 C394 C395 109.5(8)
C396 C394 C397 109.4(8)
C395 C394 C397 109.0(8)
C396 C394 C193 110.1(8)
C395 C394 C193 109.2(8)
C397 C394 C193 109.5(8)
C394 C395 H39A 109.5
C394 C395 H39B 109.5
H39A C395 H39B 109.5
C394 C395 H39C 109.5
H39A C395 H39C 109.5
H39B C395 H39C 109.5
C394 C396 H39D 109.5
C394 C396 H39E 109.5
H39D C396 H39E 109.5
C394 C396 H39F 109.5
H39D C396 H39F 109.5
H39E C396 H39F 109.5
C394 C397 H39G 109.5
C394 C397 H39H 109.5
H39G C397 H39H 109.5
C394 C397 H39I 109.5
H39G C397 H39I 109.5
H39H C397 H39I 109.5
O83 C198 O84 125.9(7)
O83 C198 C199 116.6(7)
O84 C198 C199 117.4(7)
C201 C199 C198 109.7(8)
C201 C199 C200 108.5(8)
C198 C199 C200 109.5(7)
C201 C199 C202 109.1(8)
C198 C199 C202 110.1(7)
C200 C199 C202 109.9(8)
C199 C200 H20A 109.5
C199 C200 H20B 109.5
H20A C200 H20B 109.5
C199 C200 H20C 109.5
H20A C200 H20C 109.5
H20B C200 H20C 109.5
C199 C201 H20D 109.5
C199 C201 H20E 109.5
H20D C201 H20E 109.5
C199 C201 H20F 109.5
H20D C201 H20F 109.5
H20E C201 H20F 109.5
C199 C202 H20G 109.5
C199 C202 H20H 109.5
H20G C202 H20H 109.5
C199 C202 H20I 109.5
H20G C202 H20I 109.5
H20H C202 H20I 109.5
O86 C203 O85 119.2(7)
O86 C203 C204 120.9(8)
O85 C203 C204 119.9(8)
O86 C203 Ni8 60.5(4)
O85 C203 Ni8 59.4(4)
C204 C203 Ni8 169.9(6)
C203 C204 C205 109.9(8)
C203 C204 C207 109.8(8)
C205 C204 C207 110.9(9)
C203 C204 C206 105.4(8)
C205 C204 C206 109.3(8)
C207 C204 C206 111.4(9)
C204 C205 H20J 109.5
C204 C205 H20K 109.5
H20J C205 H20K 109.5
C204 C205 H20L 109.5
H20J C205 H20L 109.5
H20K C205 H20L 109.5
C204 C206 H20M 109.5
C204 C206 H20N 109.5
H20M C206 H20N 109.5
C204 C206 H20O 109.5
H20M C206 H20O 109.5
H20N C206 H20O 109.5
C204 C207 H20P 109.5
C204 C207 H20Q 109.5
H20P C207 H20Q 109.5
C204 C207 H20R 109.5
H20P C207 H20R 109.5
H20Q C207 H20R 109.5
O88 C208 O87 124.4(8)
O88 C208 C209 116.9(8)
O87 C208 C209 118.6(8)
C211 C209 C212 112.4(9)
C211 C209 C210 105.5(9)
C212 C209 C210 110.7(10)
C211 C209 C208 111.0(8)
C212 C209 C208 111.8(8)
C210 C209 C208 105.1(8)
C209 C210 H21A 109.5
C209 C210 H21B 109.5
H21A C210 H21B 109.5
C209 C210 H21C 109.5
H21A C210 H21C 109.5
H21B C210 H21C 109.5
C209 C211 H21D 109.5
C209 C211 H21E 109.5
H21D C211 H21E 109.5
C209 C211 H21F 109.5
H21D C211 H21F 109.5
H21E C211 H21F 109.5
C209 C212 H21G 109.5
C209 C212 H21H 109.5
H21G C212 H21H 109.5
C209 C212 H21I 109.5
H21G C212 H21I 109.5
H21H C212 H21I 109.5
O89 C213 O90 121.9(7)
O89 C213 C214 121.7(7)
O90 C213 C214 116.4(7)
C217 C214 C213 111.9(7)
C217 C214 C216 109.1(8)
C213 C214 C216 107.9(7)
C217 C214 C215 111.6(8)
C213 C214 C215 107.3(7)
C216 C214 C215 109.0(9)
C214 C215 H21J 109.5
C214 C215 H21K 109.5
H21J C215 H21K 109.5
C214 C215 H21L 109.5
H21J C215 H21L 109.5
H21K C215 H21L 109.5
C214 C216 H21M 109.5
C214 C216 H21N 109.5
H21M C216 H21N 109.5
C214 C216 H21O 109.5
H21M C216 H21O 109.5
H21N C216 H21O 109.5
C214 C217 H21P 109.5
C214 C217 H21Q 109.5
H21P C217 H21Q 109.5
C214 C217 H21R 109.5
H21P C217 H21R 109.5
H21Q C217 H21R 109.5
O92 C218 O91 124.8(7)
O92 C218 C219 118.1(6)
O91 C218 C219 117.0(6)
C222 C219 C221 109.5(7)
C222 C219 C218 109.5(6)
C221 C219 C218 110.4(7)
C222 C219 C220 110.9(8)
C221 C219 C220 110.3(7)
C218 C219 C220 106.1(6)
C219 C220 H22A 109.5
C219 C220 H22B 109.5
H22A C220 H22B 109.5
C219 C220 H22C 109.5
H22A C220 H22C 109.5
H22B C220 H22C 109.5
C219 C221 H22D 109.5
C219 C221 H22E 109.5
H22D C221 H22E 109.5
C219 C221 H22F 109.5
H22D C221 H22F 109.5
H22E C221 H22F 109.5
C219 C222 H22G 109.5
C219 C222 H22H 109.5
H22G C222 H22H 109.5
C219 C222 H22I 109.5
H22G C222 H22I 109.5
H22H C222 H22I 109.5
O93 C223 O94 124.6(7)
O93 C223 C224 119.3(7)
O94 C223 C224 116.1(7)
C225 C224 C227 109.5(8)
C225 C224 C223 112.2(7)
C227 C224 C223 104.8(7)
C225 C224 C226 110.1(8)
C227 C224 C226 109.4(8)
C223 C224 C226 110.7(7)
C224 C225 H22J 109.5
C224 C225 H22K 109.5
H22J C225 H22K 109.5
C224 C225 H22L 109.5
H22J C225 H22L 109.5
H22K C225 H22L 109.5
C224 C226 H22M 109.5
C224 C226 H22N 109.5
H22M C226 H22N 109.5
C224 C226 H22O 109.5
H22M C226 H22O 109.5
H22N C226 H22O 109.5
C224 C227 H22P 109.5
C224 C227 H22Q 109.5
H22P C227 H22Q 109.5
C224 C227 H22R 109.5
H22P C227 H22R 109.5
H22Q C227 H22R 109.5
O95 C228 O96 126.6(7)
O95 C228 C229 116.7(7)
O96 C228 C229 116.5(7)
C231 C229 C232 110.4(9)
C231 C229 C230 107.8(9)
C232 C229 C230 110.2(9)
C231 C229 C228 111.9(7)
C232 C229 C228 110.2(8)
C230 C229 C228 106.2(8)
C229 C230 H23A 109.5
C229 C230 H23B 109.5
H23A C230 H23B 109.5
C229 C230 H23C 109.5
H23A C230 H23C 109.5
H23B C230 H23C 109.5
C229 C231 H23D 109.5
C229 C231 H23E 109.5
H23D C231 H23E 109.5
C229 C231 H23F 109.5
H23D C231 H23F 109.5
H23E C231 H23F 109.5
C229 C232 H23G 109.5
C229 C232 H23H 109.5
H23G C232 H23H 109.5
C229 C232 H23I 109.5
H23G C232 H23I 109.5
H23H C232 H23I 109.5
O97 C233 O98 126.3(7)
O97 C233 C234 116.5(7)
O98 C233 C234 117.2(7)
C235 C234 C236 113.7(9)
C235 C234 C237 108.6(9)
C236 C234 C237 107.7(9)
C235 C234 C233 111.1(7)
C236 C234 C233 108.1(8)
C237 C234 C233 107.4(8)
C234 C235 H23J 109.5
C234 C235 H23K 109.5
H23J C235 H23K 109.5
C234 C235 H23L 109.5
H23J C235 H23L 109.5
H23K C235 H23L 109.5
C234 C236 H23M 109.5
C234 C236 H23N 109.5
H23M C236 H23N 109.5
C234 C236 H23O 109.5
H23M C236 H23O 109.5
H23N C236 H23O 109.5
C234 C237 H23P 109.5
C234 C237 H23Q 109.5
H23P C237 H23Q 109.5
C234 C237 H23R 109.5
H23P C237 H23R 109.5
H23Q C237 H23R 109.5
O99 C238 O100 125.2(8)
O99 C238 C239 117.1(8)
O100 C238 C239 117.5(7)
C241 C239 C240 111.1(10)
C241 C239 C242 112.0(10)
C240 C239 C242 110.2(9)
C241 C239 C238 109.9(8)
C240 C239 C238 110.2(8)
C242 C239 C238 103.2(8)
C239 C240 H24A 109.5
C239 C240 H24B 109.5
H24A C240 H24B 109.5
C239 C240 H24C 109.5
H24A C240 H24C 109.5
H24B C240 H24C 109.5
C239 C241 H24D 109.5
C239 C241 H24E 109.5
H24D C241 H24E 109.5
C239 C241 H24F 109.5
H24D C241 H24F 109.5
H24E C241 H24F 109.5
C239 C242 H24G 109.5
C239 C242 H24H 109.5
H24G C242 H24H 109.5
C239 C242 H24I 109.5
H24G C242 H24I 109.5
H24H C242 H24I 109.5
O101 C243 O102 125.5(8)
O101 C243 C244 118.6(6)
O102 C243 C244 115.9(6)
C246 C244 C243 110.8(6)
C447 C244 C243 109.9(7)
C246 C244 C247 110.4(7)
C243 C244 C247 108.7(7)
C447 C244 C445 110.1(7)
C243 C244 C445 109.0(7)
C447 C244 C446 110.0(7)
C243 C244 C446 108.7(7)
C445 C244 C446 109.2(7)
C246 C244 C245 109.6(7)
C243 C244 C245 108.5(6)
C247 C244 C245 108.7(7)
C244 C245 H24J 109.5
C244 C245 H24K 109.5
H24J C245 H24K 109.5
C244 C245 H24L 109.5
H24J C245 H24L 109.5
H24K C245 H24L 109.5
C244 C246 H24M 109.5
C244 C246 H24N 109.5
H24M C246 H24N 109.5
C244 C246 H24O 109.5
H24M C246 H24O 109.5
H24N C246 H24O 109.5
C244 C247 H24P 109.5
C244 C247 H24Q 109.5
H24P C247 H24Q 109.5
C244 C247 H24R 109.5
H24P C247 H24R 109.5
H24Q C247 H24R 109.5
C244 C445 H44A 109.5
C244 C445 H44B 109.5
H44A C445 H44B 109.5
C244 C445 H44C 109.5
H44A C445 H44C 109.5
H44B C445 H44C 109.5
C244 C446 H44D 109.5
C244 C446 H44E 109.5
H44D C446 H44E 109.5
C244 C446 H44F 109.5
H44D C446 H44F 109.5
H44E C446 H44F 109.5
C244 C447 H44G 109.5
C244 C447 H44H 109.5
H44G C447 H44H 109.5
C244 C447 H44I 109.5
H44G C447 H44I 109.5
H44H C447 H44I 109.5
O104 C248 O103 126.1(8)
O104 C248 C249 117.6(6)
O103 C248 C249 115.9(7)
C251 C249 C252 110.7(6)
C251 C249 C250 108.9(6)
C252 C249 C250 109.4(6)
C251 C249 C248 109.4(6)
C252 C249 C248 110.1(6)
C250 C249 C248 108.3(6)
C249 C250 H25A 109.5
C249 C250 H25B 109.5
H25A C250 H25B 109.5
C249 C250 H25C 109.5
H25A C250 H25C 109.5
H25B C250 H25C 109.5
C249 C251 H25D 109.5
C249 C251 H25E 109.5
H25D C251 H25E 109.5
C249 C251 H25F 109.5
H25D C251 H25F 109.5
H25E C251 H25F 109.5
C249 C252 H25G 109.5
C249 C252 H25H 109.5
H25G C252 H25H 109.5
C249 C252 H25I 109.5
H25G C252 H25I 109.5
H25H C252 H25I 109.5
O106 C253 O105 123.8(8)
O106 C253 C454 126.1(10)
O105 C253 C454 107.9(10)
O106 C253 C254 117.9(7)
O105 C253 C254 118.3(7)
C256 C254 C255 110.3(7)
C256 C254 C257 110.5(7)
C255 C254 C257 109.7(7)
C256 C254 C253 109.9(7)
C255 C254 C253 107.7(7)
C257 C254 C253 108.7(7)
C254 C255 H25J 109.5
C254 C255 H25K 109.5
H25J C255 H25K 109.5
C254 C255 H25L 109.5
H25J C255 H25L 109.5
H25K C255 H25L 109.5
C254 C256 H25M 109.5
C254 C256 H25N 109.5
H25M C256 H25N 109.5
C254 C256 H25O 109.5
H25M C256 H25O 109.5
H25N C256 H25O 109.5
C254 C257 H25P 109.5
C254 C257 H25Q 109.5
H25P C257 H25Q 109.5
C254 C257 H25R 109.5
H25P C257 H25R 109.5
H25Q C257 H25R 109.5
C253 C454 C455 109.8(9)
C253 C454 C456 109.3(9)
C455 C454 C456 109.4(9)
C253 C454 C457 109.6(9)
C455 C454 C457 109.4(9)
C456 C454 C457 109.3(9)
C454 C455 H45D 109.5
C454 C455 H45E 109.5
H45D C455 H45E 109.5
C454 C455 H45F 109.5
H45D C455 H45F 109.5
H45E C455 H45F 109.5
C454 C456 H45G 109.5
C454 C456 H45H 109.5
H45G C456 H45H 109.5
C454 C456 H45I 109.5
H45G C456 H45I 109.5
H45H C456 H45I 109.5
C454 C457 H45J 109.5
C454 C457 H45K 109.5
H45J C457 H45K 109.5
C454 C457 H45L 109.5
H45J C457 H45L 109.5
H45K C457 H45L 109.5
O107 C258 O108 125.6(7)
O107 C258 C259 116.6(7)
O108 C258 C259 117.5(6)
C262 C259 C261 112.2(8)
C262 C259 C260 106.6(8)
C261 C259 C260 107.6(8)
C262 C259 C258 111.4(7)
C261 C259 C258 110.3(7)
C260 C259 C258 108.5(7)
C259 C260 H26A 109.5
C259 C260 H26B 109.5
H26A C260 H26B 109.5
C259 C260 H26C 109.5
H26A C260 H26C 109.5
H26B C260 H26C 109.5
C259 C261 H26D 109.5
C259 C261 H26E 109.5
H26D C261 H26E 109.5
C259 C261 H26F 109.5
H26D C261 H26F 109.5
H26E C261 H26F 109.5
C259 C262 H26G 109.5
C259 C262 H26H 109.5
H26G C262 H26H 109.5
C259 C262 H26I 109.5
H26G C262 H26I 109.5
H26H C262 H26I 109.5
O109 C263 O110 119.3(7)
O109 C263 C264 121.6(6)
O110 C263 C264 118.8(6)
O109 C263 Ni11 60.4(4)
O110 C263 Ni11 59.5(4)
C264 C263 Ni11 176.7(5)
C265 C264 C263 109.8(6)
C265 C264 C266 110.9(6)
C263 C264 C266 108.9(5)
C265 C264 C267 110.2(6)
C263 C264 C267 107.0(6)
C266 C264 C267 110.1(6)
C264 C265 H26J 109.5
C264 C265 H26K 109.5
H26J C265 H26K 109.5
C264 C265 H26L 109.5
H26J C265 H26L 109.5
H26K C265 H26L 109.5
C264 C266 H26M 109.5
C264 C266 H26N 109.5
H26M C266 H26N 109.5
C264 C266 H26O 109.5
H26M C266 H26O 109.5
H26N C266 H26O 109.5
C264 C267 H26P 109.5
C264 C267 H26Q 109.5
H26P C267 H26Q 109.5
C264 C267 H26R 109.5
H26P C267 H26R 109.5
H26Q C267 H26R 109.5
O112 C268 O111 123.7(7)
O112 C268 C269 116.4(6)
O111 C268 C269 119.9(6)
C268 C269 C271 111.4(6)
C268 C269 C272 109.2(6)
C271 C269 C272 109.4(6)
C268 C269 C270 109.6(6)
C271 C269 C270 108.8(6)
C272 C269 C270 108.3(6)
C269 C270 H27A 109.5
C269 C270 H27B 109.5
H27A C270 H27B 109.5
C269 C270 H27C 109.5
H27A C270 H27C 109.5
H27B C270 H27C 109.5
C269 C271 H27D 109.5
C269 C271 H27E 109.5
H27D C271 H27E 109.5
C269 C271 H27F 109.5
H27D C271 H27F 109.5
H27E C271 H27F 109.5
C269 C272 H27G 109.5
C269 C272 H27H 109.5
H27G C272 H27H 109.5
C269 C272 H27I 109.5
H27G C272 H27I 109.5
H27H C272 H27I 109.5
Cr7 O9 Ni7 115.7(3)
Cr7 O9 H9B 108.4
Ni7 O9 H9B 108.5
Cr8 O10 Cr7 122.3(2)
Cr8 O10 H10S 106.5
Cr7 O10 H10S 106.6
Cr8 O11 Cr9 118.5(3)
Cr8 O11 Ni8 131.3(2)
Cr9 O11 Ni8 94.49(19)
Cr8 O11 H11S 103.0
Cr9 O11 H11S 103.0
Ni8 O11 H11S 103.0
Cr9 O12 Ni9 113.7(2)
Cr9 O12 Ni8 103.0(2)
Ni9 O12 Ni8 117.9(2)
Cr9 O12 H12S 107.2
Ni9 O12 H12S 107.2
Ni8 O12 H12S 107.2
Cr10 O13 Ni10 114.5(2)
Cr10 O13 H13S 108.4
Ni10 O13 H13S 108.4
Cr11 O14 Cr10 123.3(2)
Cr11 O14 H14S 106.4
Cr10 O14 H14S 106.4
Cr11 O15 Cr12 118.9(2)
Cr11 O15 Ni11 128.1(2)
Cr12 O15 Ni11 94.99(19)
Cr11 O15 H15S 104.0
Cr12 O15 H15S 104.0
Ni11 O15 H15S 104.0
Cr12 O16 Ni12 114.4(2)
Cr12 O16 Ni11 102.2(2)
Ni12 O16 Ni11 117.6(2)
Cr12 O16 H16S 107.4
Ni12 O16 H16S 107.3
Ni11 O16 H16S 107.4
C153 O65 Ni7 125.3(6)
C153 O66 H66 109.5
C158 O67 Ni7 128.8(6)
C158 O68 Cr7 138.3(5)
C163 O69 Ni7 129.7(6)
C163 O70 Cr7 133.2(6)
C168 O71 Cr7 136.2(5)
C168 O72 Cr8 124.4(5)
C173 O73 Cr7 128.1(5)
C173 O74 Cr8 134.9(5)
C178 O75 Cr8 131.0(5)
C178 O76 Cr9 135.0(5)
C183 O77 Cr8 136.3(5)
C183 O78 Cr9 130.7(5)
C188 O79 Cr9 139.2(5)
C188 O80 Ni9 126.9(5)
C193 O81 Cr9 131.6(5)
C193 O82 Ni9 131.1(5)
C198 O83 Ni9 141.2(5)
C198 O84 Ni8 124.4(5)
C203 O85 Ni8 88.9(5)
C203 O86 Ni8 87.8(5)
C208 O87 Ni8 120.7(5)
C213 O89 Ni10 121.7(5)
C213 O90 H90 109.5
C218 O91 Ni10 129.1(5)
C218 O92 Cr10 138.5(5)
C223 O93 Ni10 129.9(5)
C223 O94 Cr10 135.3(5)
C228 O95 Cr10 135.7(5)
C228 O96 Cr11 127.7(5)
C233 O97 Cr10 129.5(5)
C233 O98 Cr11 135.4(5)
C238 O99 Cr11 131.6(5)
C238 O100 Cr12 136.1(5)
C243 O101 Cr11 138.2(5)
C243 O102 Cr12 130.7(5)
C248 O103 Cr12 136.0(6)
C248 O104 Ni12 131.0(5)
C253 O105 Cr12 137.7(6)
C253 O106 Ni12 132.1(5)
C258 O107 Ni12 142.8(5)
C258 O108 Ni11 124.5(5)
C263 O109 Ni11 88.5(5)
C263 O110 Ni11 89.0(5)
C268 O111 Ni11 121.9(5)
O67 Ni7 O69 90.2(2)
O67 Ni7 O9 92.4(2)
O69 Ni7 O9 99.7(2)
O67 Ni7 N10 169.9(3)
O69 Ni7 N10 91.4(2)
O9 Ni7 N10 97.1(2)
O67 Ni7 N12 90.6(2)
O69 Ni7 N12 90.8(2)
O9 Ni7 N12 169.1(2)
N10 Ni7 N12 79.5(2)
O67 Ni7 O65 88.7(2)
O69 Ni7 O65 171.8(2)
O9 Ni7 O65 88.4(2)
N10 Ni7 O65 88.4(2)
N12 Ni7 O65 81.1(2)
O87 Ni8 O84 90.9(2)
O87 Ni8 O12 97.6(2)
O84 Ni8 O12 97.8(2)
O87 Ni8 O85 158.2(2)
O84 Ni8 O85 90.6(2)
O12 Ni8 O85 103.8(2)
O87 Ni8 O86 95.2(2)
O84 Ni8 O86 89.7(2)
O12 Ni8 O86 165.0(2)
O85 Ni8 O86 63.1(2)
O87 Ni8 O11 96.7(2)
O84 Ni8 O11 171.2(2)
O12 Ni8 O11 76.98(18)
O85 Ni8 O11 83.9(2)
O86 Ni8 O11 93.84(19)
O87 Ni8 C203 126.8(3)
O84 Ni8 C203 87.0(2)
O12 Ni8 C203 135.4(3)
O85 Ni8 C203 31.7(2)
O86 Ni8 C203 31.6(2)
O11 Ni8 C203 91.8(2)
O12 Ni9 O80 96.4(2)
O12 Ni9 O83 93.7(2)
O80 Ni9 O83 93.8(2)
O12 Ni9 O82 98.6(2)
O80 Ni9 O82 89.1(2)
O83 Ni9 O82 167.0(2)
O12 Ni9 N15 171.5(2)
O80 Ni9 N15 89.4(2)
O83 Ni9 N15 79.7(2)
O82 Ni9 N15 87.7(2)
O12 Ni9 N13 95.9(2)
O80 Ni9 N13 167.0(2)
O83 Ni9 N13 89.7(2)
O82 Ni9 N13 84.8(2)
N15 Ni9 N13 78.8(2)
O91 Ni10 O93 91.5(2)
O91 Ni10 O13 92.2(2)
O93 Ni10 O13 101.5(2)
O91 Ni10 N14 171.0(2)
O93 Ni10 N14 90.2(2)
O13 Ni10 N14 96.1(2)
O91 Ni10 N16 91.8(2)
O93 Ni10 N16 91.1(2)
O13 Ni10 N16 166.7(2)
N14 Ni10 N16 79.4(2)
O91 Ni10 O89 87.2(2)
O93 Ni10 O89 170.0(2)
O13 Ni10 O89 88.52(19)
N14 Ni10 O89 89.6(2)
N16 Ni10 O89 79.0(2)
O111 Ni11 O108 90.5(2)
O111 Ni11 O16 98.5(2)
O108 Ni11 O16 98.6(2)
O111 Ni11 O110 93.1(2)
O108 Ni11 O110 90.4(2)
O16 Ni11 O110 165.2(2)
O111 Ni11 O109 155.4(2)
O108 Ni11 O109 88.3(2)
O16 Ni11 O109 106.0(2)
O110 Ni11 O109 62.4(2)
O111 Ni11 O15 97.68(19)
O108 Ni11 O15 171.06(19)
O16 Ni11 O15 76.64(18)
O110 Ni11 O15 92.75(19)
O109 Ni11 O15 85.8(2)
O111 Ni11 C263 124.3(2)
O108 Ni11 C263 86.6(2)
O16 Ni11 C263 136.9(2)
O110 Ni11 C263 31.5(2)
O109 Ni11 C263 31.1(2)
O15 Ni11 C263 91.8(2)
O107 Ni12 O106 91.8(3)
O107 Ni12 O104 166.8(2)
O106 Ni12 O104 92.3(3)
O107 Ni12 O16 95.0(2)
O106 Ni12 O16 95.5(2)
O104 Ni12 O16 97.1(2)
O107 Ni12 N3 80.5(2)
O106 Ni12 N3 88.3(2)
O104 Ni12 N3 87.1(2)
O16 Ni12 N3 174.2(2)
O107 Ni12 N1 90.9(3)
O106 Ni12 N1 165.4(2)
O104 Ni12 N1 82.1(2)
O16 Ni12 N1 98.5(2)
N3 Ni12 N1 78.0(2)
C17 N9 C24 116.1(7)
C17 N9 Ni6 112.5(5)
C24 N9 Ni6 131.2(5)
C22 N10 C17 116.9(7)
C22 N10 Ni7 128.8(5)
C17 N10 Ni7 114.2(5)
C18 N11 C19 116.2(7)
C18 N11 Ni6 115.1(5)
C19 N11 Ni6 128.2(5)
C21 N12 C18 116.8(7)
C21 N12 Ni7 129.9(6)
C18 N12 Ni7 112.4(5)
C25 N13 C32 116.2(6)
C25 N13 Ni9 112.2(5)
C32 N13 Ni9 131.5(5)
C30 N14 C25 116.8(6)
C30 N14 Ni10 129.1(5)
C25 N14 Ni10 114.1(4)
C26 N15 C27 118.0(6)
C26 N15 Ni9 112.3(5)
C27 N15 Ni9 128.8(5)
C26 N16 C29 115.4(6)
C26 N16 Ni10 112.9(4)
C29 N16 Ni10 130.6(5)
O10 Cr7 O9 91.4(2)
O10 Cr7 O70 90.0(2)
O9 Cr7 O70 96.7(2)
O10 Cr7 O68 177.5(2)
O9 Cr7 O68 90.9(2)
O70 Cr7 O68 90.6(3)
O10 Cr7 O73 91.3(2)
O9 Cr7 O73 175.7(2)
O70 Cr7 O73 86.6(2)
O68 Cr7 O73 86.3(2)
O10 Cr7 O71 92.6(2)
O9 Cr7 O71 88.2(2)
O70 Cr7 O71 174.4(2)
O68 Cr7 O71 86.7(2)
O73 Cr7 O71 88.3(2)
O10 Cr8 O77 90.9(2)
O10 Cr8 O72 91.8(2)
O77 Cr8 O72 176.0(2)
O10 Cr8 O11 91.0(2)
O77 Cr8 O11 93.5(2)
O72 Cr8 O11 89.3(2)
O10 Cr8 O74 92.7(2)
O77 Cr8 O74 86.5(2)
O72 Cr8 O74 90.4(2)
O11 Cr8 O74 176.2(2)
O10 Cr8 O75 176.4(2)
O77 Cr8 O75 90.7(2)
O72 Cr8 O75 86.4(2)
O11 Cr8 O75 92.1(2)
O74 Cr8 O75 84.2(2)
O12 Cr9 O79 94.0(2)
O12 Cr9 O81 95.5(2)
O79 Cr9 O81 94.5(2)
O12 Cr9 O78 89.9(2)
O79 Cr9 O78 175.7(2)
O81 Cr9 O78 86.9(2)
O12 Cr9 O76 179.3(2)
O79 Cr9 O76 86.6(2)
O81 Cr9 O76 84.9(2)
O78 Cr9 O76 89.5(2)
O12 Cr9 O11 85.5(2)
O79 Cr9 O11 86.4(2)
O81 Cr9 O11 178.6(2)
O78 Cr9 O11 92.1(2)
O76 Cr9 O11 94.1(2)
O14 Cr10 O94 89.6(2)
O14 Cr10 O13 90.4(2)
O94 Cr10 O13 95.9(2)
O14 Cr10 O97 93.0(2)
O94 Cr10 O97 86.4(2)
O13 Cr10 O97 175.9(2)
O14 Cr10 O92 178.1(2)
O94 Cr10 O92 91.9(2)
O13 Cr10 O92 90.6(2)
O97 Cr10 O92 85.9(2)
O14 Cr10 O95 91.4(2)
O94 Cr10 O95 175.1(2)
O13 Cr10 O95 88.8(2)
O97 Cr10 O95 88.8(2)
O92 Cr10 O95 87.0(2)
O14 Cr11 O99 89.9(2)
O14 Cr11 O96 91.7(2)
O99 Cr11 O96 177.2(2)
O14 Cr11 O98 92.5(2)
O99 Cr11 O98 87.2(2)
O96 Cr11 O98 90.6(2)
O14 Cr11 O15 91.8(2)
O99 Cr11 O15 92.5(2)
O96 Cr11 O15 89.7(2)
O98 Cr11 O15 175.7(2)
O14 Cr11 O101 175.6(2)
O99 Cr11 O101 91.1(2)
O96 Cr11 O101 87.1(2)
O98 Cr11 O101 83.2(2)
O15 Cr11 O101 92.4(2)
O105 Cr12 O16 92.7(2)
O105 Cr12 O103 94.2(3)
O16 Cr12 O103 96.0(2)
O105 Cr12 O100 175.2(3)
O16 Cr12 O100 92.1(2)
O103 Cr12 O100 85.3(3)
O105 Cr12 O102 85.8(3)
O16 Cr12 O102 177.9(3)
O103 Cr12 O102 85.5(3)
O100 Cr12 O102 89.4(3)
O105 Cr12 O15 86.8(2)
O16 Cr12 O15 85.06(19)
O103 Cr12 O15 178.5(2)
O100 Cr12 O15 93.6(2)
O102 Cr12 O15 93.4(2)
O1A1 C1A1 C3A1 123.5(8)
O1A1 C1A1 C2A1 122.5(8)
C3A1 C1A1 C2A1 113.9(11)
C1A1 C2A1 H2A1 109.5
C1A1 C2A1 H2A2 109.5
H2A1 C2A1 H2A2 109.5
C1A1 C2A1 H2A3 109.5
H2A1 C2A1 H2A3 109.5
H2A2 C2A1 H2A3 109.5
C1A1 C3A1 H3A1 109.5
C1A1 C3A1 H3A2 109.5
H3A1 C3A1 H3A2 109.5
C1A1 C3A1 H3A3 109.5
H3A1 C3A1 H3A3 109.5
H3A2 C3A1 H3A3 109.5
O1A2 C1A2 C2A2 123.3(9)
O1A2 C1A2 C3A2 122.6(9)
C2A2 C1A2 C3A2 113.7(11)
C1A2 C2A2 H2A4 109.5
C1A2 C2A2 H2A5 109.5
H2A4 C2A2 H2A5 109.5
C1A2 C2A2 H2A6 109.5
H2A4 C2A2 H2A6 109.5
H2A5 C2A2 H2A6 109.5
C1A2 C3A2 H3A4 109.5
C1A2 C3A2 H3A5 109.5
H3A4 C3A2 H3A5 109.5
C1A2 C3A2 H3A6 109.5
H3A4 C3A2 H3A6 109.5
H3A5 C3A2 H3A6 109.5
O1A3 C1A3 C2A3 122.9(9)
O1A3 C1A3 C3A3 122.3(9)
C2A3 C1A3 C3A3 113.6(11)
C1A3 C3A3 X3AX 109.4
C1A3 C3A3 X3AY 108.9
X3AX C3A3 X3AY 109.5
C1A3 C3A3 X3AZ 110.2
X3AX C3A3 X3AZ 109.5
X3AY C3A3 X3AZ 109.5
C1A3 C2A3 X2AX 109.3
C1A3 C2A3 X2AY 109.5
X2AX C2A3 X2AY 109.5
C1A3 C2A3 X2AZ 109.6
X2AX C2A3 X2AZ 109.5
X2AY C2A3 X2AZ 109.5
O1A4 C1A4 C2A4 123.3(9)
O1A4 C1A4 C3A4 122.9(9)
C2A4 C1A4 C3A4 113.7(11)
C1A4 C2A4 H2AX 109.5
C1A4 C2A4 H2AY 109.5
H2AX C2A4 H2AY 109.5
C1A4 C2A4 H2AZ 109.5
H2AX C2A4 H2AZ 109.5
H2AY C2A4 H2AZ 109.5
C1A4 C3A4 H3AX 109.5
C1A4 C3A4 H3AY 109.5
H3AX C3A4 H3AY 109.5
C1A4 C3A4 H3AZ 109.5
H3AX C3A4 H3AZ 109.5
H3AY C3A4 H3AZ 109.5
O1A5 C1A5 C3A5 123.2(9)
O1A5 C1A5 C2A5 123.4(9)
C3A5 C1A5 C2A5 113.3(11)
C1A5 C2A5 H2AA 109.5
C1A5 C2A5 H2AB 109.5
H2AA C2A5 H2AB 109.5
C1A5 C2A5 H298 109.5
H2AA C2A5 H298 109.5
H2AB C2A5 H298 109.5
C1A5 C3A5 H3AA 109.5
C1A5 C3A5 H3AB 109.5
H3AA C3A5 H3AB 109.5
C1A5 C3A5 H455 109.5
H3AA C3A5 H455 109.5
H3AB C3A5 H455 109.5
O1A6 C1A6 C2A6 122.9(11)
O1A6 C1A6 C3A6 122.4(11)
C2A6 C1A6 C3A6 113.4(12)
C1A6 C2A6 H2AD 109.5
C1A6 C2A6 H2AE 109.5
H2AD C2A6 H2AE 109.5
C1A6 C2A6 H2AF 109.5
H2AD C2A6 H2AF 109.5
H2AE C2A6 H2AF 109.5
C1A6 C3A6 H3AD 109.5
C1A6 C3A6 H3AE 109.5
H3AD C3A6 H3AE 109.5
C1A6 C3A6 H3AF 109.5
H3AD C3A6 H3AF 109.5
H3AE C3A6 H3AF 109.5
O1A7 C1A7 C2A7 123.0(9)
O1A7 C1A7 C3A7 123.2(9)
C2A7 C1A7 C3A7 113.5(11)
C1A7 C2A7 H2AG 109.5
C1A7 C2A7 H2AH 109.5
H2AG C2A7 H2AH 109.5
C1A7 C2A7 H2AI 109.5
H2AG C2A7 H2AI 109.5
H2AH C2A7 H2AI 109.5
C1A7 C3A7 H3AG 109.5
C1A7 C3A7 H3AH 109.5
H3AG C3A7 H3AH 109.5
C1A7 C3A7 H3AI 109.5
H3AG C3A7 H3AI 109.5
H3AH C3A7 H3AI 109.5
O1A8 C1A8 C2A8 123.9(8)
O1A8 C1A8 C3A8 121.6(9)
C2A8 C1A8 C3A8 111.6(11)
C1A8 C2A8 H2AJ 109.5
C1A8 C2A8 H466 109.5
H2AJ C2A8 H466 109.5
C1A8 C2A8 H477 109.5
H2AJ C2A8 H477 109.5
H466 C2A8 H477 109.5
C1A8 C3A8 H3AJ 109.5
C1A8 C3A8 H3AK 109.5
H3AJ C3A8 H3AK 109.5
C1A8 C3A8 H3AL 109.5
H3AJ C3A8 H3AL 109.5
H3AK C3A8 H3AL 109.5
O1A9 C1A9 C2A9 122.8(9)
O1A9 C1A9 C3A9 122.8(9)
C2A9 C1A9 C3A9 113.2(11)
C1A9 C2A9 H2AM 109.5
C1A9 C2A9 H2AN 109.5
H2AM C2A9 H2AN 109.5
C1A9 C2A9 H2AO 109.5
H2AM C2A9 H2AO 109.5
H2AN C2A9 H2AO 109.5
C1A9 C3A9 H3AM 109.5
C1A9 C3A9 H3AN 109.5
H3AM C3A9 H3AN 109.5
C1A9 C3A9 H3AO 109.5
H3AM C3A9 H3AO 109.5
H3AN C3A9 H3AO 109.5
O1A0 C1A0 C2A0 122.5(10)
O1A0 C1A0 C3A0 122.6(10)
C2A0 C1A0 C3A0 113.6(12)
C1A0 C2A0 H2AP 109.5
C1A0 C2A0 H2AQ 109.5
H2AP C2A0 H2AQ 109.5
C1A0 C2A0 H2AR 109.5
H2AP C2A0 H2AR 109.5
H2AQ C2A0 H2AR 109.5
C1A0 C3A0 H3AP 109.5
C1A0 C3A0 H3AQ 109.5
H3AP C3A0 H3AQ 109.5
C1A0 C3A0 H3AR 109.5
H3AP C3A0 H3AR 109.5
H3AQ C3A0 H3AR 109.5
O1AA C1AA C3AA 123.2(9)
O1AA C1AA C2AA 123.0(9)
C3AA C1AA C2AA 113.5(11)
C1AA C2AA H2AS 109.5
C1AA C2AA H2AT 109.5
H2AS C2AA H2AT 109.5
C1AA C2AA H2AU 109.5
H2AS C2AA H2AU 109.5
H2AT C2AA H2AU 109.5
C1AA C3AA H3AS 109.5
C1AA C3AA H3AT 109.5
H3AS C3AA H3AT 109.5
C1AA C3AA H3AU 109.5
H3AS C3AA H3AU 109.5
H3AT C3AA H3AU 109.5
O1AB C1AB C2AB 122.3(11)
O1AB C1AB C3AB 122.8(11)
C2AB C1AB C3AB 113.5(12)
C1AB C2AB H2AV 109.5
C1AB C2AB H2AW 109.5
H2AV C2AB H2AW 109.5
C1AB C2AB H2AK 109.5
H2AV C2AB H2AK 109.5
H2AW C2AB H2AK 109.5
C1AB C3AB H3AV 109.5
C1AB C3AB H3AW 109.5
H3AV C3AB H3AW 109.5
C1AB C3AB H388 109.5
H3AV C3AB H388 109.5
H3AW C3AB H388 109.5
O1AC C1AC C3AC 123.0(9)
O1AC C1AC C2AC 123.1(9)
C3AC C1AC C2AC 113.4(12)
C1AC C2AC Y2A 109.5
C1AC C2AC X2A 109.5
Y2A C2AC X2A 109.5
C1AC C2AC H299 109.5
Y2A C2AC H299 109.5
X2A C2AC H299 109.5
C1AC C3AC X3A 109.5
C1AC C3AC Y3A 109.5
X3A C3AC Y3A 109.5
C1AC C3AC H3AC 109.5
X3A C3AC H3AC 109.5
Y3A C3AC H3AC 109.5

loop_
_geom_bond_atom_site_label_1
_geom_bond_atom_site_label_2
_geom_bond_distance
C1 N1 1.314(9)
C1 N2 1.340(9)
C1 C2 1.490(10)
C2 N3 1.324(9)
C2 N4 1.351(9)
C3 N3 1.325(9)
C3 C4 1.376(11)
C3 H3 0.9500
C4 C5 1.372(12)
C4 H4 0.9500
C5 N4 1.333(10)
C5 H5 0.9500
C6 N2 1.349(10)
C6 C7 1.367(11)
C6 H6 0.9500
C7 C8 1.394(11)
C7 H7 0.9500
C8 N1 1.356(10)
C8 H8 0.9500
C9 N5 1.326(9)
C9 N6 1.335(10)
C9 C10 1.502(10)
C10 N8 1.313(9)
C10 N7 1.324(10)
C11 N7 1.338(10)
C11 C12 1.357(12)
C11 H11 0.9500
C12 C13 1.335(13)
C12 H12 0.9500
C13 N8 1.336(11)
C13 H13 0.9500
C14 N6 1.334(9)
C14 C15 1.365(11)
C14 H14 0.9500
C15 C16 1.395(11)
C15 H15 0.9500
C16 N5 1.379(10)
C16 H16 0.9500
C33 O17 1.234(10)
C33 O18 1.290(10)
C33 C34 1.527(15)
C34 C37 1.478(13)
C34 C35B 1.481(15)
C34 C37B 1.498(15)
C34 C36B 1.504(15)
C34 C35 1.505(14)
C34 C36 1.506(14)
C35 H35A 0.9800
C35 H35B 0.9800
C35 H35C 0.9800
C36 H36A 0.9800
C36 H36B 0.9800
C36 H36C 0.9800
C37 H37A 0.9800
C37 H37B 0.9800
C37 H37C 0.9800
C35B H35D 0.9800
C35B H35E 0.9800
C35B H35F 0.9800
C36B H36D 0.9800
C36B H36E 0.9800
C36B H36F 0.9800
C37B H37D 0.9800
C37B H37E 0.9800
C37B H37F 0.9800
C38 O19 1.229(10)
C38 O20 1.264(10)
C38 C39 1.571(17)
C38 C39B 1.580(19)
C39 C40 1.448(13)
C39 C41 1.450(12)
C39 C42 1.455(13)
C40 H40A 0.9800
C40 H40B 0.9800
C40 H40C 0.9800
C41 H41A 0.9800
C41 H41B 0.9800
C41 H41C 0.9800
C42 H42A 0.9800
C42 H42B 0.9800
C42 H42C 0.9800
C39B C40B 1.447(13)
C39B C42B 1.451(13)
C39B C41B 1.453(13)
C40B H40D 0.9800
C40B H40E 0.9800
C40B H40F 0.9800
C41B H41D 0.9800
C41B H41E 0.9800
C41B H41F 0.9800
C42B H42D 0.9800
C42B H42E 0.9800
C42B H42F 0.9800
C43 O21 1.236(11)
C43 O22 1.276(10)
C43 C44 1.558(13)
C44 C47 1.497(14)
C44 C45 1.512(14)
C44 C46 1.516(15)
C45 H45A 0.9800
C45 H45B 0.9800
C45 H45C 0.9800
C46 H46A 0.9800
C46 H46B 0.9800
C46 H46C 0.9800
C47 H47A 0.9800
C47 H47B 0.9800
C47 H47C 0.9800
C48 O24 1.254(9)
C48 O23 1.270(10)
C48 C49 1.545(11)
C49 C50 1.487(14)
C49 C52 1.521(14)
C49 C51 1.543(15)
C50 H50A 0.9800
C50 H50B 0.9800
C50 H50C 0.9800
C51 H51A 0.9800
C51 H51B 0.9800
C51 H51C 0.9800
C52 H52A 0.9800
C52 H52B 0.9800
C52 H52C 0.9800
C53 O26 1.258(10)
C53 O25 1.260(11)
C53 C54 1.553(13)
C54 C55 1.485(16)
C54 C57 1.518(15)
C54 C56 1.525(16)
C55 H55A 0.9800
C55 H55B 0.9800
C55 H55C 0.9800
C56 H56A 0.9800
C56 H56B 0.9800
C56 H56C 0.9800
C57 H57A 0.9800
C57 H57B 0.9800
C57 H57C 0.9800
C58 O27 1.254(11)
C58 O28 1.268(11)
C58 C59 1.550(13)
C59 C62 1.478(12)
C59 C60 1.494(13)
C59 C61 1.504(13)
C60 H60A 0.9800
C60 H60B 0.9800
C60 H60C 0.9800
C61 H61A 0.9800
C61 H61B 0.9800
C61 H61C 0.9800
C62 H62A 0.9800
C62 H62B 0.9800
C62 H62C 0.9800
C63 O29 1.255(10)
C63 O30 1.267(10)
C63 C64 1.537(12)
C64 C66 1.498(14)
C64 C67 1.531(13)
C64 C65 1.552(13)
C65 H65A 0.9800
C65 H65B 0.9800
C65 H65C 0.9800
C66 H66A 0.9800
C66 H66B 0.9800
C66 H66C 0.9800
C67 H67A 0.9800
C67 H67B 0.9800
C67 H67C 0.9800
C68 O32 1.221(10)
C68 O31 1.286(10)
C68 C69 1.532(12)
C69 C70 1.525(11)
C69 C71 1.530(12)
C69 C72 1.547(12)
C70 H70A 0.9800
C70 H70B 0.9800
C70 H70C 0.9800
C71 H71A 0.9800
C71 H71B 0.9800
C71 H71C 0.9800
C72 H72A 0.9800
C72 H72B 0.9800
C72 H72C 0.9800
C73 O34 1.224(11)
C73 O33 1.234(11)
C73 C74 1.517(18)
C74 C77 1.470(13)
C74 C75 1.470(13)
C74 C76 1.485(14)
C75 H75A 0.9800
C75 H75B 0.9800
C75 H75C 0.9800
C76 H76A 0.9800
C76 H76B 0.9800
C76 H76C 0.9800
C77 H77A 0.9800
C77 H77B 0.9800
C77 H77C 0.9800
C78 O35 1.239(10)
C78 O36 1.261(10)
C78 C79 1.540(13)
C79 C82 1.520(15)
C79 C80 1.554(14)
C79 C81 1.567(15)
C80 H80A 0.9800
C80 H80B 0.9800
C80 H80C 0.9800
C81 H81A 0.9800
C81 H81B 0.9800
C81 H81C 0.9800
C82 H82A 0.9800
C82 H82B 0.9800
C82 H82C 0.9800
C83 O37 1.272(10)
C83 O38 1.273(9)
C83 C84 1.532(12)
C83 Ni2 2.454(9)
C84 C87 1.515(14)
C84 C85 1.546(14)
C84 C86 1.548(13)
C85 H85A 0.9800
C85 H85B 0.9800
C85 H85C 0.9800
C86 H86A 0.9800
C86 H86B 0.9800
C86 H86C 0.9800
C87 H87A 0.9800
C87 H87B 0.9800
C87 H87C 0.9800
C88 O39 1.247(9)
C88 O40 1.271(9)
C88 C89 1.562(11)
C89 C92 1.517(12)
C89 C91 1.531(12)
C89 C90 1.540(13)
C90 H90A 0.9800
C90 H90B 0.9800
C90 H90C 0.9800
C91 H91A 0.9800
C91 H91B 0.9800
C91 H91C 0.9800
C92 H92A 0.9800
C92 H92B 0.9800
C92 H92C 0.9800
C93 O41 1.243(10)
C93 O42 1.293(11)
C93 C94 1.522(14)
C94 C95 1.522(10)
C94 C96B 1.527(11)
C94 C97B 1.536(11)
C94 C96 1.539(10)
C94 C95B 1.551(11)
C94 C97 1.555(11)
C95 H95A 0.9800
C95 H95B 0.9800
C95 H95C 0.9800
C96 H96A 0.9800
C96 H96B 0.9800
C96 H96C 0.9800
C97 H97A 0.9800
C97 H97B 0.9800
C97 H97C 0.9800
C95B H95D 0.9800
C95B H95E 0.9800
C95B H95F 0.9800
C96B H96D 0.9800
C96B H96E 0.9800
C96B H96F 0.9800
C97B H97D 0.9800
C97B H97E 0.9800
C97B H97F 0.9800
C98 O43 1.248(9)
C98 O44 1.262(9)
C98 C99 1.530(11)
C99 C301 1.501(11)
C99 C102 1.505(11)
C99 C300 1.506(11)
C99 C101 1.509(11)
C99 C100 1.509(11)
C99 C302 1.512(11)
C100 H10A 0.9800
C100 H10B 0.9800
C100 H10C 0.9800
C101 H10D 0.9800
C101 H10E 0.9800
C101 H10F 0.9800
C102 H10G 0.9800
C102 H10H 0.9800
C102 H10I 0.9800
C300 H30A 0.9800
C300 H30B 0.9800
C300 H30C 0.9800
C301 H30D 0.9800
C301 H30E 0.9800
C301 H30F 0.9800
C302 H30G 0.9800
C302 H30H 0.9800
C302 H30I 0.9800
C103 O45 1.258(10)
C103 O46 1.258(10)
C103 C104 1.542(12)
C104 C107 1.482(16)
C104 C106 1.499(15)
C104 C105 1.521(15)
C105 H10J 0.9800
C105 H10K 0.9800
C105 H10L 0.9800
C106 H10M 0.9800
C106 H10N 0.9800
C106 H10O 0.9800
C107 H10P 0.9800
C107 H10Q 0.9800
C107 H10R 0.9800
C108 O47 1.254(10)
C108 O48 1.263(10)
C108 C109 1.522(11)
C109 C112 1.473(15)
C109 C110 1.513(14)
C109 C111 1.533(14)
C110 H11A 0.9800
C110 H11B 0.9800
C110 H11C 0.9800
C111 H11D 0.9800
C111 H11E 0.9800
C111 H11F 0.9800
C112 H11G 0.9800
C112 H11H 0.9800
C112 H11I 0.9800
C113 O49 1.243(10)
C113 O50 1.257(10)
C113 C114 1.545(11)
C114 C115 1.522(15)
C114 C117 1.528(15)
C114 C116 1.531(15)
C115 H11J 0.9800
C115 H11K 0.9800
C115 H11L 0.9800
C116 H11M 0.9800
C116 H11N 0.9800
C116 H11O 0.9800
C117 H11P 0.9800
C117 H11Q 0.9800
C117 H11R 0.9800
C118 O51 1.237(10)
C118 O52 1.239(9)
C118 C119 1.515(13)
C119 C122 1.508(10)
C119 C320 1.511(10)
C119 C321 1.540(11)
C119 C120 1.544(11)
C119 C322 1.545(11)
C119 C121 1.546(11)
C120 H12A 0.9800
C120 H12B 0.9800
C120 H12C 0.9800
C121 H12D 0.9800
C121 H12E 0.9800
C121 H12F 0.9800
C122 H12G 0.9800
C122 H12H 0.9800
C122 H12I 0.9800
C320 H32A 0.9800
C320 H32B 0.9800
C320 H32C 0.9800
C321 H32D 0.9800
C321 H32E 0.9800
C321 H32F 0.9800
C322 H32G 0.9800
C322 H32H 0.9800
C322 H32I 0.9800
C123 O53 1.254(9)
C123 O54 1.255(10)
C123 C124 1.539(12)
C124 C126 1.509(14)
C124 C127 1.540(15)
C124 C125 1.564(15)
C125 H12J 0.9800
C125 H12K 0.9800
C125 H12L 0.9800
C126 H12M 0.9800
C126 H12N 0.9800
C126 H12O 0.9800
C127 H12P 0.9800
C127 H12Q 0.9800
C127 H12R 0.9800
C128 O56 1.226(9)
C128 O55 1.281(10)
C128 C129 1.518(13)
C129 C130 1.482(17)
C129 C132 1.526(17)
C129 C131 1.526(16)
C130 H13A 0.9800
C130 H13B 0.9800
C130 H13C 0.9800
C131 H13D 0.9800
C131 H13E 0.9800
C131 H13F 0.9800
C132 H13G 0.9800
C132 H13H 0.9800
C132 H13I 0.9800
C133 O58 1.244(9)
C133 O57 1.248(9)
C133 C134 1.535(12)
C134 C135 1.474(11)
C134 C136 1.508(11)
C134 C137 1.510(12)
C135 H13J 0.9800
C135 H13K 0.9800
C135 H13L 0.9800
C136 H13M 0.9800
C136 H13N 0.9800
C136 H13O 0.9800
C137 H13P 0.9800
C137 H13Q 0.9800
C137 H13R 0.9800
C138 O59 1.222(9)
C138 O60 1.283(9)
C138 C139 1.523(12)
C139 C141 1.550(9)
C139 C140 1.551(9)
C139 C142 1.562(9)
C140 H14A 0.9800
C140 H14B 0.9800
C140 H14C 0.9800
C141 H14D 0.9800
C141 H14E 0.9800
C141 H14F 0.9800
C142 H14G 0.9800
C142 H14H 0.9800
C142 H14I 0.9800
C143 O62 1.267(10)
C143 O61 1.274(10)
C143 C144 1.521(13)
C143 Ni5 2.448(9)
C144 C145 1.507(14)
C144 C147 1.515(14)
C144 C146 1.517(16)
C145 H14J 0.9800
C145 H14K 0.9800
C145 H14L 0.9800
C146 H14M 0.9800
C146 H14N 0.9800
C146 H14O 0.9800
C147 H14P 0.9800
C147 H14Q 0.9800
C147 H14R 0.9800
C148 O64 1.238(9)
C148 O63 1.258(9)
C148 C149 1.530(12)
C149 C151 1.501(9)
C149 C350 1.502(10)
C149 C351 1.515(10)
C149 C152 1.519(10)
C149 C150 1.527(10)
C149 C352 1.530(10)
C150 H15A 0.9800
C150 H15B 0.9800
C150 H15C 0.9800
C151 H15D 0.9800
C151 H15E 0.9800
C151 H15F 0.9800
C152 H15G 0.9800
C152 H15H 0.9800
C152 H15I 0.9800
C350 H35G 0.9800
C350 H35H 0.9800
C350 H35I 0.9800
C351 H35J 0.9800
C351 H35K 0.9800
C351 H35L 0.9800
C352 H35M 0.9800
C352 H35N 0.9800
C352 H35O 0.9800
O1 Cr1 1.961(5)
O1 Ni1 2.045(5)
O1 H1B 0.9900
O2 Cr2 1.916(5)
O2 Cr1 1.928(5)
O2 H2AL 0.9902
O3 Cr2 1.988(5)
O3 Cr3 2.006(5)
O3 Ni2 2.224(5)
O3 H377 1.0000
O4 Cr3 1.969(5)
O4 Ni3 2.017(5)
O4 Ni2 2.091(5)
O4 H4A 1.0002
O5 Cr4 1.973(5)
O5 Ni4 2.041(5)
O5 H5A 0.9901
O6 Cr5 1.931(5)
O6 Cr4 1.934(5)
O6 H6B 0.9900
O7 Cr5 1.984(5)
O7 Cr6 2.006(5)
O7 Ni5 2.226(5)
O7 H7A 0.9998
O8 Cr6 1.949(5)
O8 Ni6 2.036(5)
O8 Ni5 2.074(5)
O8 H8A 1.0002
O17 Ni1 2.121(6)
O18 H18 0.8400
O19 Ni1 2.028(6)
O20 Cr1 1.974(6)
O21 Ni1 2.018(7)
O22 Cr1 1.956(6)
O23 Cr1 1.972(6)
O24 Cr2 1.974(5)
O25 Cr1 1.989(6)
O26 Cr2 1.983(6)
O27 Cr2 1.985(5)
O28 Cr3 1.979(6)
O29 Cr2 1.967(5)
O30 Cr3 1.969(6)
O31 Cr3 1.947(6)
O32 Ni3 2.017(6)
O33 Cr3 1.966(6)
O34 Ni3 2.037(6)
O35 Ni3 1.991(6)
O36 Ni2 2.033(5)
O37 Ni2 2.136(6)
O38 Ni2 2.118(5)
O39 Ni2 2.027(5)
O41 Ni4 2.116(6)
O42 H42 0.8400
O43 Ni4 2.005(5)
O44 Cr4 1.984(5)
O45 Ni4 2.010(6)
O46 Cr4 1.968(6)
O47 Cr4 2.014(6)
O48 Cr5 1.983(5)
O49 Cr4 1.991(6)
O50 Cr5 1.977(5)
O51 Cr5 2.002(6)
O52 Cr6 1.980(6)
O53 Cr5 1.964(6)
O54 Cr6 1.960(6)
O55 Cr6 1.951(6)
O56 Ni6 2.026(5)
O57 Cr6 1.948(6)
O58 Ni6 2.044(6)
O59 Ni6 2.008(6)
O60 Ni5 2.038(5)
O61 Ni5 2.107(6)
O62 Ni5 2.134(5)
O63 Ni5 2.010(5)
Ni1 N2 2.072(6)
Ni1 N4 2.110(7)
Ni3 N7 2.120(7)
Ni3 N5 2.154(6)
Ni4 N6 2.084(6)
Ni4 N8 2.115(7)
Ni6 N11 2.131(6)
Ni6 N9 2.173(6)
N1 Ni12 2.168(6)
N3 Ni12 2.133(6)
C17 N9 1.307(9)
C17 N10 1.365(10)
C17 C18 1.479(10)
C18 N11 1.326(10)
C18 N12 1.340(9)
C19 N11 1.354(10)
C19 C20 1.359(12)
C19 H19 0.9500
C20 C21 1.386(12)
C20 H20 0.9500
C21 N12 1.334(10)
C21 H21 0.9500
C22 N10 1.328(10)
C22 C23 1.373(11)
C22 H22 0.9500
C23 C24 1.365(11)
C23 H23 0.9500
C24 N9 1.346(10)
C24 H24 0.9500
C25 N13 1.328(8)
C25 N14 1.334(8)
C25 C26 1.472(9)
C26 N15 1.326(9)
C26 N16 1.343(9)
C27 N15 1.363(10)
C27 C28 1.366(11)
C27 H27 0.9500
C28 C29 1.391(11)
C28 H28 0.9500
C29 N16 1.349(9)
C29 H29 0.9500
C30 N14 1.333(9)
C30 C31 1.373(11)
C30 H30 0.9500
C31 C32 1.376(11)
C31 H31 0.9500
C32 N13 1.337(10)
C32 H32 0.9500
C153 O65 1.234(10)
C153 O66 1.318(10)
C153 C154 1.494(13)
C154 C156 1.521(14)
C154 C155 1.547(14)
C154 C157 1.553(14)
C155 H15J 0.9800
C155 H15K 0.9800
C155 H15L 0.9800
C156 H15M 0.9800
C156 H15N 0.9800
C156 H15O 0.9800
C157 H15P 0.9800
C157 H15Q 0.9800
C157 H15R 0.9800
C158 O67 1.246(10)
C158 O68 1.250(10)
C158 C159 1.535(11)
C159 C160 1.492(16)
C159 C161 1.505(15)
C159 C162 1.542(16)
C160 H16A 0.9800
C160 H16B 0.9800
C160 H16C 0.9800
C161 H16D 0.9800
C161 H16E 0.9800
C161 H16F 0.9800
C162 H16G 0.9800
C162 H16H 0.9800
C162 H16I 0.9800
C163 O69 1.243(10)
C163 O70 1.262(10)
C163 C164 1.555(12)
C164 C167 1.489(14)
C164 C166 1.513(15)
C164 C165 1.537(13)
C165 H16J 0.9800
C165 H16K 0.9800
C165 H16L 0.9800
C166 H16M 0.9800
C166 H16N 0.9800
C166 H16O 0.9800
C167 H16P 0.9800
C167 H16Q 0.9800
C167 H16R 0.9800
C168 O71 1.244(9)
C168 O72 1.271(9)
C168 C169 1.530(11)
C169 C171 1.488(15)
C169 C172 1.516(14)
C169 C170 1.539(15)
C170 H17A 0.9800
C170 H17B 0.9800
C170 H17C 0.9800
C171 H17D 0.9800
C171 H17E 0.9800
C171 H17F 0.9800
C172 H17G 0.9800
C172 H17H 0.9800
C172 H17I 0.9800
C173 O73 1.251(9)
C173 O74 1.252(9)
C173 C174 1.541(11)
C174 C177 1.502(16)
C174 C176 1.504(15)
C174 C175 1.539(16)
C175 H17J 0.9800
C175 H17K 0.9800
C175 H17L 0.9800
C176 H17M 0.9800
C176 H17N 0.9800
C176 H17O 0.9800
C177 H17P 0.9800
C177 H17Q 0.9800
C177 H17R 0.9800
C178 O76 1.234(9)
C178 O75 1.250(9)
C178 C179 1.544(11)
C179 C181 1.508(14)
C179 C182 1.511(12)
C179 C180 1.525(13)
C180 H18A 0.9800
C180 H18B 0.9800
C180 H18C 0.9800
C181 H18D 0.9800
C181 H18E 0.9800
C181 H18F 0.9800
C182 H18G 0.9800
C182 H18H 0.9800
C182 H18I 0.9800
C183 O78 1.227(9)
C183 O77 1.270(8)
C183 C184 1.527(12)
C184 C186 1.516(8)
C184 C187 1.522(8)
C184 C185 1.526(8)
C185 H18J 0.9800
C185 H18K 0.9800
C185 H18L 0.9800
C186 H18M 0.9800
C186 H18N 0.9800
C186 H18O 0.9800
C187 H18P 0.9800
C187 H18Q 0.9800
C187 H18R 0.9800
C188 O80 1.236(9)
C188 O79 1.295(9)
C188 C189 1.492(11)
C189 C190 1.511(15)
C189 C192 1.522(15)
C189 C191 1.529(14)
C190 H19A 0.9800
C190 H19B 0.9800
C190 H19C 0.9800
C191 H19D 0.9800
C191 H19E 0.9800
C191 H19F 0.9800
C192 H19G 0.9800
C192 H19H 0.9800
C192 H19I 0.9800
C193 O82 1.226(9)
C193 O81 1.281(9)
C193 C394 1.523(16)
C193 C194 1.524(15)
C194 C196 1.509(10)
C194 C195 1.514(10)
C194 C197 1.514(10)
C195 H19J 0.9800
C195 H19K 0.9800
C195 H19L 0.9800
C196 H19M 0.9800
C196 H19N 0.9800
C196 H19O 0.9800
C197 H19P 0.9800
C197 H19Q 0.9800
C197 H19R 0.9800
C394 C396 1.508(10)
C394 C395 1.513(10)
C394 C397 1.515(11)
C395 H39A 0.9800
C395 H39B 0.9800
C395 H39C 0.9800
C396 H39D 0.9800
C396 H39E 0.9800
C396 H39F 0.9800
C397 H39G 0.9800
C397 H39H 0.9800
C397 H39I 0.9800
C198 O83 1.248(9)
C198 O84 1.277(9)
C198 C199 1.533(11)
C199 C201 1.518(13)
C199 C200 1.544(13)
C199 C202 1.550(12)
C200 H20A 0.9800
C200 H20B 0.9800
C200 H20C 0.9800
C201 H20D 0.9800
C201 H20E 0.9800
C201 H20F 0.9800
C202 H20G 0.9800
C202 H20H 0.9800
C202 H20I 0.9800
C203 O86 1.281(10)
C203 O85 1.281(10)
C203 C204 1.519(12)
C203 Ni8 2.439(8)
C204 C205 1.531(13)
C204 C207 1.549(14)
C204 C206 1.573(14)
C205 H20J 0.9800
C205 H20K 0.9800
C205 H20L 0.9800
C206 H20M 0.9800
C206 H20N 0.9800
C206 H20O 0.9800
C207 H20P 0.9800
C207 H20Q 0.9800
C207 H20R 0.9800
C208 O88 1.248(10)
C208 O87 1.260(10)
C208 C209 1.547(12)
C209 C211 1.517(14)
C209 C212 1.529(14)
C209 C210 1.540(15)
C210 H21A 0.9800
C210 H21B 0.9800
C210 H21C 0.9800
C211 H21D 0.9800
C211 H21E 0.9800
C211 H21F 0.9800
C212 H21G 0.9800
C212 H21H 0.9800
C212 H21I 0.9800
C213 O89 1.236(9)
C213 O90 1.310(9)
C213 C214 1.520(11)
C214 C217 1.510(12)
C214 C216 1.525(14)
C214 C215 1.542(13)
C215 H21J 0.9800
C215 H21K 0.9800
C215 H21L 0.9800
C216 H21M 0.9800
C216 H21N 0.9800
C216 H21O 0.9800
C217 H21P 0.9800
C217 H21Q 0.9800
C217 H21R 0.9800
C218 O92 1.252(9)
C218 O91 1.262(9)
C218 C219 1.538(10)
C219 C222 1.508(12)
C219 C221 1.520(11)
C219 C220 1.556(12)
C220 H22A 0.9800
C220 H22B 0.9800
C220 H22C 0.9800
C221 H22D 0.9800
C221 H22E 0.9800
C221 H22F 0.9800
C222 H22G 0.9800
C222 H22H 0.9800
C222 H22I 0.9800
C223 O93 1.243(9)
C223 O94 1.260(9)
C223 C224 1.522(10)
C224 C225 1.518(12)
C224 C227 1.519(12)
C224 C226 1.550(12)
C225 H22J 0.9800
C225 H22K 0.9800
C225 H22L 0.9800
C226 H22M 0.9800
C226 H22N 0.9800
C226 H22O 0.9800
C227 H22P 0.9800
C227 H22Q 0.9800
C227 H22R 0.9800
C228 O95 1.246(9)
C228 O96 1.253(9)
C228 C229 1.542(11)
C229 C231 1.515(14)
C229 C232 1.517(14)
C229 C230 1.524(14)
C230 H23A 0.9800
C230 H23B 0.9800
C230 H23C 0.9800
C231 H23D 0.9800
C231 H23E 0.9800
C231 H23F 0.9800
C232 H23G 0.9800
C232 H23H 0.9800
C232 H23I 0.9800
C233 O97 1.249(9)
C233 O98 1.254(9)
C233 C234 1.543(11)
C234 C235 1.496(13)
C234 C236 1.513(14)
C234 C237 1.519(15)
C235 H23J 0.9800
C235 H23K 0.9800
C235 H23L 0.9800
C236 H23M 0.9800
C236 H23N 0.9800
C236 H23O 0.9800
C237 H23P 0.9800
C237 H23Q 0.9800
C237 H23R 0.9800
C238 O99 1.250(9)
C238 O100 1.266(10)
C238 C239 1.539(11)
C239 C241 1.503(16)
C239 C240 1.514(13)
C239 C242 1.534(14)
C240 H24A 0.9800
C240 H24B 0.9800
C240 H24C 0.9800
C241 H24D 0.9800
C241 H24E 0.9800
C241 H24F 0.9800
C242 H24G 0.9800
C242 H24H 0.9800
C242 H24I 0.9800
C243 O101 1.229(9)
C243 O102 1.272(9)
C243 C244 1.514(12)
C244 C246 1.506(11)
C244 C447 1.510(11)
C244 C247 1.519(11)
C244 C445 1.520(11)
C244 C446 1.521(11)
C244 C245 1.529(11)
C245 H24J 0.9800
C245 H24K 0.9800
C245 H24L 0.9800
C246 H24M 0.9800
C246 H24N 0.9800
C246 H24O 0.9800
C247 H24P 0.9800
C247 H24Q 0.9800
C247 H24R 0.9800
C445 H44A 0.9800
C445 H44B 0.9800
C445 H44C 0.9800
C446 H44D 0.9800
C446 H44E 0.9800
C446 H44F 0.9800
C447 H44G 0.9800
C447 H44H 0.9800
C447 H44I 0.9800
C248 O104 1.221(9)
C248 O103 1.250(9)
C248 C249 1.560(13)
C249 C251 1.507(9)
C249 C252 1.508(9)
C249 C250 1.526(9)
C250 H25A 0.9800
C250 H25B 0.9800
C250 H25C 0.9800
C251 H25D 0.9800
C251 H25E 0.9800
C251 H25F 0.9800
C252 H25G 0.9800
C252 H25H 0.9800
C252 H25I 0.9800
C253 O106 1.224(9)
C253 O105 1.290(10)
C253 C454 1.52(2)
C253 C254 1.553(14)
C254 C256 1.517(10)
C254 C255 1.529(10)
C254 C257 1.530(10)
C255 H25J 0.9800
C255 H25K 0.9800
C255 H25L 0.9800
C256 H25M 0.9800
C256 H25N 0.9800
C256 H25O 0.9800
C257 H25P 0.9800
C257 H25Q 0.9800
C257 H25R 0.9800
C454 C455 1.530(11)
C454 C456 1.531(11)
C454 C457 1.532(11)
C455 H45D 0.9800
C455 H45E 0.9800
C455 H45F 0.9800
C456 H45G 0.9800
C456 H45H 0.9800
C456 H45I 0.9800
C457 H45J 0.9800
C457 H45K 0.9800
C457 H45L 0.9800
C258 O107 1.217(9)
C258 O108 1.266(9)
C258 C259 1.529(12)
C259 C262 1.497(9)
C259 C261 1.499(9)
C259 C260 1.519(9)
C260 H26A 0.9800
C260 H26B 0.9800
C260 H26C 0.9800
C261 H26D 0.9800
C261 H26E 0.9800
C261 H26F 0.9800
C262 H26G 0.9800
C262 H26H 0.9800
C262 H26I 0.9800
C263 O109 1.258(9)
C263 O110 1.273(9)
C263 C264 1.524(12)
C263 Ni11 2.436(8)
C264 C265 1.523(8)
C264 C266 1.525(8)
C264 C267 1.539(9)
C265 H26J 0.9800
C265 H26K 0.9800
C265 H26L 0.9800
C266 H26M 0.9800
C266 H26N 0.9800
C266 H26O 0.9800
C267 H26P 0.9800
C267 H26Q 0.9800
C267 H26R 0.9800
C268 O112 1.255(9)
C268 O111 1.268(9)
C268 C269 1.516(11)
C269 C271 1.529(9)
C269 C272 1.537(9)
C269 C270 1.544(9)
C270 H27A 0.9800
C270 H27B 0.9800
C270 H27C 0.9800
C271 H27D 0.9800
C271 H27E 0.9800
C271 H27F 0.9800
C272 H27G 0.9800
C272 H27H 0.9800
C272 H27I 0.9800
O9 Cr7 1.963(5)
O9 Ni7 2.047(5)
O9 H9B 0.9901
O10 Cr8 1.921(5)
O10 Cr7 1.936(5)
O10 H10S 0.9900
O11 Cr8 1.977(5)
O11 Cr9 2.013(5)
O11 Ni8 2.257(5)
O11 H11S 1.0001
O12 Cr9 1.951(5)
O12 Ni9 2.024(5)
O12 Ni8 2.060(5)
O12 H12S 1.0002
O13 Cr10 1.964(5)
O13 Ni10 2.045(5)
O13 H13S 0.9900
O14 Cr11 1.922(5)
O14 Cr10 1.927(5)
O14 H14S 0.9901
O15 Cr11 1.989(5)
O15 Cr12 2.005(5)
O15 Ni11 2.249(5)
O15 H15S 1.0001
O16 Cr12 1.963(5)
O16 Ni12 2.032(5)
O16 Ni11 2.071(5)
O16 H16S 0.9999
O65 Ni7 2.128(6)
O66 H66 0.8400
O67 Ni7 2.016(5)
O68 Cr7 1.977(5)
O69 Ni7 2.037(6)
O70 Cr7 1.964(5)
O71 Cr7 1.995(5)
O72 Cr8 1.976(5)
O73 Cr7 1.993(5)
O74 Cr8 1.987(5)
O75 Cr8 1.999(5)
O76 Cr9 1.990(5)
O77 Cr8 1.954(5)
O78 Cr9 1.982(5)
O79 Cr9 1.959(5)
O80 Ni9 2.025(5)
O81 Cr9 1.961(5)
O82 Ni9 2.052(5)
O83 Ni9 2.028(5)
O84 Ni8 2.049(5)
O85 Ni8 2.101(6)
O86 Ni8 2.125(5)
O87 Ni8 2.029(5)
O89 Ni10 2.135(5)
O90 H90 0.8400
O91 Ni10 2.008(5)
O92 Cr10 1.989(5)
O93 Ni10 2.015(5)
O94 Cr10 1.962(5)
O95 Cr10 2.006(5)
O96 Cr11 1.973(5)
O97 Cr10 1.983(5)
O98 Cr11 1.985(5)
O99 Cr11 1.957(5)
O100 Cr12 1.974(6)
O101 Cr11 1.994(5)
O102 Cr12 1.994(6)
O103 Cr12 1.968(6)
O104 Ni12 2.026(6)
O105 Cr12 1.945(7)
O106 Ni12 2.004(6)
O107 Ni12 1.997(5)
O108 Ni11 2.043(5)
O109 Ni11 2.119(6)
O110 Ni11 2.099(5)
O111 Ni11 2.032(5)
Ni7 N10 2.090(6)
Ni7 N12 2.112(7)
Ni9 N15 2.134(6)
Ni9 N13 2.150(6)
Ni10 N14 2.068(6)
Ni10 N16 2.091(6)
O1A1 C1A1 1.151(10)
C1A1 C3A1 1.450(9)
C1A1 C2A1 1.456(9)
C2A1 H2A1 0.9800
C2A1 H2A2 0.9800
C2A1 H2A3 0.9800
C3A1 H3A1 0.9800
C3A1 H3A2 0.9800
C3A1 H3A3 0.9800
O1A2 C1A2 1.156(11)
C1A2 C2A2 1.452(9)
C1A2 C3A2 1.454(9)
C2A2 H2A4 0.9800
C2A2 H2A5 0.9800
C2A2 H2A6 0.9800
C3A2 H3A4 0.9800
C3A2 H3A5 0.9800
C3A2 H3A6 0.9800
O1A3 C1A3 1.158(11)
C1A3 C2A3 1.452(9)
C1A3 C3A3 1.457(9)
C3A3 X3AX 0.9800
C3A3 X3AY 0.9800
C3A3 X3AZ 0.9800
C2A3 X2AX 0.9800
C2A3 X2AY 0.9800
C2A3 X2AZ 0.9800
O1A4 C1A4 1.156(11)
C1A4 C2A4 1.451(10)
C1A4 C3A4 1.452(10)
C2A4 H2AX 0.9800
C2A4 H2AY 0.9800
C2A4 H2AZ 0.9800
C3A4 H3AX 0.9800
C3A4 H3AY 0.9800
C3A4 H3AZ 0.9800
O1A5 C1A5 1.153(11)
C1A5 C3A5 1.449(10)
C1A5 C2A5 1.455(10)
C2A5 H2AA 0.9800
C2A5 H2AB 0.9800
C2A5 H298 0.9800
C3A5 H3AA 0.9800
C3A5 H3AB 0.9800
C3A5 H455 0.9800
O1A6 C1A6 1.157(11)
C1A6 C2A6 1.452(10)
C1A6 C3A6 1.455(10)
C2A6 H2AD 0.9800
C2A6 H2AE 0.9800
C2A6 H2AF 0.9800
C3A6 H3AD 0.9800
C3A6 H3AE 0.9800
C3A6 H3AF 0.9800
O1A7 C1A7 1.152(11)
C1A7 C2A7 1.450(10)
C1A7 C3A7 1.452(10)
C2A7 H2AG 0.9800
C2A7 H2AH 0.9800
C2A7 H2AI 0.9800
C3A7 H3AG 0.9800
C3A7 H3AH 0.9800
C3A7 H3AI 0.9800
O1A8 C1A8 1.148(10)
C1A8 C2A8 1.455(9)
C1A8 C3A8 1.468(10)
C2A8 H2AJ 0.9800
C2A8 H466 0.9800
C2A8 H477 0.9800
C3A8 H3AJ 0.9800
C3A8 H3AK 0.9800
C3A8 H3AL 0.9800
O1A9 C1A9 1.161(11)
C1A9 C2A9 1.451(10)
C1A9 C3A9 1.453(10)
C2A9 H2AM 0.9800
C2A9 H2AN 0.9800
C2A9 H2AO 0.9800
C3A9 H3AM 0.9800
C3A9 H3AN 0.9800
C3A9 H3AO 0.9800
O1A0 C1A0 1.156(11)
C1A0 C2A0 1.449(10)
C1A0 C3A0 1.452(10)
C2A0 H2AP 0.9800
C2A0 H2AQ 0.9800
C2A0 H2AR 0.9800
C3A0 H3AP 0.9800
C3A0 H3AQ 0.9800
C3A0 H3AR 0.9800
O1AA C1AA 1.152(11)
C1AA C3AA 1.449(9)
C1AA C2AA 1.454(9)
C2AA H2AS 0.9800
C2AA H2AT 0.9800
C2AA H2AU 0.9800
C3AA H3AS 0.9800
C3AA H3AT 0.9800
C3AA H3AU 0.9800
O1AB C1AB 1.152(11)
C1AB C2AB 1.453(10)
C1AB C3AB 1.455(10)
C2AB H2AV 0.9800
C2AB H2AW 0.9800
C2AB H2AK 0.9800
C3AB H3AV 0.9800
C3AB H3AW 0.9800
C3AB H388 0.9800
O1AC C1AC 1.151(11)
C1AC C3AC 1.452(10)
C1AC C2AC 1.455(10)
C2AC Y2A 0.9800
C2AC X2A 0.9800
C2AC H299 0.9800
C3AC X3A 0.9800
C3AC Y3A 0.9800
C3AC H3AC 0.9800

loop_
_geom_hbond_atom_site_label_D
_geom_hbond_atom_site_label_H
_geom_hbond_atom_site_label_A
_geom_hbond_distance_DH
_geom_hbond_distance_HA
_geom_hbond_distance_DA
_geom_hbond_angle_DHA
O1 H1B O38 0.99 2.07 2.992(7) 154.3
O2 H2AL O38 0.99 2.17 3.157(7) 173.4
O4 H4A O40 1.00 1.78 2.659(7) 145.0
O5 H5A O62 0.99 2.06 2.954(7) 149.4
O6 H6B O63 0.99 2.34 2.892(7) 114.4
O8 H8A O64 1.00 1.78 2.639(7) 142.3
O18 H18 O1 0.84 1.75 2.584(8) 170.2
O42 H42 O5 0.84 1.75 2.574(8) 167.6
O9 H9B O86 0.99 2.07 2.973(7) 150.1
O10 H10S O87 0.99 2.43 2.983(7) 114.4
O12 H12S O88 1.00 1.77 2.635(8) 142.5
O13 H13S O110 0.99 2.09 3.015(7) 155.2
O16 H16S O112 1.00 1.77 2.643(7) 144.0
O66 H66 O9 0.84 1.75 2.573(8) 166.6
O90 H90 O13 0.84 1.77 2.595(7) 169.1

loop_
_geom_torsion_atom_site_label_1
_geom_torsion_atom_site_label_2
_geom_torsion_atom_site_label_3
_geom_torsion_atom_site_label_4
_geom_torsion
N1 C1 C2 N3 10.5(10)
N2 C1 C2 N3 -172.5(7)
N1 C1 C2 N4 -170.5(7)
N2 C1 C2 N4 6.4(10)
N3 C3 C4 C5 -1.4(14)
C3 C4 C5 N4 1.0(14)
N2 C6 C7 C8 -0.3(13)
C6 C7 C8 N1 2.1(13)
N5 C9 C10 N8 170.4(7)
N6 C9 C10 N8 -7.2(11)
N5 C9 C10 N7 -8.2(11)
N6 C9 C10 N7 174.2(7)
N7 C11 C12 C13 3.2(19)
C11 C12 C13 N8 -3.4(19)
N6 C14 C15 C16 0.1(15)
C14 C15 C16 N5 -0.6(15)
O17 C33 C34 C37 -163.8(11)
O18 C33 C34 C37 15.5(13)
O17 C33 C34 C35B 22.7(19)
O18 C33 C34 C35B -158.0(17)
O17 C33 C34 C37B 144.5(18)
O18 C33 C34 C37B -36.2(19)
O17 C33 C34 C36B -98.0(19)
O18 C33 C34 C36B 81.3(19)
O17 C33 C34 C35 74.7(13)
O18 C33 C34 C35 -105.9(12)
O17 C33 C34 C36 -42.2(14)
O18 C33 C34 C36 137.1(12)
O19 C38 C39 C40 154.9(13)
O20 C38 C39 C40 -17.7(15)
C39B C38 C39 C40 -102(3)
O19 C38 C39 C41 33.8(14)
O20 C38 C39 C41 -138.8(12)
C39B C38 C39 C41 137(3)
O19 C38 C39 C42 -85.7(14)
O20 C38 C39 C42 101.7(14)
C39B C38 C39 C42 18(3)
O19 C38 C39B C40B -167.8(14)
O20 C38 C39B C40B 2.3(15)
C39 C38 C39B C40B 106(3)
O19 C38 C39B C42B -46.9(15)
O20 C38 C39B C42B 123.1(14)
C39 C38 C39B C42B -133(3)
O19 C38 C39B C41B 72.2(16)
O20 C38 C39B C41B -117.7(15)
C39 C38 C39B C41B -14(3)
O21 C43 C44 C47 -151.6(9)
O22 C43 C44 C47 34.0(12)
O21 C43 C44 C45 89.8(11)
O22 C43 C44 C45 -84.6(10)
O21 C43 C44 C46 -28.0(12)
O22 C43 C44 C46 157.5(9)
O24 C48 C49 C50 -115.0(10)
O23 C48 C49 C50 62.7(11)
O24 C48 C49 C52 5.1(12)
O23 C48 C49 C52 -177.2(9)
O24 C48 C49 C51 124.1(10)
O23 C48 C49 C51 -58.2(11)
O26 C53 C54 C55 -23.7(13)
O25 C53 C54 C55 161.9(10)
O26 C53 C54 C57 -145.9(10)
O25 C53 C54 C57 39.7(13)
O26 C53 C54 C56 94.0(11)
O25 C53 C54 C56 -80.5(11)
O27 C58 C59 C62 8.0(14)
O28 C58 C59 C62 -175.7(10)
O27 C58 C59 C60 -116.2(11)
O28 C58 C59 C60 60.1(12)
O27 C58 C59 C61 125.1(11)
O28 C58 C59 C61 -58.5(13)
O29 C63 C64 C66 -22.2(11)
O30 C63 C64 C66 163.4(8)
O29 C63 C64 C67 97.3(9)
O30 C63 C64 C67 -77.1(9)
O29 C63 C64 C65 -145.0(9)
O30 C63 C64 C65 40.6(11)
O32 C68 C69 C70 -157.8(9)
O31 C68 C69 C70 25.8(12)
O32 C68 C69 C71 83.3(12)
O31 C68 C69 C71 -93.1(10)
O32 C68 C69 C72 -35.1(13)
O31 C68 C69 C72 148.5(9)
O34 C73 C74 C77 169.3(11)
O33 C73 C74 C77 -9.5(14)
O34 C73 C74 C75 -67.8(12)
O33 C73 C74 C75 113.4(12)
O34 C73 C74 C76 49.1(12)
O33 C73 C74 C76 -129.7(12)
O35 C78 C79 C82 132.8(9)
O36 C78 C79 C82 -49.9(11)
O35 C78 C79 C80 9.4(13)
O36 C78 C79 C80 -173.3(9)
O35 C78 C79 C81 -106.0(9)
O36 C78 C79 C81 71.4(11)
O37 C83 C84 C87 95.5(10)
O38 C83 C84 C87 -82.7(10)
O37 C83 C84 C85 -23.8(12)
O38 C83 C84 C85 157.9(8)
O37 C83 C84 C86 -144.0(9)
O38 C83 C84 C86 37.8(12)
O39 C88 C89 C92 1.8(11)
O40 C88 C89 C92 -179.1(8)
O39 C88 C89 C91 123.7(8)
O40 C88 C89 C91 -57.2(10)
O39 C88 C89 C90 -117.2(9)
O40 C88 C89 C90 61.9(10)
O41 C93 C94 C95 156.6(10)
O42 C93 C94 C95 -24.6(11)
O41 C93 C94 C96B -35.6(13)
O42 C93 C94 C96B 143.1(13)
O41 C93 C94 C97B 86.2(13)
O42 C93 C94 C97B -95.0(13)
O41 C93 C94 C96 -81.0(10)
O42 C93 C94 C96 97.8(10)
O41 C93 C94 C95B -155.3(13)
O42 C93 C94 C95B 23.5(13)
O41 C93 C94 C97 36.4(10)
O42 C93 C94 C97 -144.8(10)
O43 C98 C99 C301 11.1(16)
O44 C98 C99 C301 -166.1(15)
O43 C98 C99 C102 -152.9(11)
O44 C98 C99 C102 29.9(11)
O43 C98 C99 C300 132.2(14)
O44 C98 C99 C300 -45.0(14)
O43 C98 C99 C101 -32.5(11)
O44 C98 C99 C101 150.3(10)
O43 C98 C99 C100 86.9(11)
O44 C98 C99 C100 -90.3(11)
O43 C98 C99 C302 -110.5(19)
O44 C98 C99 C302 72.3(19)
O45 C103 C104 C107 -85.3(11)
O46 C103 C104 C107 90.2(11)
O45 C103 C104 C106 35.1(12)
O46 C103 C104 C106 -149.4(9)
O45 C103 C104 C105 157.7(9)
O46 C103 C104 C105 -26.8(12)
O47 C108 C109 C112 -32.4(13)
O48 C108 C109 C112 150.7(10)
O47 C108 C109 C110 88.3(11)
O48 C108 C109 C110 -88.6(10)
O47 C108 C109 C111 -155.7(9)
O48 C108 C109 C111 27.4(12)
O49 C113 C114 C115 -171.1(9)
O50 C113 C114 C115 9.2(12)
O49 C113 C114 C117 71.5(10)
O50 C113 C114 C117 -108.2(9)
O49 C113 C114 C116 -47.9(12)
O50 C113 C114 C116 132.4(10)
O51 C118 C119 C122 0.6(11)
O52 C118 C119 C122 -177.1(10)
O51 C118 C119 C320 -166.4(12)
O52 C118 C119 C320 16.0(13)
O51 C118 C119 C321 71.5(13)
O52 C118 C119 C321 -106.2(13)
O51 C118 C119 C120 -121.2(11)
O52 C118 C119 C120 61.1(11)
O51 C118 C119 C322 -45.3(13)
O52 C118 C119 C322 137.0(13)
O51 C118 C119 C121 122.3(11)
O52 C118 C119 C121 -55.4(11)
O53 C123 C124 C126 153.5(9)
O54 C123 C124 C126 -31.5(12)
O53 C123 C124 C127 27.7(12)
O54 C123 C124 C127 -157.3(9)
O53 C123 C124 C125 -90.1(10)
O54 C123 C124 C125 84.9(10)
O56 C128 C129 C130 -104.6(12)
O55 C128 C129 C130 74.1(12)
O56 C128 C129 C132 135.3(10)
O55 C128 C129 C132 -46.0(12)
O56 C128 C129 C131 19.6(14)
O55 C128 C129 C131 -161.7(9)
O58 C133 C134 C135 173.9(9)
O57 C133 C134 C135 -6.5(12)
O58 C133 C134 C136 52.6(10)
O57 C133 C134 C136 -127.9(9)
O58 C133 C134 C137 -63.2(10)
O57 C133 C134 C137 116.4(9)
O59 C138 C139 C141 -123.8(8)
O60 C138 C139 C141 56.6(9)
O59 C138 C139 C140 115.5(8)
O60 C138 C139 C140 -64.0(9)
O59 C138 C139 C142 -2.5(10)
O60 C138 C139 C142 177.9(8)
O62 C143 C144 C145 -156.1(9)
O61 C143 C144 C145 24.9(13)
O62 C143 C144 C147 -36.2(12)
O61 C143 C144 C147 144.8(9)
O62 C143 C144 C146 84.5(11)
O61 C143 C144 C146 -94.4(11)
O64 C148 C149 C151 -161.9(8)
O63 C148 C149 C151 16.5(10)
O64 C148 C149 C350 34.2(13)
O63 C148 C149 C350 -147.4(12)
O64 C148 C149 C351 156.4(12)
O63 C148 C149 C351 -25.2(12)
O64 C148 C149 C152 -40.0(10)
O63 C148 C149 C152 138.4(9)
O64 C148 C149 C150 77.5(9)
O63 C148 C149 C150 -104.1(9)
O64 C148 C149 C352 -85.7(13)
O63 C148 C149 C352 92.7(13)
O18 C33 O17 Ni1 -26.0(13)
C34 C33 O17 Ni1 153.3(7)
O20 C38 O19 Ni1 -5.4(16)
C39 C38 O19 Ni1 -177.1(7)
C39B C38 O19 Ni1 163.2(8)
O19 C38 O20 Cr1 -10.1(18)
C39 C38 O20 Cr1 161.7(9)
C39B C38 O20 Cr1 -179.3(9)
O22 C43 O21 Ni1 7.6(13)
C44 C43 O21 Ni1 -166.1(6)
O21 C43 O22 Cr1 -30.3(13)
C44 C43 O22 Cr1 143.7(7)
O24 C48 O23 Cr1 2.8(13)
C49 C48 O23 Cr1 -174.7(6)
O23 C48 O24 Cr2 22.5(13)
C49 C48 O24 Cr2 -160.1(6)
O26 C53 O25 Cr1 4.6(15)
C54 C53 O25 Cr1 178.4(6)
O25 C53 O26 Cr2 23.0(13)
C54 C53 O26 Cr2 -150.9(6)
O28 C58 O27 Cr2 24.1(16)
C59 C58 O27 Cr2 -160.1(6)
O27 C58 O28 Cr3 2.5(15)
C59 C58 O28 Cr3 -173.4(6)
O30 C63 O29 Cr2 21.4(12)
C64 C63 O29 Cr2 -152.4(6)
O29 C63 O30 Cr3 5.6(13)
C64 C63 O30 Cr3 179.6(5)
O32 C68 O31 Cr3 -4.2(14)
C69 C68 O31 Cr3 171.9(6)
O31 C68 O32 Ni3 -13.5(15)
C69 C68 O32 Ni3 170.5(6)
O34 C73 O33 Cr3 -20.7(17)
C74 C73 O33 Cr3 157.9(7)
O33 C73 O34 Ni3 -0.1(16)
C74 C73 O34 Ni3 -178.7(6)
O36 C78 O35 Ni3 -8.9(16)
C79 C78 O35 Ni3 168.2(7)
O35 C78 O36 Ni2 -24.7(13)
C79 C78 O36 Ni2 158.3(6)
O38 C83 O37 Ni2 -6.9(8)
C84 C83 O37 Ni2 174.8(8)
O37 C83 O38 Ni2 7.0(8)
C84 C83 O38 Ni2 -174.8(7)
O40 C88 O39 Ni2 -30.4(10)
C89 C88 O39 Ni2 148.6(5)
O42 C93 O41 Ni4 25.9(12)
C94 C93 O41 Ni4 -155.4(5)
O44 C98 O43 Ni4 0.2(13)
C99 C98 O43 Ni4 -176.6(5)
O43 C98 O44 Cr4 9.8(14)
C99 C98 O44 Cr4 -173.2(6)
O46 C103 O45 Ni4 -11.9(12)
C104 C103 O45 Ni4 163.3(6)
O45 C103 O46 Cr4 24.9(13)
C104 C103 O46 Cr4 -150.2(6)
O48 C108 O47 Cr4 1.4(13)
C109 C108 O47 Cr4 -175.2(6)
O47 C108 O48 Cr5 -33.3(11)
C109 C108 O48 Cr5 143.3(6)
O50 C113 O49 Cr4 -12.7(12)
C114 C113 O49 Cr4 167.6(6)
O49 C113 O50 Cr5 -17.1(14)
C114 C113 O50 Cr5 162.6(6)
O52 C118 O51 Cr5 2.8(15)
C119 C118 O51 Cr5 -174.7(6)
O51 C118 O52 Cr6 13.2(15)
C119 C118 O52 Cr6 -169.3(6)
O54 C123 O53 Cr5 -7.2(13)
C124 C123 O53 Cr5 167.2(6)
O53 C123 O54 Cr6 18.2(13)
C124 C123 O54 Cr6 -156.3(6)
O56 C128 O55 Cr6 -1.6(14)
C129 C128 O55 Cr6 179.7(7)
O55 C128 O56 Ni6 -2.7(13)
C129 C128 O56 Ni6 175.9(6)
O58 C133 O57 Cr6 2.0(15)
C134 C133 O57 Cr6 -177.5(6)
O57 C133 O58 Ni6 -16.3(14)
C134 C133 O58 Ni6 163.2(6)
O60 C138 O59 Ni6 25.1(15)
C139 C138 O59 Ni6 -154.4(6)
O59 C138 O60 Ni5 14.6(12)
C139 C138 O60 Ni5 -166.0(5)
O62 C143 O61 Ni5 10.9(8)
C144 C143 O61 Ni5 -170.1(8)
O61 C143 O62 Ni5 -10.8(8)
C144 C143 O62 Ni5 170.2(8)
O64 C148 O63 Ni5 24.3(11)
C149 C148 O63 Ni5 -154.0(5)
N2 C1 N1 C8 1.7(12)
C2 C1 N1 C8 178.3(7)
N2 C1 N1 Ni12 174.6(6)
C2 C1 N1 Ni12 -8.8(8)
C7 C8 N1 C1 -2.7(12)
C7 C8 N1 Ni12 -174.2(6)
N1 C1 N2 C6 -0.1(11)
C2 C1 N2 C6 -176.6(7)
N1 C1 N2 Ni1 176.7(6)
C2 C1 N2 Ni1 0.1(8)
C7 C6 N2 C1 -0.6(12)
C7 C6 N2 Ni1 -176.8(6)
N4 C2 N3 C3 1.9(11)
C1 C2 N3 C3 -179.3(7)
N4 C2 N3 Ni12 174.8(6)
C1 C2 N3 Ni12 -6.4(8)
C4 C3 N3 C2 0.0(12)
C4 C3 N3 Ni12 -171.4(7)
C4 C5 N4 C2 0.8(13)
C4 C5 N4 Ni1 -169.4(7)
N3 C2 N4 C5 -2.4(12)
C1 C2 N4 C5 178.8(7)
N3 C2 N4 Ni1 169.5(6)
C1 C2 N4 Ni1 -9.3(8)
N6 C9 N5 C16 -1.0(13)
C10 C9 N5 C16 -178.2(7)
N6 C9 N5 Ni3 -173.3(7)
C10 C9 N5 Ni3 9.4(9)
C15 C16 N5 C9 1.0(13)
C15 C16 N5 Ni3 171.7(7)
C15 C14 N6 C9 0.0(13)
C15 C14 N6 Ni4 176.4(7)
N5 C9 N6 C14 0.5(13)
C10 C9 N6 C14 177.7(7)
N5 C9 N6 Ni4 -176.5(7)
C10 C9 N6 Ni4 0.8(9)
N8 C10 N7 C11 0.4(13)
C9 C10 N7 C11 179.0(8)
N8 C10 N7 Ni3 -176.0(7)
C9 C10 N7 Ni3 2.6(9)
C12 C11 N7 C10 -1.7(15)
C12 C11 N7 Ni3 174.1(9)
N7 C10 N8 C13 -0.7(13)
C9 C10 N8 C13 -179.2(8)
N7 C10 N8 Ni4 -171.9(7)
C9 C10 N8 Ni4 9.5(9)
C12 C13 N8 C10 2.2(16)
C12 C13 N8 Ni4 171.6(9)
N9 C17 C18 N11 6.1(11)
N10 C17 C18 N11 -173.8(7)
N9 C17 C18 N12 -173.7(7)
N10 C17 C18 N12 6.4(10)
N11 C19 C20 C21 -2.5(16)
C19 C20 C21 N12 3.8(15)
N10 C22 C23 C24 -1.6(14)
C22 C23 C24 N9 3.0(14)
N13 C25 C26 N15 -8.1(9)
N14 C25 C26 N15 171.6(6)
N13 C25 C26 N16 172.7(6)
N14 C25 C26 N16 -7.7(9)
N15 C27 C28 C29 1.0(13)
C27 C28 C29 N16 0.8(13)
N14 C30 C31 C32 0.7(12)
C30 C31 C32 N13 -3.1(13)
O65 C153 C154 C156 159.1(9)
O66 C153 C154 C156 -22.9(11)
O65 C153 C154 C155 34.3(13)
O66 C153 C154 C155 -147.7(9)
O65 C153 C154 C157 -81.6(10)
O66 C153 C154 C157 96.3(9)
O67 C158 C159 C160 92.8(11)
O68 C158 C159 C160 -86.7(11)
O67 C158 C159 C161 -143.0(10)
O68 C158 C159 C161 37.5(12)
O67 C158 C159 C162 -23.7(13)
O68 C158 C159 C162 156.8(10)
O69 C163 C164 C167 -157.2(9)
O70 C163 C164 C167 26.4(12)
O69 C163 C164 C166 84.0(10)
O70 C163 C164 C166 -92.4(10)
O69 C163 C164 C165 -36.4(12)
O70 C163 C164 C165 147.2(9)
O71 C168 C169 C171 -94.8(10)
O72 C168 C169 C171 81.3(10)
O71 C168 C169 C172 26.1(12)
O72 C168 C169 C172 -157.7(9)
O71 C168 C169 C170 146.5(9)
O72 C168 C169 C170 -37.3(11)
O73 C173 C174 C177 43.0(12)
O74 C173 C174 C177 -138.4(10)
O73 C173 C174 C176 171.8(10)
O74 C173 C174 C176 -9.6(12)
O73 C173 C174 C175 -70.6(11)
O74 C173 C174 C175 108.0(10)
O76 C178 C179 C181 57.0(11)
O75 C178 C179 C181 -120.8(9)
O76 C178 C179 C182 179.7(9)
O75 C178 C179 C182 2.0(12)
O76 C178 C179 C180 -58.5(10)
O75 C178 C179 C180 123.7(9)
O78 C183 C184 C186 10.8(9)
O77 C183 C184 C186 -172.4(6)
O78 C183 C184 C187 -109.8(8)
O77 C183 C184 C187 66.9(7)
O78 C183 C184 C185 131.4(7)
O77 C183 C184 C185 -51.9(7)
O80 C188 C189 C190 -13.0(13)
O79 C188 C189 C190 170.1(9)
O80 C188 C189 C192 107.7(10)
O79 C188 C189 C192 -69.2(10)
O80 C188 C189 C191 -131.6(9)
O79 C188 C189 C191 51.5(11)
O82 C193 C194 C196 -11.5(10)
O81 C193 C194 C196 177.7(8)
C394 C193 C194 C196 74(3)
O82 C193 C194 C195 108.8(10)
O81 C193 C194 C195 -62.0(9)
C394 C193 C194 C195 -165(3)
O82 C193 C194 C197 -132.0(9)
O81 C193 C194 C197 57.2(9)
C394 C193 C194 C197 -46(3)
O82 C193 C394 C396 -17.2(14)
O81 C193 C394 C396 153.6(12)
C194 C193 C394 C396 -122(3)
O82 C193 C394 C395 103.1(14)
O81 C193 C394 C395 -86.1(13)
C194 C193 C394 C395 -1(3)
O82 C193 C394 C397 -137.5(14)
O81 C193 C394 C397 33.3(13)
C194 C193 C394 C397 118(3)
O83 C198 C199 C201 -113.8(9)
O84 C198 C199 C201 63.3(10)
O83 C198 C199 C200 127.2(8)
O84 C198 C199 C200 -55.7(10)
O83 C198 C199 C202 6.3(11)
O84 C198 C199 C202 -176.6(8)
O86 C203 C204 C205 33.7(12)
O85 C203 C204 C205 -144.8(8)
Ni8 C203 C204 C205 -61(4)
O86 C203 C204 C207 155.9(9)
O85 C203 C204 C207 -22.6(12)
Ni8 C203 C204 C207 61(4)
O86 C203 C204 C206 -84.0(10)
O85 C203 C204 C206 97.4(10)
Ni8 C203 C204 C206 -179(100)
O88 C208 C209 C211 -37.4(12)
O87 C208 C209 C211 145.3(9)
O88 C208 C209 C212 -163.6(9)
O87 C208 C209 C212 19.1(13)
O88 C208 C209 C210 76.2(11)
O87 C208 C209 C210 -101.1(10)
O89 C213 C214 C217 165.3(8)
O90 C213 C214 C217 -15.0(11)
O89 C213 C214 C216 45.3(11)
O90 C213 C214 C216 -135.0(8)
O89 C213 C214 C215 -71.9(10)
O90 C213 C214 C215 107.8(9)
O92 C218 C219 C222 138.2(8)
O91 C218 C219 C222 -45.2(10)
O92 C218 C219 C221 17.5(10)
O91 C218 C219 C221 -165.9(7)
O92 C218 C219 C220 -102.1(8)
O91 C218 C219 C220 74.5(8)
O93 C223 C224 C225 149.2(8)
O94 C223 C224 C225 -33.9(10)
O93 C223 C224 C227 -92.1(9)
O94 C223 C224 C227 84.8(9)
O93 C223 C224 C226 25.7(11)
O94 C223 C224 C226 -157.4(8)
O95 C228 C229 C231 -163.3(8)
O96 C228 C229 C231 21.3(11)
O95 C228 C229 C232 -40.1(11)
O96 C228 C229 C232 144.6(9)
O95 C228 C229 C230 79.3(10)
O96 C228 C229 C230 -96.0(10)
O97 C233 C234 C235 173.5(9)
O98 C233 C234 C235 -9.4(13)
O97 C233 C234 C236 -61.1(11)
O98 C233 C234 C236 116.0(9)
O97 C233 C234 C237 54.8(11)
O98 C233 C234 C237 -128.1(9)
O99 C238 C239 C241 26.2(12)
O100 C238 C239 C241 -158.6(9)
O99 C238 C239 C240 149.0(9)
O100 C238 C239 C240 -35.8(11)
O99 C238 C239 C242 -93.4(10)
O100 C238 C239 C242 81.8(10)
O101 C243 C244 C246 7.1(12)
O102 C243 C244 C246 -172.1(11)
O101 C243 C244 C447 174.1(13)
O102 C243 C244 C447 -5.1(13)
O101 C243 C244 C247 -114.4(12)
O102 C243 C244 C247 66.4(12)
O101 C243 C244 C445 53.4(13)
O102 C243 C244 C445 -125.8(13)
O101 C243 C244 C446 -65.5(13)
O102 C243 C244 C446 115.3(13)
O101 C243 C244 C245 127.5(11)
O102 C243 C244 C245 -51.6(11)
O104 C248 C249 C251 143.8(8)
O103 C248 C249 C251 -43.2(9)
O104 C248 C249 C252 21.9(9)
O103 C248 C249 C252 -165.1(8)
O104 C248 C249 C250 -97.7(8)
O103 C248 C249 C250 75.3(9)
O106 C253 C254 C256 30.3(10)
O105 C253 C254 C256 -150.0(8)
C454 C253 C254 C256 152(3)
O106 C253 C254 C255 -89.8(9)
O105 C253 C254 C255 89.8(9)
C454 C253 C254 C255 32(3)
O106 C253 C254 C257 151.4(9)
O105 C253 C254 C257 -29.0(10)
C454 C253 C254 C257 -87(3)
O106 C253 C454 C455 -96.3(18)
O105 C253 C454 C455 67.1(16)
C254 C253 C454 C455 -164(4)
O106 C253 C454 C456 23.7(18)
O105 C253 C454 C456 -172.8(15)
C254 C253 C454 C456 -44(4)
O106 C253 C454 C457 143.6(18)
O105 C253 C454 C457 -53.0(16)
C254 C253 C454 C457 76(4)
O107 C258 C259 C262 -8.8(10)
O108 C258 C259 C262 177.7(8)
O107 C258 C259 C261 -134.0(8)
O108 C258 C259 C261 52.5(9)
O107 C258 C259 C260 108.3(8)
O108 C258 C259 C260 -65.2(9)
O109 C263 C264 C265 21.9(9)
O110 C263 C264 C265 -163.7(7)
O109 C263 C264 C266 143.5(7)
O110 C263 C264 C266 -42.1(8)
O109 C263 C264 C267 -97.6(8)
O110 C263 C264 C267 76.8(8)
O112 C268 C269 C271 177.4(7)
O111 C268 C269 C271 -4.0(8)
O112 C268 C269 C272 -61.6(8)
O111 C268 C269 C272 117.0(8)
O112 C268 C269 C270 56.9(8)
O111 C268 C269 C270 -124.5(7)
O66 C153 O65 Ni7 -20.3(11)
C154 C153 O65 Ni7 157.6(6)
O68 C158 O67 Ni7 -5.0(14)
C159 C158 O67 Ni7 175.5(6)
O67 C158 O68 Cr7 -5.2(16)
C159 C158 O68 Cr7 174.3(6)
O70 C163 O69 Ni7 15.6(13)
C164 C163 O69 Ni7 -160.4(6)
O69 C163 O70 Cr7 -31.9(13)
C164 C163 O70 Cr7 144.2(7)
O72 C168 O71 Cr7 -1.2(13)
C169 C168 O71 Cr7 174.6(6)
O71 C168 O72 Cr8 34.2(11)
C169 C168 O72 Cr8 -141.6(6)
O74 C173 O73 Cr7 13.2(12)
C174 C173 O73 Cr7 -168.3(5)
O73 C173 O74 Cr8 18.6(13)
C174 C173 O74 Cr8 -159.9(6)
O76 C178 O75 Cr8 -10.3(13)
C179 C178 O75 Cr8 167.2(5)
O75 C178 O76 Cr9 -16.2(14)
C179 C178 O76 Cr9 166.3(6)
O78 C183 O77 Cr8 -10.4(12)
C184 C183 O77 Cr8 173.1(5)
O77 C183 O78 Cr9 -12.5(12)
C184 C183 O78 Cr9 163.8(5)
O80 C188 O79 Cr9 7.9(13)
C189 C188 O79 Cr9 -175.3(6)
O79 C188 O80 Ni9 6.8(12)
C189 C188 O80 Ni9 -169.8(6)
O82 C193 O81 Cr9 14.9(12)
C394 C193 O81 Cr9 -155.2(8)
C194 C193 O81 Cr9 -174.8(6)
O81 C193 O82 Ni9 14.3(12)
C394 C193 O82 Ni9 -175.9(8)
C194 C193 O82 Ni9 -155.3(6)
O84 C198 O83 Ni9 -17.2(14)
C199 C198 O83 Ni9 159.6(6)
O83 C198 O84 Ni8 -15.6(11)
C199 C198 O84 Ni8 167.7(6)
O86 C203 O85 Ni8 -10.2(7)
C204 C203 O85 Ni8 168.4(7)
O85 C203 O86 Ni8 10.1(7)
C204 C203 O86 Ni8 -168.5(7)
O88 C208 O87 Ni8 -26.1(12)
C209 C208 O87 Ni8 151.0(6)
O90 C213 O89 Ni10 30.9(10)
C214 C213 O89 Ni10 -149.5(6)
O92 C218 O91 Ni10 -1.6(11)
C219 C218 O91 Ni10 -178.0(5)
O91 C218 O92 Cr10 14.5(13)
C219 C218 O92 Cr10 -169.2(5)
O94 C223 O93 Ni10 -9.8(11)
C224 C223 O93 Ni10 166.8(5)
O93 C223 O94 Cr10 30.7(12)
C224 C223 O94 Cr10 -146.0(6)
O96 C228 O95 Cr10 -3.1(13)
C229 C228 O95 Cr10 -177.9(5)
O95 C228 O96 Cr11 -22.7(11)
C229 C228 O96 Cr11 152.1(6)
O98 C233 O97 Cr10 -4.3(13)
C234 C233 O97 Cr10 172.5(6)
O97 C233 O98 Cr11 -19.7(14)
C234 C233 O98 Cr11 163.5(6)
O100 C238 O99 Cr11 -22.7(12)
C239 C238 O99 Cr11 152.1(6)
O99 C238 O100 Cr12 1.6(13)
C239 C238 O100 Cr12 -173.1(6)
O102 C243 O101 Cr11 -11.4(15)
C244 C243 O101 Cr11 169.5(6)
O101 C243 O102 Cr12 -5.5(14)
C244 C243 O102 Cr12 173.5(6)
O104 C248 O103 Cr12 9.3(16)
C249 C248 O103 Cr12 -163.0(7)
O103 C248 O104 Ni12 -10.5(14)
C249 C248 O104 Ni12 161.7(5)
O106 C253 O105 Cr12 -0.2(14)
C454 C253 O105 Cr12 -164.2(10)
C254 C253 O105 Cr12 -179.8(6)
O105 C253 O106 Ni12 5.9(13)
C454 C253 O106 Ni12 166.9(10)
C254 C253 O106 Ni12 -174.4(6)
O108 C258 O107 Ni12 10.5(15)
C259 C258 O107 Ni12 -162.4(7)
O107 C258 O108 Ni11 22.6(12)
C259 C258 O108 Ni11 -164.5(5)
O110 C263 O109 Ni11 8.6(7)
C264 C263 O109 Ni11 -177.0(6)
O109 C263 O110 Ni11 -8.7(7)
C264 C263 O110 Ni11 176.8(5)
O112 C268 O111 Ni11 30.1(10)
C269 C268 O111 Ni11 -148.4(5)
N10 C17 N9 C24 1.6(12)
C18 C17 N9 C24 -178.3(7)
N10 C17 N9 Ni6 176.8(6)
C18 C17 N9 Ni6 -3.1(9)
C23 C24 N9 C17 -2.9(13)
C23 C24 N9 Ni6 -177.0(6)
C23 C22 N10 C17 0.3(12)
C23 C22 N10 Ni7 178.0(6)
N9 C17 N10 C22 -0.4(12)
C18 C17 N10 C22 179.5(7)
N9 C17 N10 Ni7 -178.4(6)
C18 C17 N10 Ni7 1.5(8)
N12 C18 N11 C19 1.8(12)
C17 C18 N11 C19 -178.0(7)
N12 C18 N11 Ni6 174.0(6)
C17 C18 N11 Ni6 -5.8(9)
C20 C19 N11 C18 -0.2(13)
C20 C19 N11 Ni6 -171.2(8)
C20 C21 N12 C18 -2.3(12)
C20 C21 N12 Ni7 -170.3(7)
N11 C18 N12 C21 -0.5(12)
C17 C18 N12 C21 179.3(7)
N11 C18 N12 Ni7 169.5(6)
C17 C18 N12 Ni7 -10.7(9)
N14 C25 N13 C32 -1.1(11)
C26 C25 N13 C32 178.6(7)
N14 C25 N13 Ni9 -177.7(5)
C26 C25 N13 Ni9 2.0(8)
C31 C32 N13 C25 3.3(12)
C31 C32 N13 Ni9 179.1(6)
C31 C30 N14 C25 1.3(11)
C31 C30 N14 Ni10 -178.0(6)
N13 C25 N14 C30 -1.2(10)
C26 C25 N14 C30 179.2(6)
N13 C25 N14 Ni10 178.3(5)
C26 C25 N14 Ni10 -1.4(7)
N16 C26 N15 C27 -0.9(11)
C25 C26 N15 C27 179.9(6)
N16 C26 N15 Ni9 -171.2(5)
C25 C26 N15 Ni9 9.6(8)
C28 C27 N15 C26 -1.0(11)
C28 C27 N15 Ni9 167.5(6)
N15 C26 N16 C29 2.6(10)
C25 C26 N16 C29 -178.1(6)
N15 C26 N16 Ni10 -166.7(6)
C25 C26 N16 Ni10 12.5(7)
C28 C29 N16 C26 -2.5(11)
C28 C29 N16 Ni10 164.5(6)
